data_7712585
loop_
_publ_author_name
'Billion, Andreas'
'Schorpp, Marcel'
'Feser, Rebecca'
'Schmitt, Manuel'
'Eisele, Lea'
'Scherer, Harald'
'Sonoda, Takaaki'
'Kawa, Hajimu'
'Butschke, Burkhard'
'Krossing, Ingo'

_publ_section_title
;
 The Perfluoroadamantoxy Aluminate as an Ideal Weakly Coordinating Anion?
 -- Synthesis and first Applications.
;
_journal_name_full 'Dalton Transactions'
_journal_paper_doi 10.1039/D3DT00199G
_journal_year 2023
_chemical_absolute_configuration ad
_chemical_formula_moiety 'C40 Al F60 O4, C20 Ag3 F30 O2, 5(C6 H4 F2)'
_chemical_formula_sum 'C90 H20 Ag3 Al F100 O6'
_chemical_formula_weight 3447.66
_space_group_crystal_system orthorhombic
_space_group_IT_number 19
_space_group_name_Hall 'P 2ac 2ab'
_space_group_name_H-M_alt 'P 21 21 21'
_atom_sites_solution_hydrogens geom
_atom_sites_solution_primary direct
_audit_creation_method
;FinalCif V113 by Daniel Kratzert, Freiburg 2022,
https://dkratzert.de/finalcif.html
;
_audit_update_record
;
2022-12-06 deposited with the CCDC.	2023-03-10 downloaded from the CCDC.
;
_cell_angle_alpha 90
_cell_angle_beta 90
_cell_angle_gamma 90
_cell_formula_units_Z 4
_cell_length_a 14.9498(7)
_cell_length_b 18.4428(12)
_cell_length_c 36.6960(19)
_cell_measurement_reflns_used 9971
_cell_measurement_temperature 100(2)
_cell_measurement_theta_max 28.235
_cell_measurement_theta_min 2.28
_cell_volume 10117.7(10)
_computing_cell_refinement 'SAINT V8.40B'
_computing_data_collection 'Bruker BIS 2018.9.0.3/05-Dec-2018 && APEX2_2014.11-0'
_computing_data_reduction 'SAINT V8.40B'
_computing_structure_refinement 'SHELXL-2018/3 (Sheldrick, 2018)'
_computing_structure_solution 'SHELXT 2018/2 (Sheldrick, 2018)'
_diffrn_ambient_environment N~2~
_diffrn_ambient_temperature 100(2)
_diffrn_detector CCD
_diffrn_detector_area_resol_mean 8.3
_diffrn_detector_type 'Bruker APEXII'
_diffrn_measured_fraction_theta_full 1.000
_diffrn_measured_fraction_theta_max 0.979
_diffrn_measurement_device 'three-circle diffractometer'
_diffrn_measurement_device_type 'Bruker APEX2 QUAZAR'
_diffrn_measurement_method '\w and \f scans'
_diffrn_measurement_specimen_support 'MiTeGen micromount'
_diffrn_radiation_monochromator 'mirror optics'
_diffrn_radiation_probe x-ray
_diffrn_radiation_type MoK\a
_diffrn_radiation_wavelength 0.71073
_diffrn_reflns_av_R_equivalents 0.0293
_diffrn_reflns_av_unetI/netI 0.0375
_diffrn_reflns_Laue_measured_fraction_full 1.000
_diffrn_reflns_Laue_measured_fraction_max 0.979
_diffrn_reflns_limit_h_max 18
_diffrn_reflns_limit_h_min -20
_diffrn_reflns_limit_k_max 24
_diffrn_reflns_limit_k_min -23
_diffrn_reflns_limit_l_max 46
_diffrn_reflns_limit_l_min -49
_diffrn_reflns_number 91049
_diffrn_reflns_point_group_measured_fraction_full 1.000
_diffrn_reflns_point_group_measured_fraction_max 0.962
_diffrn_reflns_theta_full 25.242
_diffrn_reflns_theta_max 28.711
_diffrn_reflns_theta_min 1.110
_diffrn_source 'microfocus sealed X-ray tube'
_diffrn_source_current 0.6
_diffrn_source_type 'Incoatec I\ms'
_diffrn_source_voltage 50.0
_exptl_absorpt_coefficient_mu 0.826
_exptl_absorpt_correction_T_max 0.7458
_exptl_absorpt_correction_T_min 0.6959
_exptl_absorpt_correction_type multi-scan
_exptl_absorpt_process_details
;SADABS-2016/2 - Bruker AXS area detector scaling and absorption correction:
Krause, L., Herbst-Irmer, R., Sheldrick G.M. & Stalke D., J. Appl. Cryst. 48
(2015) 3-10
;
_exptl_crystal_colour colourless
_exptl_crystal_density_diffrn 2.263
_exptl_crystal_description needle
_exptl_crystal_F_000 6648
_exptl_crystal_recrystallization_method
'Crystals were obtained at room temperature by slow diffusion of pentane into asolution of the compound dissolved in 1,2-difluorobenzene by the aid oflayering.'
_exptl_crystal_size_max 0.300
_exptl_crystal_size_mid 0.150
_exptl_crystal_size_min 0.070
_refine_diff_density_max 0.706
_refine_diff_density_min -0.619
_refine_diff_density_rms 0.081
_refine_ls_abs_structure_details
;
 Refined as an inversion twin.
;
_refine_ls_abs_structure_Flack 0.447(19)
_refine_ls_extinction_method none
_refine_ls_goodness_of_fit_ref 1.078
_refine_ls_hydrogen_treatment constr
_refine_ls_matrix_type full
_refine_ls_number_parameters 3609
_refine_ls_number_reflns 25175
_refine_ls_number_restraints 68351
_refine_ls_restrained_S_all 1.202
_refine_ls_R_factor_all 0.0499
_refine_ls_R_factor_gt 0.0402
_refine_ls_shift/su_max 0.004
_refine_ls_shift/su_mean 0.000
_refine_ls_structure_factor_coef Fsqd
_refine_ls_weighting_details 'w=1/[\s^2^(Fo^2^)+(0.0244P)^2^+16.4196P] where P=(Fo^2^+2Fc^2^)/3'
_refine_ls_weighting_scheme calc
_refine_ls_wR_factor_gt 0.0782
_refine_ls_wR_factor_ref 0.0822
_reflns_Friedel_coverage 0.820
_reflns_Friedel_fraction_full 1.000
_reflns_Friedel_fraction_max 0.943
_reflns_number_gt 22252
_reflns_number_total 25175
_reflns_threshold_expression 'I > 2\s(I)'
_cod_data_source_file d3dt00199g2.cif
_cod_data_source_block IKmjs_AM11_a
_cod_database_code 7712585
_shelx_shelxl_version_number 2018/3
_shelx_space_group_comment
;
The symmetry employed for this shelxl refinement is uniquely defined
by the following loop, which should always be used as a source of
symmetry information in preference to the above space-group names.
They are only intended as comments.
;
_olex2_diffrn_ambient_temperature_device 'Oxford Cryostream 800'

loop_
_space_group_symop_operation_xyz
'x, y, z'
'-x+1/2, -y, z+1/2'
'-x, y+1/2, -z+1/2'
'x+1/2, -y+1/2, -z'

loop_
_atom_site_label
_atom_site_type_symbol
_atom_site_fract_x
_atom_site_fract_y
_atom_site_fract_z
_atom_site_U_iso_or_equiv
_atom_site_adp_type
_atom_site_occupancy
_atom_site_site_symmetry_order
_atom_site_calc_flag
_atom_site_refinement_flags_posn
_atom_site_refinement_flags_adp
_atom_site_refinement_flags_occupancy
_atom_site_disorder_assembly
_atom_site_disorder_group
Ag1A Ag 0.07652(3) 0.49548(4) 0.41471(2) 0.01883(17) Uani 0.961(3) 1 d . U P A 6
Ag1B Ag 0.0832(9) 0.5151(9) 0.4013(6) 0.0213(16) Uani 0.039(3) 1 d . U P A 7
Ag2A Ag -0.02791(4) 0.60498(2) 0.35609(2) 0.02135(13) Uani 0.9646(15) 1 d . U P A 8
Ag2B Ag -0.0823(12) 0.6050(6) 0.3487(3) 0.0237(16) Uani 0.0354(15) 1 d . U P A 9
Ag3A Ag -0.1483(2) 0.50072(16) 0.41368(16) 0.0216(4) Uani 0.90(3) 1 d . U P A 10
Ag3B Ag -0.1555(16) 0.5049(13) 0.4064(9) 0.0221(15) Uani 0.10(3) 1 d . U P A 11
Al1 Al 0.46911(12) 0.14582(7) 0.37995(4) 0.0157(3) Uani 1 1 d D . . . .
O1_1 O -0.0348(3) 0.48133(16) 0.36865(8) 0.0188(7) Uani 1 1 d D U . . .
C1_1 C -0.0358(4) 0.4272(2) 0.34358(12) 0.0172(9) Uani 1 1 d D U . . .
C2_1 C 0.0482(4) 0.4288(3) 0.31874(13) 0.0215(11) Uani 1 1 d D U . . .
F1_1 F 0.0530(2) 0.49379(19) 0.30121(8) 0.0307(8) Uani 1 1 d D U . . .
F2_1 F 0.1232(2) 0.4256(2) 0.33945(10) 0.0298(8) Uani 1 1 d D U . . .
C3_1 C -0.1191(4) 0.4308(3) 0.31817(14) 0.0213(11) Uani 1 1 d D U . . .
F3_1 F -0.1215(2) 0.49443(19) 0.30069(8) 0.0305(8) Uani 1 1 d D U . . .
F4_1 F -0.1945(2) 0.4278(2) 0.33813(9) 0.0299(8) Uani 1 1 d D U . . .
C4_1 C -0.0370(4) 0.3514(2) 0.36235(11) 0.0185(9) Uani 1 1 d D U . . .
F5_1 F -0.1091(2) 0.34547(18) 0.38424(8) 0.0247(7) Uani 1 1 d D U . . .
F6_1 F 0.0344(3) 0.34466(16) 0.38481(7) 0.0251(7) Uani 1 1 d D U . . .
C5_1 C -0.0361(5) 0.2884(2) 0.33447(13) 0.0240(11) Uani 1 1 d D U . . .
F7_1 F -0.0380(3) 0.22344(15) 0.35243(9) 0.0400(9) Uani 1 1 d D U . . .
C6_1 C -0.1206(4) 0.2944(3) 0.31036(15) 0.0280(13) Uani 1 1 d D U . . .
F8_1 F -0.1947(3) 0.2882(2) 0.33038(10) 0.0399(10) Uani 1 1 d D U . . .
F9_1 F -0.1227(3) 0.2396(2) 0.28599(10) 0.0439(11) Uani 1 1 d D U . . .
C7_1 C -0.1190(4) 0.3680(3) 0.28971(14) 0.0255(12) Uani 1 1 d D U . . .
F10_1 F -0.1926(3) 0.3733(2) 0.26818(10) 0.0378(10) Uani 1 1 d D U . . .
C8_1 C -0.0335(5) 0.3727(3) 0.26615(13) 0.0266(11) Uani 1 1 d D U . . .
F11_1 F -0.0335(3) 0.43544(16) 0.24746(8) 0.0341(8) Uani 1 1 d D U . . .
F12_1 F -0.0350(3) 0.31968(17) 0.24078(8) 0.0366(8) Uani 1 1 d D U . . .
C9_1 C 0.0492(4) 0.3668(3) 0.29047(13) 0.0239(12) Uani 1 1 d D U . . .
F13_1 F 0.1238(3) 0.3711(2) 0.26925(10) 0.0402(10) Uani 1 1 d D U . . .
C10_1 C 0.0482(4) 0.2935(3) 0.31104(14) 0.0286(14) Uani 1 1 d D U . . .
F14_1 F 0.1223(3) 0.2867(2) 0.33153(10) 0.0389(10) Uani 1 1 d D U . . .
F15_1 F 0.0513(3) 0.23822(19) 0.28697(9) 0.0431(11) Uani 1 1 d D U . . .
O1_2 O -0.0340(3) 0.58443(16) 0.41997(8) 0.0185(7) Uani 1 1 d D U . . .
C1_2 C -0.0331(4) 0.6365(2) 0.44598(12) 0.0165(9) Uani 1 1 d D U . . .
C2_2 C 0.0505(4) 0.6870(3) 0.44220(13) 0.0188(11) Uani 1 1 d D U . . .
F1_2 F 0.1258(2) 0.64742(19) 0.44396(9) 0.0257(8) Uani 1 1 d D U . . .
F2_2 F 0.0513(2) 0.71758(16) 0.40867(8) 0.0250(8) Uani 1 1 d D U . . .
C3_2 C -0.0299(4) 0.6038(2) 0.48547(11) 0.0200(9) Uani 1 1 d D U . . .
F3_2 F 0.0425(3) 0.56016(16) 0.48901(8) 0.0252(7) Uani 1 1 d D U . . .
F4_2 F -0.1012(2) 0.55956(17) 0.49037(9) 0.0265(7) Uani 1 1 d D U . . .
C4_2 C -0.1173(4) 0.6858(3) 0.44394(14) 0.0215(11) Uani 1 1 d D U . . .
F5_2 F -0.1922(2) 0.64532(19) 0.44753(10) 0.0290(8) Uani 1 1 d D U . . .
F6_2 F -0.1234(2) 0.71668(17) 0.41061(9) 0.0269(7) Uani 1 1 d D U . . .
C5_2 C -0.1164(4) 0.7461(3) 0.47345(16) 0.0278(13) Uani 1 1 d D U . . .
F7_2 F -0.1913(3) 0.7874(2) 0.47041(11) 0.0406(10) Uani 1 1 d D U . . .
C6_2 C -0.1135(5) 0.7098(3) 0.51160(15) 0.0313(13) Uani 1 1 d D U . . .
F8_2 F -0.1871(3) 0.6691(2) 0.51687(10) 0.0383(9) Uani 1 1 d D U . . .
F9_2 F -0.1143(3) 0.7607(2) 0.53780(10) 0.0466(11) Uani 1 1 d D U . . .
C7_2 C -0.0288(5) 0.6630(3) 0.51481(12) 0.0247(11) Uani 1 1 d D U . . .
F10_2 F -0.0257(3) 0.63203(17) 0.54872(8) 0.0372(8) Uani 1 1 d D U . . .
C8_2 C 0.0553(4) 0.7108(3) 0.50969(14) 0.0282(13) Uani 1 1 d D U . . .
F11_2 F 0.1294(3) 0.6709(2) 0.51327(10) 0.0358(9) Uani 1 1 d D U . . .
F12_2 F 0.0589(3) 0.7621(2) 0.53586(10) 0.0434(12) Uani 1 1 d D U . . .
C9_2 C 0.0525(4) 0.7473(3) 0.47157(15) 0.0258(13) Uani 1 1 d D U . . .
F13_2 F 0.1263(3) 0.7893(2) 0.46720(11) 0.0360(9) Uani 1 1 d D U . . .
C10_2 C -0.0326(5) 0.7941(3) 0.46826(13) 0.0278(11) Uani 1 1 d D U . . .
F14_2 F -0.0351(3) 0.82704(15) 0.43555(8) 0.0349(8) Uani 1 1 d D U . . .
F15_2 F -0.0320(4) 0.84765(17) 0.49309(9) 0.0433(9) Uani 1 1 d D U . . .
C1_10 C 0.2177(8) 0.6178(5) 0.3364(3) 0.043(2) Uani 0.837(10) 1 d D U P A 1
C2_10 C 0.2221(10) 0.6913(5) 0.3304(3) 0.037(2) Uani 0.837(10) 1 d D U P A 1
C3_10 C 0.2503(11) 0.7164(6) 0.2968(3) 0.040(2) Uani 0.837(10) 1 d D U P A 1
H3_10 H 0.252679 0.766919 0.291937 0.047 Uiso 0.837(10) 1 calc R U P A 1
C4_10 C 0.2750(10) 0.6669(5) 0.2704(3) 0.042(3) Uani 0.837(10) 1 d D U P A 1
H4_10 H 0.294276 0.683441 0.247143 0.050 Uiso 0.837(10) 1 calc R U P A 1
C5_10 C 0.2716(12) 0.5935(6) 0.2777(3) 0.045(2) Uani 0.837(10) 1 d D U P A 1
H5_10 H 0.288880 0.559667 0.259491 0.054 Uiso 0.837(10) 1 calc R U P A 1
C6_10 C 0.2436(9) 0.5693(5) 0.3110(3) 0.045(2) Uani 0.837(10) 1 d D U P A 1
H6_10 H 0.242373 0.518888 0.316204 0.054 Uiso 0.837(10) 1 calc R U P A 1
F1_10 F 0.1841(8) 0.5967(6) 0.3698(3) 0.069(3) Uani 0.837(10) 1 d D U P A 1
F2_10 F 0.1984(4) 0.7384(3) 0.35590(15) 0.0596(18) Uani 0.837(10) 1 d D U P A 1
C1_20 C 0.231(4) 0.6275(19) 0.3387(11) 0.044(6) Uani 0.163(10) 1 d D U P A 2
C2_20 C 0.254(4) 0.5705(17) 0.3164(11) 0.045(6) Uani 0.163(10) 1 d D U P A 2
C3_20 C 0.272(6) 0.582(3) 0.2799(11) 0.043(6) Uani 0.163(10) 1 d D U P A 2
H3_20 H 0.289085 0.542223 0.264688 0.051 Uiso 0.163(10) 1 calc R U P A 2
C4_20 C 0.266(6) 0.651(3) 0.2661(12) 0.041(6) Uani 0.163(10) 1 d D U P A 2
H4_20 H 0.274708 0.658986 0.240842 0.049 Uiso 0.163(10) 1 calc R U P A 2
C5_20 C 0.246(6) 0.708(2) 0.2887(13) 0.038(6) Uani 0.163(10) 1 d D U P A 2
H5_20 H 0.242592 0.755616 0.278921 0.046 Uiso 0.163(10) 1 calc R U P A 2
C6_20 C 0.230(6) 0.697(2) 0.3255(13) 0.039(6) Uani 0.163(10) 1 d D U P A 2
H6_20 H 0.219415 0.737197 0.341311 0.046 Uiso 0.163(10) 1 calc R U P A 2
F1_20 F 0.212(4) 0.612(2) 0.3738(10) 0.049(10) Uani 0.163(10) 1 d D U P A 2
F2_20 F 0.258(2) 0.5015(14) 0.3273(7) 0.061(8) Uani 0.163(10) 1 d D U P A 2
C1_11 C -0.3562(11) 0.5969(11) 0.3293(5) 0.066(4) Uani 0.707(12) 1 d D U P A 1
C2_11 C -0.3105(11) 0.6279(9) 0.3581(4) 0.054(3) Uani 0.707(12) 1 d D U P A 1
C3_11 C -0.3493(11) 0.6809(9) 0.3791(4) 0.059(3) Uani 0.707(12) 1 d D U P A 1
H3_11 H -0.316279 0.702595 0.398367 0.070 Uiso 0.707(12) 1 calc R U P A 1
C4_11 C -0.4369(10) 0.7029(10) 0.3724(4) 0.066(4) Uani 0.707(12) 1 d D U P A 1
H4_11 H -0.464495 0.739367 0.386859 0.079 Uiso 0.707(12) 1 calc R U P A 1
C5_11 C -0.4828(11) 0.6697(9) 0.3440(4) 0.064(4) Uani 0.707(12) 1 d D U P A 1
H5_11 H -0.542844 0.683588 0.339103 0.077 Uiso 0.707(12) 1 calc R U P A 1
C6_11 C -0.4431(11) 0.6168(10) 0.3226(4) 0.068(4) Uani 0.707(12) 1 d D U P A 1
H6_11 H -0.475792 0.594520 0.303477 0.081 Uiso 0.707(12) 1 calc R U P A 1
F1_11 F -0.3091(6) 0.5497(4) 0.3079(3) 0.090(3) Uani 0.707(12) 1 d D U P A 1
F2_11 F -0.2265(11) 0.6041(15) 0.3661(6) 0.069(5) Uani 0.707(12) 1 d D U P A 1
C1_19 C -0.358(2) 0.669(2) 0.3712(9) 0.065(6) Uani 0.293(12) 1 d D U P A 2
C2_19 C -0.306(2) 0.624(2) 0.3505(10) 0.061(5) Uani 0.293(12) 1 d D U P A 2
C3_19 C -0.344(2) 0.593(3) 0.3208(10) 0.058(5) Uani 0.293(12) 1 d D U P A 2
H3_19 H -0.309474 0.560174 0.306597 0.069 Uiso 0.293(12) 1 calc R U P A 2
C4_19 C -0.430(2) 0.606(2) 0.3106(9) 0.051(5) Uani 0.293(12) 1 d D U P A 2
H4_19 H -0.452565 0.586167 0.288536 0.061 Uiso 0.293(12) 1 calc R U P A 2
C5_19 C -0.485(2) 0.649(2) 0.3325(9) 0.060(6) Uani 0.293(12) 1 d D U P A 2
H5_19 H -0.546787 0.655029 0.327040 0.073 Uiso 0.293(12) 1 calc R U P A 2
C6_19 C -0.447(2) 0.682(2) 0.3624(10) 0.062(6) Uani 0.293(12) 1 d D U P A 2
H6_19 H -0.481831 0.714283 0.376983 0.074 Uiso 0.293(12) 1 calc R U P A 2
F1_19 F -0.3187(14) 0.7028(12) 0.3989(6) 0.087(7) Uani 0.293(12) 1 d D U P A 2
F2_19 F -0.219(3) 0.611(4) 0.3589(16) 0.059(7) Uani 0.293(12) 1 d D U P A 2
C1_8 C -0.1505(8) 0.6711(6) 0.2780(3) 0.043(2) Uani 0.840(9) 1 d D U P A 5
C2_8 C -0.0659(9) 0.6423(8) 0.2751(3) 0.0331(17) Uani 0.840(9) 1 d D U P A 5
C3_8 C 0.0022(8) 0.6646(9) 0.2979(4) 0.0312(18) Uani 0.840(9) 1 d D U P A 5
H3_8 H 0.059994 0.643473 0.295859 0.037 Uiso 0.840(9) 1 calc R U P A 5
C4_8 C -0.0139(8) 0.7182(6) 0.3239(4) 0.0346(19) Uani 0.840(9) 1 d D U P A 5
H4_8 H 0.032706 0.734584 0.339437 0.042 Uiso 0.840(9) 1 calc R U P A 5
C5_8 C -0.0993(8) 0.7470(8) 0.3266(4) 0.044(2) Uani 0.840(9) 1 d D U P A 5
H5_8 H -0.111276 0.783047 0.344463 0.052 Uiso 0.840(9) 1 calc R U P A 5
C6_8 C -0.1668(8) 0.7243(7) 0.3039(3) 0.053(2) Uani 0.840(9) 1 d D U P A 5
H6_8 H -0.224682 0.745137 0.305938 0.063 Uiso 0.840(9) 1 calc R U P A 5
F1_8 F -0.2134(10) 0.6493(7) 0.2550(4) 0.071(3) Uani 0.840(9) 1 d D U P A 5
F2_8 F -0.0498(4) 0.5946(2) 0.24830(11) 0.0453(15) Uani 0.840(9) 1 d D U P A 5
C1_21 C -0.153(3) 0.733(3) 0.3047(14) 0.046(4) Uani 0.160(9) 1 d D U P A 4
C2_21 C -0.145(4) 0.681(3) 0.2774(15) 0.043(3) Uani 0.160(9) 1 d D U P A 4
C3_21 C -0.066(4) 0.644(4) 0.2721(19) 0.036(3) Uani 0.160(9) 1 d D U P A 4
H3_21 H -0.062153 0.607878 0.253789 0.044 Uiso 0.160(9) 1 calc R U P A 4
C4_21 C 0.007(4) 0.660(5) 0.294(2) 0.034(4) Uani 0.160(9) 1 d D U P A 4
H4_21 H 0.063161 0.638398 0.288483 0.041 Uiso 0.160(9) 1 calc R U P A 4
C5_21 C -0.002(3) 0.708(4) 0.323(2) 0.036(4) Uani 0.160(9) 1 d D U P A 4
H5_21 H 0.045934 0.713275 0.339435 0.043 Uiso 0.160(9) 1 calc R U P A 4
C6_21 C -0.080(3) 0.747(4) 0.327(2) 0.042(4) Uani 0.160(9) 1 d D U P A 4
H6_21 H -0.084214 0.782856 0.345272 0.050 Uiso 0.160(9) 1 calc R U P A 4
F1_21 F -0.234(2) 0.7630(19) 0.3094(9) 0.072(7) Uani 0.160(9) 1 d D U P A 4
F2_21 F -0.214(5) 0.668(3) 0.2551(18) 0.044(6) Uani 0.160(9) 1 d D U P A 4
C1_9 C -0.3358(8) 0.5272(5) 0.4666(3) 0.031(2) Uani 0.685(9) 1 d D U P A 4
C2_9 C -0.3920(6) 0.5377(5) 0.4377(3) 0.0267(18) Uani 0.685(9) 1 d D U P A 4
C3_9 C -0.3848(7) 0.4960(6) 0.4063(3) 0.034(2) Uani 0.685(9) 1 d D U P A 4
H3_9 H -0.423563 0.503496 0.386155 0.041 Uiso 0.685(9) 1 calc R U P A 4
C4_9 C -0.3189(9) 0.4428(8) 0.4054(4) 0.040(3) Uani 0.685(9) 1 d D U P A 4
H4_9 H -0.310969 0.414649 0.384009 0.049 Uiso 0.685(9) 1 calc R U P A 4
C5_9 C -0.2646(11) 0.4303(9) 0.4354(4) 0.037(3) Uani 0.685(9) 1 d D U P A 4
H5_9 H -0.222606 0.391646 0.435001 0.045 Uiso 0.685(9) 1 calc R U P A 4
C6_9 C -0.2714(8) 0.4737(6) 0.4658(3) 0.034(2) Uani 0.685(9) 1 d D U P A 4
H6_9 H -0.232271 0.466953 0.485956 0.040 Uiso 0.685(9) 1 calc R U P A 4
F1_9 F -0.3449(6) 0.5694(4) 0.49586(16) 0.066(2) Uani 0.685(9) 1 d D U P A 4
F2_9 F -0.4552(5) 0.5894(3) 0.4403(2) 0.0488(18) Uani 0.685(9) 1 d D U P A 4
C1_18 C -0.3742(13) 0.5299(10) 0.4541(6) 0.032(4) Uani 0.315(9) 1 d D U P A 5
C2_18 C -0.3935(12) 0.4979(13) 0.4214(5) 0.042(4) Uani 0.315(9) 1 d D U P A 5
C3_18 C -0.3404(17) 0.4438(17) 0.4067(7) 0.036(5) Uani 0.315(9) 1 d D U P A 5
H3_18 H -0.355064 0.421899 0.384039 0.043 Uiso 0.315(9) 1 calc R U P A 5
C4_18 C -0.266(2) 0.4229(17) 0.4259(7) 0.023(4) Uani 0.315(9) 1 d D U P A 5
H4_18 H -0.226525 0.387563 0.415839 0.027 Uiso 0.315(9) 1 calc R U P A 5
C5_18 C -0.2471(13) 0.4527(12) 0.4595(5) 0.019(4) Uani 0.315(9) 1 d D U P A 5
H5_18 H -0.197234 0.435488 0.473007 0.023 Uiso 0.315(9) 1 calc R U P A 5
C6_18 C -0.3003(13) 0.5076(11) 0.4738(5) 0.026(4) Uani 0.315(9) 1 d D U P A 5
H6_18 H -0.286184 0.529225 0.496537 0.031 Uiso 0.315(9) 1 calc R U P A 5
F1_18 F -0.4277(12) 0.5827(9) 0.4654(5) 0.074(5) Uani 0.315(9) 1 d D U P A 5
F2_18 F -0.4641(10) 0.5135(11) 0.4014(4) 0.092(6) Uani 0.315(9) 1 d D U P A 5
C1_7 C 0.3184(7) 0.5033(7) 0.4130(3) 0.040(2) Uani 0.702(18) 1 d D U P A 4
C2_7 C 0.3027(6) 0.5389(5) 0.4459(3) 0.032(2) Uani 0.702(18) 1 d D U P A 4
C3_7 C 0.2380(7) 0.5161(6) 0.4693(3) 0.025(2) Uani 0.702(18) 1 d D U P A 4
H3_7 H 0.228099 0.540648 0.491674 0.030 Uiso 0.702(18) 1 calc R U P A 4
C4_7 C 0.1864(7) 0.4560(6) 0.4598(3) 0.026(2) Uani 0.702(18) 1 d D U P A 4
H4_7 H 0.140386 0.440020 0.475774 0.031 Uiso 0.702(18) 1 calc R U P A 4
C5_7 C 0.2015(9) 0.4192(6) 0.4273(3) 0.028(2) Uani 0.702(18) 1 d D U P A 4
H5_7 H 0.166564 0.377932 0.421276 0.033 Uiso 0.702(18) 1 calc R U P A 4
C6_7 C 0.2684(10) 0.4432(8) 0.4035(4) 0.037(3) Uani 0.702(18) 1 d D U P A 4
H6_7 H 0.279280 0.418632 0.381221 0.045 Uiso 0.702(18) 1 calc R U P A 4
F1_7 F 0.3837(7) 0.5276(7) 0.3916(3) 0.081(3) Uani 0.702(18) 1 d D U P A 4
F2_7 F 0.3531(5) 0.5970(4) 0.4535(3) 0.057(3) Uani 0.702(18) 1 d D U P A 4
C1_22 C 0.3161(15) 0.5505(11) 0.4314(7) 0.034(4) Uani 0.298(18) 1 d D U P A 5
C2_22 C 0.3082(16) 0.5067(13) 0.4012(6) 0.036(5) Uani 0.298(18) 1 d D U P A 5
C3_22 C 0.251(2) 0.4486(17) 0.4020(8) 0.036(5) Uani 0.298(18) 1 d D U P A 5
H3_22 H 0.244228 0.418588 0.381150 0.043 Uiso 0.298(18) 1 calc R U P A 5
C4_22 C 0.203(3) 0.4338(17) 0.4340(8) 0.033(5) Uani 0.298(18) 1 d D U P A 5
H4_22 H 0.165281 0.392509 0.435152 0.040 Uiso 0.298(18) 1 calc R U P A 5
C5_22 C 0.2106(17) 0.4789(14) 0.4637(6) 0.028(4) Uani 0.298(18) 1 d D U P A 5
H5_22 H 0.174114 0.470995 0.484572 0.034 Uiso 0.298(18) 1 calc R U P A 5
C6_22 C 0.2713(19) 0.5358(13) 0.4634(6) 0.031(4) Uani 0.298(18) 1 d D U P A 5
H6_22 H 0.281712 0.563912 0.484653 0.037 Uiso 0.298(18) 1 calc R U P A 5
F1_22 F 0.3726(12) 0.6070(9) 0.4292(8) 0.061(6) Uani 0.298(18) 1 d D U P A 5
F2_22 F 0.3631(14) 0.5258(13) 0.3736(6) 0.060(6) Uani 0.298(18) 1 d D U P A 5
O1_5 O 0.5004(7) 0.1930(5) 0.4184(2) 0.031(2) Uani 0.500(8) 1 d D U P B 1
C1_5 C 0.4841(7) 0.2232(6) 0.4515(3) 0.0196(16) Uani 0.500(8) 1 d D U P B 1
C2_5 C 0.4006(8) 0.2719(6) 0.4527(3) 0.0224(17) Uani 0.500(8) 1 d D U P B 1
F1_5 F 0.4070(7) 0.3248(5) 0.4271(2) 0.037(2) Uani 0.500(8) 1 d D U P B 1
F2_5 F 0.3256(6) 0.2341(5) 0.4438(2) 0.034(2) Uani 0.500(8) 1 d D U P B 1
C3_5 C 0.5665(8) 0.2709(6) 0.4626(3) 0.0216(17) Uani 0.500(8) 1 d D U P B 1
F3_5 F 0.5785(6) 0.3227(4) 0.4373(2) 0.0287(19) Uani 0.500(8) 1 d D U P B 1
F4_5 F 0.6406(5) 0.2298(4) 0.4623(3) 0.0316(18) Uani 0.500(8) 1 d D U P B 1
C4_5 C 0.4716(10) 0.1638(7) 0.4812(4) 0.0191(19) Uani 0.500(8) 1 d D U P B 1
F5_5 F 0.5433(8) 0.1197(6) 0.4830(3) 0.025(2) Uani 0.500(8) 1 d D U P B 1
F6_5 F 0.4026(10) 0.1202(10) 0.4737(6) 0.027(3) Uani 0.500(8) 1 d D U P B 1
C5_5 C 0.4589(8) 0.1987(8) 0.5193(4) 0.0158(16) Uani 0.500(8) 1 d D U P B 1
F7_5 F 0.4499(9) 0.1448(8) 0.5446(5) 0.024(3) Uani 0.500(8) 1 d D U P B 1
C6_5 C 0.5421(8) 0.2451(6) 0.5293(3) 0.0178(18) Uani 0.500(8) 1 d D U P B 1
F8_5 F 0.6160(6) 0.2048(5) 0.5305(3) 0.032(2) Uani 0.500(8) 1 d D U P B 1
F9_5 F 0.5328(7) 0.2746(5) 0.5625(2) 0.0274(19) Uani 0.500(8) 1 d D U P B 1
C7_5 C 0.5529(8) 0.3059(6) 0.5009(3) 0.0203(17) Uani 0.500(8) 1 d D U P B 1
F10_5 F 0.6265(7) 0.3464(6) 0.5089(2) 0.030(2) Uani 0.500(8) 1 d D U P B 1
C8_5 C 0.4688(10) 0.3538(9) 0.4996(5) 0.0285(19) Uani 0.500(8) 1 d D U P B 1
F11_5 F 0.4814(13) 0.4073(11) 0.4748(7) 0.043(3) Uani 0.500(8) 1 d D U P B 1
F12_5 F 0.4570(12) 0.3877(12) 0.5315(4) 0.038(3) Uani 0.500(8) 1 d D U P B 1
C9_5 C 0.3859(9) 0.3073(7) 0.4904(3) 0.0231(18) Uani 0.500(8) 1 d D U P B 1
F13_5 F 0.3119(7) 0.3498(6) 0.4911(3) 0.040(2) Uani 0.500(8) 1 d D U P B 1
C10_5 C 0.3751(8) 0.2475(7) 0.5193(3) 0.0200(19) Uani 0.500(8) 1 d D U P B 1
F14_5 F 0.3026(7) 0.2056(6) 0.5119(3) 0.033(2) Uani 0.500(8) 1 d D U P B 1
F15_5 F 0.3624(7) 0.2749(6) 0.5529(3) 0.034(2) Uani 0.500(8) 1 d D U P B 1
O1_12 O 0.4401(7) 0.1986(6) 0.4163(2) 0.039(2) Uani 0.500(8) 1 d D U P B 2
C1_12 C 0.4515(8) 0.2269(6) 0.4502(3) 0.0223(16) Uani 0.500(8) 1 d D U P B 2
C2_12 C 0.4579(10) 0.1655(8) 0.4791(4) 0.0196(19) Uani 0.500(8) 1 d D U P B 2
F1_12 F 0.3830(10) 0.1252(11) 0.4792(6) 0.033(3) Uani 0.500(8) 1 d D U P B 2
F2_12 F 0.5258(9) 0.1193(7) 0.4720(3) 0.025(2) Uani 0.500(8) 1 d D U P B 2
C3_12 C 0.3718(8) 0.2767(6) 0.4606(3) 0.0262(19) Uani 0.500(8) 1 d D U P B 2
F3_12 F 0.2943(6) 0.2395(5) 0.4594(2) 0.042(2) Uani 0.500(8) 1 d D U P B 2
F4_12 F 0.3639(8) 0.3305(5) 0.4361(2) 0.048(3) Uani 0.500(8) 1 d D U P B 2
C4_12 C 0.5384(8) 0.2712(6) 0.4525(3) 0.0259(18) Uani 0.500(8) 1 d D U P B 2
F5_12 F 0.5335(9) 0.3254(5) 0.4277(3) 0.058(3) Uani 0.500(8) 1 d D U P B 2
F6_12 F 0.6096(6) 0.2309(5) 0.4438(3) 0.035(2) Uani 0.500(8) 1 d D U P B 2
C5_12 C 0.5489(8) 0.3049(6) 0.4909(3) 0.0234(18) Uani 0.500(8) 1 d D U P B 2
F7_12 F 0.6250(7) 0.3452(6) 0.4918(4) 0.050(3) Uani 0.500(8) 1 d D U P B 2
C6_12 C 0.4688(10) 0.3543(8) 0.5010(5) 0.0276(19) Uani 0.500(8) 1 d D U P B 2
F8_12 F 0.4625(13) 0.4105(12) 0.4774(7) 0.048(4) Uani 0.500(8) 1 d D U P B 2
F9_12 F 0.4796(11) 0.3823(11) 0.5346(5) 0.038(3) Uani 0.500(8) 1 d D U P B 2
C7_12 C 0.3825(8) 0.3083(7) 0.4995(3) 0.0195(17) Uani 0.500(8) 1 d D U P B 2
F10_12 F 0.3107(7) 0.3517(6) 0.5074(2) 0.033(2) Uani 0.500(8) 1 d D U P B 2
C8_12 C 0.3903(8) 0.2460(7) 0.5277(3) 0.0171(18) Uani 0.500(8) 1 d D U P B 2
F11_12 F 0.3130(7) 0.2082(6) 0.5274(3) 0.031(2) Uani 0.500(8) 1 d D U P B 2
F12_12 F 0.3976(7) 0.2739(6) 0.5614(2) 0.027(2) Uani 0.500(8) 1 d D U P B 2
C9_12 C 0.4698(9) 0.1974(7) 0.5178(4) 0.0153(16) Uani 0.500(8) 1 d D U P B 2
F13_12 F 0.4761(10) 0.1422(8) 0.5429(5) 0.027(3) Uani 0.500(8) 1 d D U P B 2
C10_12 C 0.5561(8) 0.2433(6) 0.5192(3) 0.0190(18) Uani 0.500(8) 1 d D U P B 2
F14_12 F 0.6274(5) 0.2010(5) 0.5122(3) 0.0271(18) Uani 0.500(8) 1 d D U P B 2
F15_12 F 0.5697(7) 0.2701(5) 0.5528(3) 0.035(2) Uani 0.500(8) 1 d D U P B 2
O1_4 O 0.5513(9) 0.0841(7) 0.3900(5) 0.023(3) Uani 0.276(4) 1 d D U P B 1
C1_4 C 0.6301(11) 0.0504(8) 0.3830(4) 0.022(2) Uani 0.276(4) 1 d D U P B 1
C2_4 C 0.6951(11) 0.0926(9) 0.3576(5) 0.034(3) Uani 0.276(4) 1 d D U P B 1
F1_4 F 0.6559(16) 0.1062(12) 0.3248(5) 0.041(4) Uani 0.276(4) 1 d D U P B 1
F2_4 F 0.7076(16) 0.1612(9) 0.3699(6) 0.046(5) Uani 0.276(4) 1 d D U P B 1
C3_4 C 0.6094(10) -0.0232(8) 0.3647(4) 0.028(3) Uani 0.276(4) 1 d D U P B 1
F3_4 F 0.5683(14) -0.0216(10) 0.3320(5) 0.038(4) Uani 0.276(4) 1 d D U P B 1
F4_4 F 0.5604(12) -0.0649(8) 0.3876(5) 0.044(4) Uani 0.276(4) 1 d D U P B 1
C4_4 C 0.6802(11) 0.0325(9) 0.4193(4) 0.031(3) Uani 0.276(4) 1 d D U P B 1
F5_4 F 0.6267(15) -0.0066(11) 0.4412(5) 0.038(4) Uani 0.276(4) 1 d D U P B 1
F6_4 F 0.7040(13) 0.0918(10) 0.4379(5) 0.051(4) Uani 0.276(4) 1 d D U P B 1
C5_4 C 0.7674(11) -0.0103(9) 0.4113(4) 0.036(3) Uani 0.276(4) 1 d D U P B 1
F7_4 F 0.8082(13) -0.0230(11) 0.4431(4) 0.056(5) Uani 0.276(4) 1 d D U P B 1
C6_4 C 0.7421(12) -0.0827(9) 0.3935(4) 0.036(3) Uani 0.276(4) 1 d D U P B 1
F8_4 F 0.6889(15) -0.1234(11) 0.4149(5) 0.048(5) Uani 0.276(4) 1 d D U P B 1
F9_4 F 0.8155(12) -0.1233(11) 0.3877(6) 0.051(5) Uani 0.276(4) 1 d D U P B 1
C7_4 C 0.6953(11) -0.0666(9) 0.3570(4) 0.030(3) Uani 0.276(4) 1 d D U P B 1
F10_4 F 0.6750(14) -0.1296(10) 0.3409(5) 0.047(4) Uani 0.276(4) 1 d D U P B 1
C8_4 C 0.7566(11) -0.0246(9) 0.3320(4) 0.025(3) Uani 0.276(4) 1 d D U P B 1
F11_4 F 0.7208(16) -0.0121(11) 0.2990(4) 0.038(4) Uani 0.276(4) 1 d D U P B 1
F12_4 F 0.8310(10) -0.0645(9) 0.3244(4) 0.036(3) Uani 0.276(4) 1 d D U P B 1
C9_4 C 0.7810(11) 0.0488(9) 0.3495(5) 0.034(3) Uani 0.276(4) 1 d D U P B 1
F13_4 F 0.8393(14) 0.0830(11) 0.3269(6) 0.062(6) Uani 0.276(4) 1 d D U P B 1
C10_4 C 0.8288(11) 0.0337(9) 0.3860(5) 0.040(3) Uani 0.276(4) 1 d D U P B 1
F14_4 F 0.8547(12) 0.0986(10) 0.3998(6) 0.067(5) Uani 0.276(4) 1 d D U P B 1
F15_4 F 0.9053(9) -0.0044(11) 0.3808(5) 0.064(4) Uani 0.276(4) 1 d D U P B 1
O1_6 O 0.4672(15) 0.1893(9) 0.3388(4) 0.020(3) Uani 0.269(3) 1 d D U P B 1
C1_6 C 0.4716(11) 0.2529(9) 0.3198(5) 0.020(2) Uani 0.269(3) 1 d D U P B 1
C2_6 C 0.5545(10) 0.3013(8) 0.3117(4) 0.023(2) Uani 0.269(3) 1 d D U P B 1
F1_6 F 0.5872(10) 0.3366(6) 0.3416(3) 0.028(3) Uani 0.269(3) 1 d D U P B 1
F2_6 F 0.6271(9) 0.2635(8) 0.2996(4) 0.025(3) Uani 0.269(3) 1 d D U P B 1
C3_6 C 0.3837(11) 0.2972(10) 0.3274(4) 0.024(3) Uani 0.269(3) 1 d D U P B 1
F3_6 F 0.3786(12) 0.3153(9) 0.3632(4) 0.030(3) Uani 0.269(3) 1 d D U P B 1
F4_6 F 0.3079(10) 0.2590(8) 0.3207(5) 0.036(3) Uani 0.269(3) 1 d D U P B 1
C4_6 C 0.4473(12) 0.2156(9) 0.2821(4) 0.023(3) Uani 0.269(3) 1 d D U P B 1
F5_6 F 0.3800(9) 0.1704(7) 0.2899(4) 0.030(3) Uani 0.269(3) 1 d D U P B 1
F6_6 F 0.5154(12) 0.1729(9) 0.2717(6) 0.022(4) Uani 0.269(3) 1 d D U P B 1
C5_6 C 0.4266(11) 0.2734(8) 0.2538(4) 0.030(2) Uani 0.269(3) 1 d D U P B 1
F7_6 F 0.4027(11) 0.2386(8) 0.2228(3) 0.043(4) Uani 0.269(3) 1 d D U P B 1
C6_6 C 0.3683(12) 0.3402(8) 0.2628(4) 0.036(3) Uani 0.269(3) 1 d D U P B 1
F8_6 F 0.2924(10) 0.3098(8) 0.2565(4) 0.046(3) Uani 0.269(3) 1 d D U P B 1
F9_6 F 0.3648(11) 0.3968(8) 0.2404(4) 0.052(3) Uani 0.269(3) 1 d D U P B 1
C7_6 C 0.3770(12) 0.3649(9) 0.3029(4) 0.029(3) Uani 0.269(3) 1 d D U P B 1
F10_6 F 0.3074(13) 0.4081(13) 0.3123(7) 0.041(5) Uani 0.269(3) 1 d D U P B 1
C8_6 C 0.4620(12) 0.4105(9) 0.2984(5) 0.034(3) Uani 0.269(3) 1 d D U P B 1
F11_6 F 0.4819(13) 0.4446(9) 0.3285(5) 0.044(4) Uani 0.269(3) 1 d D U P B 1
F12_6 F 0.4535(14) 0.4716(9) 0.2771(5) 0.054(4) Uani 0.269(3) 1 d D U P B 1
C9_6 C 0.5356(11) 0.3609(7) 0.2827(4) 0.026(2) Uani 0.269(3) 1 d D U P B 1
F13_6 F 0.6062(9) 0.4041(7) 0.2751(4) 0.043(3) Uani 0.269(3) 1 d D U P B 1
C10_6 C 0.5081(11) 0.3218(8) 0.2468(4) 0.030(3) Uani 0.269(3) 1 d D U P B 1
F14_6 F 0.5757(10) 0.2824(9) 0.2332(4) 0.040(3) Uani 0.269(3) 1 d D U P B 1
F15_6 F 0.4852(12) 0.3705(11) 0.2207(5) 0.043(5) Uani 0.269(3) 1 d D U P B 1
O1_3 O 0.3886(5) 0.0834(4) 0.38787(17) 0.0380(16) Uani 0.726(3) 1 d D U P B 1
C1_3 C 0.3107(6) 0.0515(4) 0.3786(2) 0.0264(15) Uani 0.726(3) 1 d D U P B 1
C2_3 C 0.3018(5) 0.0407(5) 0.3365(2) 0.0309(15) Uani 0.726(3) 1 d D U P B 1
F1_3 F 0.3032(4) 0.1040(3) 0.31897(14) 0.0475(15) Uani 0.726(3) 1 d D U P B 1
F2_3 F 0.3717(4) 0.0032(5) 0.32333(16) 0.0526(16) Uani 0.726(3) 1 d D U P B 1
C3_3 C 0.2287(6) 0.0965(5) 0.3915(2) 0.0328(16) Uani 0.726(3) 1 d D U P B 1
F3_3 F 0.2296(5) 0.1621(3) 0.37669(18) 0.0523(18) Uani 0.726(3) 1 d D U P B 1
F4_3 F 0.2320(4) 0.1051(4) 0.42790(13) 0.0476(15) Uani 0.726(3) 1 d D U P B 1
C4_3 C 0.3067(6) -0.0241(4) 0.3971(2) 0.0313(17) Uani 0.726(3) 1 d D U P B 1
F5_3 F 0.3130(4) -0.0174(3) 0.43341(14) 0.0437(15) Uani 0.726(3) 1 d D U P B 1
F6_3 F 0.3759(5) -0.0649(4) 0.3865(2) 0.052(2) Uani 0.726(3) 1 d D U P B 1
C5_3 C 0.2184(6) -0.0648(5) 0.3873(2) 0.0359(16) Uani 0.726(3) 1 d D U P B 1
F7_3 F 0.2169(5) -0.1307(3) 0.40351(19) 0.065(2) Uani 0.726(3) 1 d D U P B 1
C6_3 C 0.1386(6) -0.0188(5) 0.4004(2) 0.0421(19) Uani 0.726(3) 1 d D U P B 1
F8_3 F 0.1406(4) -0.0125(5) 0.43663(15) 0.0573(18) Uani 0.726(3) 1 d D U P B 1
F9_3 F 0.0624(5) -0.0539(5) 0.39238(19) 0.069(2) Uani 0.726(3) 1 d D U P B 1
C7_3 C 0.1400(6) 0.0567(5) 0.3821(2) 0.0360(17) Uani 0.726(3) 1 d D U P B 1
F10_3 F 0.0691(6) 0.0957(5) 0.39370(18) 0.066(2) Uani 0.726(3) 1 d D U P B 1
C8_3 C 0.1327(5) 0.0463(4) 0.3404(2) 0.0296(15) Uani 0.726(3) 1 d D U P B 1
F11_3 F 0.1327(4) 0.1118(3) 0.32350(14) 0.0454(15) Uani 0.726(3) 1 d D U P B 1
F12_3 F 0.0561(3) 0.0138(3) 0.33125(14) 0.0434(14) Uani 0.726(3) 1 d D U P B 1
C9_3 C 0.2136(5) 0.0016(4) 0.32680(18) 0.0253(13) Uani 0.726(3) 1 d D U P B 1
F13_3 F 0.2073(3) -0.0077(3) 0.29012(12) 0.0370(12) Uani 0.726(3) 1 d D U P B 1
C10_3 C 0.2128(6) -0.0737(4) 0.3456(2) 0.0362(17) Uani 0.726(3) 1 d D U P B 1
F14_3 F 0.2801(5) -0.1147(3) 0.33283(19) 0.0576(17) Uani 0.726(3) 1 d D U P B 1
F15_3 F 0.1381(4) -0.1100(3) 0.33580(17) 0.0522(16) Uani 0.726(3) 1 d D U P B 1
O1_15 O 0.3826(9) 0.0915(8) 0.3606(4) 0.029(3) Uani 0.274(3) 1 d D U P B 2
C1_15 C 0.3074(11) 0.0507(9) 0.3648(4) 0.026(3) Uani 0.274(3) 1 d D U P B 2
C2_15 C 0.2199(10) 0.0958(8) 0.3688(4) 0.033(3) Uani 0.274(3) 1 d D U P B 2
F1_15 F 0.2278(11) 0.1418(8) 0.3972(4) 0.042(3) Uani 0.274(3) 1 d D U P B 2
F2_15 F 0.2106(11) 0.1386(8) 0.3391(4) 0.047(4) Uani 0.274(3) 1 d D U P B 2
C3_15 C 0.3125(11) 0.0027(9) 0.3993(4) 0.027(3) Uani 0.274(3) 1 d D U P B 2
F3_15 F 0.3236(10) 0.0421(8) 0.4299(3) 0.039(3) Uani 0.274(3) 1 d D U P B 2
F4_15 F 0.3862(11) -0.0387(10) 0.3979(6) 0.049(4) Uani 0.274(3) 1 d D U P B 2
C4_15 C 0.2933(11) -0.0006(9) 0.3321(4) 0.035(3) Uani 0.274(3) 1 d D U P B 2
F5_15 F 0.3662(10) -0.0441(9) 0.3291(5) 0.048(4) Uani 0.274(3) 1 d D U P B 2
F6_15 F 0.2866(12) 0.0386(9) 0.3014(3) 0.052(4) Uani 0.274(3) 1 d D U P B 2
C5_15 C 0.2092(11) -0.0486(8) 0.3366(4) 0.034(3) Uani 0.274(3) 1 d D U P B 2
F7_15 F 0.1998(11) -0.0931(8) 0.3075(3) 0.056(4) Uani 0.274(3) 1 d D U P B 2
C6_15 C 0.2188(10) -0.0952(8) 0.3710(4) 0.034(3) Uani 0.274(3) 1 d D U P B 2
F8_15 F 0.2888(9) -0.1410(6) 0.3689(4) 0.048(4) Uani 0.274(3) 1 d D U P B 2
F9_15 F 0.1468(9) -0.1395(7) 0.3756(4) 0.045(4) Uani 0.274(3) 1 d D U P B 2
C7_15 C 0.2299(10) -0.0460(8) 0.4049(4) 0.030(3) Uani 0.274(3) 1 d D U P B 2
F10_15 F 0.2375(10) -0.0877(8) 0.4355(4) 0.052(4) Uani 0.274(3) 1 d D U P B 2
C8_15 C 0.1453(11) 0.0024(8) 0.4081(4) 0.032(3) Uani 0.274(3) 1 d D U P B 2
F11_15 F 0.1514(10) 0.0439(9) 0.4381(4) 0.045(4) Uani 0.274(3) 1 d D U P B 2
F12_15 F 0.0723(9) -0.0398(8) 0.4132(5) 0.050(4) Uani 0.274(3) 1 d D U P B 2
C9_15 C 0.1357(11) 0.0491(9) 0.3737(4) 0.031(3) Uani 0.274(3) 1 d D U P B 2
F13_15 F 0.0619(12) 0.0909(9) 0.3763(5) 0.057(5) Uani 0.274(3) 1 d D U P B 2
C10_15 C 0.1253(10) -0.0015(9) 0.3402(4) 0.039(3) Uani 0.274(3) 1 d D U P B 2
F14_15 F 0.1118(11) 0.0371(9) 0.3100(4) 0.058(4) Uani 0.274(3) 1 d D U P B 2
F15_15 F 0.0505(9) -0.0421(8) 0.3437(4) 0.053(4) Uani 0.274(3) 1 d D U P B 2
O1_16 O 0.4343(7) 0.2062(5) 0.3467(2) 0.0188(18) Uani 0.460(3) 1 d D U P B 3
C1_16 C 0.4552(8) 0.2552(6) 0.3210(3) 0.0164(18) Uani 0.460(3) 1 d D U P B 3
C2_16 C 0.4927(7) 0.2193(6) 0.2859(3) 0.0206(18) Uani 0.460(3) 1 d D U P B 3
F1_16 F 0.5668(5) 0.1808(4) 0.2928(2) 0.0284(17) Uani 0.460(3) 1 d D U P B 3
F2_16 F 0.4332(7) 0.1706(4) 0.2725(2) 0.0284(18) Uani 0.460(3) 1 d D U P B 3
C3_16 C 0.5263(8) 0.3109(6) 0.3339(3) 0.0220(18) Uani 0.460(3) 1 d D U P B 3
F3_16 F 0.6029(5) 0.2773(4) 0.3436(2) 0.0312(17) Uani 0.460(3) 1 d D U P B 3
F4_16 F 0.4980(6) 0.3464(4) 0.36403(18) 0.0319(18) Uani 0.460(3) 1 d D U P B 3
C4_16 C 0.3704(7) 0.2991(6) 0.3100(3) 0.0221(18) Uani 0.460(3) 1 d D U P B 3
F5_16 F 0.3355(6) 0.3326(4) 0.3394(2) 0.0341(18) Uani 0.460(3) 1 d D U P B 3
F6_16 F 0.3060(5) 0.2537(4) 0.2982(2) 0.0293(17) Uani 0.460(3) 1 d D U P B 3
C5_16 C 0.3909(8) 0.3567(6) 0.2796(3) 0.0296(18) Uani 0.460(3) 1 d D U P B 3
F7_16 F 0.3155(6) 0.3933(5) 0.2711(2) 0.043(2) Uani 0.460(3) 1 d D U P B 3
C6_16 C 0.4604(9) 0.4082(6) 0.2935(3) 0.032(2) Uani 0.460(3) 1 d D U P B 3
F8_16 F 0.4341(8) 0.4461(5) 0.3228(2) 0.042(2) Uani 0.460(3) 1 d D U P B 3
F9_16 F 0.4756(10) 0.4575(4) 0.2672(2) 0.063(4) Uani 0.460(3) 1 d D U P B 3
C7_16 C 0.5483(9) 0.3684(7) 0.3038(3) 0.0275(19) Uani 0.460(3) 1 d D U P B 3
F10_16 F 0.6117(9) 0.4146(9) 0.3168(4) 0.043(3) Uani 0.460(3) 1 d D U P B 3
C8_16 C 0.5852(8) 0.3301(6) 0.2699(3) 0.0298(19) Uani 0.460(3) 1 d D U P B 3
F11_16 F 0.6611(5) 0.2930(5) 0.2779(2) 0.0351(18) Uani 0.460(3) 1 d D U P B 3
F12_16 F 0.6063(6) 0.3790(5) 0.2441(2) 0.042(2) Uani 0.460(3) 1 d D U P B 3
C9_16 C 0.5137(7) 0.2763(5) 0.2557(3) 0.0241(17) Uani 0.460(3) 1 d D U P B 3
F13_16 F 0.5466(6) 0.2430(5) 0.22560(19) 0.037(2) Uani 0.460(3) 1 d D U P B 3
C10_16 C 0.4279(8) 0.3174(6) 0.2458(3) 0.0263(19) Uani 0.460(3) 1 d D U P B 3
F14_16 F 0.3660(6) 0.2718(5) 0.2322(2) 0.0357(19) Uani 0.460(3) 1 d D U P B 3
F15_16 F 0.4461(7) 0.3660(6) 0.2189(3) 0.037(3) Uani 0.460(3) 1 d D U P B 3
O1_14 O 0.5014(12) 0.2027(8) 0.3457(4) 0.022(3) Uani 0.271(3) 1 d D U P B 2
C1_14 C 0.4717(12) 0.2486(10) 0.3196(4) 0.019(2) Uani 0.271(3) 1 d D U P B 2
C2_14 C 0.4650(12) 0.2316(9) 0.2784(4) 0.024(3) Uani 0.271(3) 1 d D U P B 2
F1_14 F 0.5340(12) 0.1915(9) 0.2668(6) 0.023(4) Uani 0.271(3) 1 d D U P B 2
F2_14 F 0.3905(11) 0.1914(8) 0.2701(4) 0.027(3) Uani 0.271(3) 1 d D U P B 2
C3_14 C 0.5544(11) 0.3000(9) 0.3255(4) 0.024(3) Uani 0.271(3) 1 d D U P B 2
F3_14 F 0.6259(9) 0.2592(9) 0.3172(5) 0.030(3) Uani 0.271(3) 1 d D U P B 2
F4_14 F 0.5543(11) 0.3143(7) 0.3615(3) 0.030(3) Uani 0.271(3) 1 d D U P B 2
C4_14 C 0.3959(11) 0.2988(9) 0.3339(4) 0.023(3) Uani 0.271(3) 1 d D U P B 2
F5_14 F 0.4193(11) 0.3362(8) 0.3641(3) 0.026(3) Uani 0.271(3) 1 d D U P B 2
F6_14 F 0.3258(8) 0.2591(7) 0.3411(4) 0.025(2) Uani 0.271(3) 1 d D U P B 2
C5_14 C 0.3759(12) 0.3607(9) 0.3059(4) 0.028(2) Uani 0.271(3) 1 d D U P B 2
F7_14 F 0.3015(12) 0.3971(12) 0.3167(6) 0.032(4) Uani 0.271(3) 1 d D U P B 2
C6_14 C 0.4590(11) 0.4093(8) 0.3129(4) 0.030(3) Uani 0.271(3) 1 d D U P B 2
F8_14 F 0.4623(12) 0.4319(7) 0.3478(3) 0.044(3) Uani 0.271(3) 1 d D U P B 2
F9_14 F 0.4570(12) 0.4721(7) 0.2945(4) 0.050(4) Uani 0.271(3) 1 d D U P B 2
C7_14 C 0.5465(12) 0.3692(10) 0.3024(4) 0.025(2) Uani 0.271(3) 1 d D U P B 2
F10_14 F 0.6208(14) 0.4094(15) 0.3091(7) 0.043(5) Uani 0.271(3) 1 d D U P B 2
C8_14 C 0.5397(11) 0.3481(7) 0.2619(4) 0.026(2) Uani 0.271(3) 1 d D U P B 2
F11_14 F 0.6165(9) 0.3113(7) 0.2521(4) 0.031(3) Uani 0.271(3) 1 d D U P B 2
F12_14 F 0.5432(10) 0.4108(6) 0.2419(3) 0.036(3) Uani 0.271(3) 1 d D U P B 2
C9_14 C 0.4547(10) 0.3024(9) 0.2548(4) 0.026(2) Uani 0.271(3) 1 d D U P B 2
F13_14 F 0.4535(9) 0.2860(7) 0.2187(3) 0.034(3) Uani 0.271(3) 1 d D U P B 2
C10_14 C 0.3578(10) 0.3221(10) 0.2690(4) 0.039(3) Uani 0.271(3) 1 d D U P B 2
F14_14 F 0.2829(9) 0.2784(8) 0.2733(4) 0.041(3) Uani 0.271(3) 1 d D U P B 2
F15_14 F 0.3169(10) 0.3635(10) 0.2436(4) 0.050(4) Uani 0.271(3) 1 d D U P B 2
O1_17 O 0.5749(8) 0.1137(8) 0.3884(4) 0.026(3) Uani 0.325(3) 1 d D U P B 3
C1_17 C 0.6386(10) 0.0647(8) 0.3803(4) 0.024(2) Uani 0.325(3) 1 d D U P B 3
C2_17 C 0.7293(10) 0.1025(8) 0.3878(4) 0.032(2) Uani 0.325(3) 1 d D U P B 3
F1_17 F 0.7431(19) 0.1604(10) 0.3665(6) 0.050(5) Uani 0.325(3) 1 d D U P B 3
F2_17 F 0.7325(12) 0.1247(8) 0.4229(4) 0.061(4) Uani 0.325(3) 1 d D U P B 3
C3_17 C 0.6402(10) 0.0384(8) 0.3403(4) 0.029(2) Uani 0.325(3) 1 d D U P B 3
F3_17 F 0.6399(16) 0.0948(11) 0.3170(5) 0.056(5) Uani 0.325(3) 1 d D U P B 3
F4_17 F 0.5639(10) 0.0078(9) 0.3315(4) 0.037(3) Uani 0.325(3) 1 d D U P B 3
C4_17 C 0.6320(9) -0.0044(8) 0.4047(4) 0.027(2) Uani 0.325(3) 1 d D U P B 3
F5_17 F 0.5536(8) -0.0377(8) 0.3987(4) 0.041(3) Uani 0.325(3) 1 d D U P B 3
F6_17 F 0.6341(14) 0.0163(11) 0.4403(4) 0.045(4) Uani 0.325(3) 1 d D U P B 3
C5_17 C 0.7137(10) -0.0538(8) 0.3982(4) 0.031(2) Uani 0.325(3) 1 d D U P B 3
F7_17 F 0.7124(14) -0.1114(10) 0.4212(5) 0.069(5) Uani 0.325(3) 1 d D U P B 3
C6_17 C 0.7104(11) -0.0787(8) 0.3581(4) 0.039(3) Uani 0.325(3) 1 d D U P B 3
F8_17 F 0.6344(11) -0.1154(8) 0.3509(5) 0.072(4) Uani 0.325(3) 1 d D U P B 3
F9_17 F 0.7770(11) -0.1257(7) 0.3506(4) 0.073(4) Uani 0.325(3) 1 d D U P B 3
C7_17 C 0.7192(9) -0.0133(8) 0.3327(4) 0.032(2) Uani 0.325(3) 1 d D U P B 3
F10_17 F 0.7158(16) -0.0338(11) 0.2974(4) 0.055(5) Uani 0.325(3) 1 d D U P B 3
C8_17 C 0.8074(10) 0.0256(9) 0.3403(4) 0.040(3) Uani 0.325(3) 1 d D U P B 3
F11_17 F 0.8137(12) 0.0825(11) 0.3172(4) 0.058(4) Uani 0.325(3) 1 d D U P B 3
F12_17 F 0.8777(9) -0.0197(9) 0.3342(5) 0.074(4) Uani 0.325(3) 1 d D U P B 3
C9_17 C 0.8089(9) 0.0520(8) 0.3799(4) 0.032(2) Uani 0.325(3) 1 d D U P B 3
F13_17 F 0.8874(9) 0.0868(9) 0.3856(4) 0.058(4) Uani 0.325(3) 1 d D U P B 3
C10_17 C 0.8017(10) -0.0132(9) 0.4061(4) 0.040(3) Uani 0.325(3) 1 d D U P B 3
F14_17 F 0.8066(13) 0.0121(11) 0.4404(4) 0.067(5) Uani 0.325(3) 1 d D U P B 3
F15_17 F 0.8710(10) -0.0586(9) 0.4004(5) 0.063(4) Uani 0.325(3) 1 d D U P B 3
O1_13 O 0.5628(6) 0.1014(5) 0.3631(2) 0.0193(18) Uani 0.399(3) 1 d D U P B 2
C1_13 C 0.6345(8) 0.0567(7) 0.3678(3) 0.022(2) Uani 0.399(3) 1 d D U P B 2
C2_13 C 0.6469(9) 0.0298(7) 0.4073(3) 0.034(2) Uani 0.399(3) 1 d D U P B 2
F1_13 F 0.6610(10) 0.0869(7) 0.4302(3) 0.058(3) Uani 0.399(3) 1 d D U P B 2
F2_13 F 0.5722(7) -0.0027(7) 0.4195(4) 0.060(3) Uani 0.399(3) 1 d D U P B 2
C3_13 C 0.7244(8) 0.0952(7) 0.3582(4) 0.035(2) Uani 0.399(3) 1 d D U P B 2
F3_13 F 0.7374(17) 0.1512(8) 0.3812(5) 0.063(5) Uani 0.399(3) 1 d D U P B 2
F4_13 F 0.7190(9) 0.1200(6) 0.3235(3) 0.059(3) Uani 0.399(3) 1 d D U P B 2
C4_13 C 0.6244(9) -0.0106(7) 0.3427(3) 0.034(2) Uani 0.399(3) 1 d D U P B 2
F5_13 F 0.6153(9) 0.0107(7) 0.3083(3) 0.062(3) Uani 0.399(3) 1 d D U P B 2
F6_13 F 0.5476(7) -0.0449(6) 0.3527(4) 0.062(3) Uani 0.399(3) 1 d D U P B 2
C5_13 C 0.7041(9) -0.0625(7) 0.3466(3) 0.031(2) Uani 0.399(3) 1 d D U P B 2
F7_13 F 0.6914(11) -0.1215(7) 0.3257(4) 0.071(5) Uani 0.399(3) 1 d D U P B 2
C6_13 C 0.7886(9) -0.0231(8) 0.3356(3) 0.038(2) Uani 0.399(3) 1 d D U P B 2
F8_13 F 0.7834(9) -0.0049(8) 0.3001(3) 0.066(3) Uani 0.399(3) 1 d D U P B 2
F9_13 F 0.8591(10) -0.0693(8) 0.3385(4) 0.059(4) Uani 0.399(3) 1 d D U P B 2
C7_13 C 0.8044(9) 0.0426(7) 0.3604(4) 0.034(2) Uani 0.399(3) 1 d D U P B 2
F10_13 F 0.8804(7) 0.0760(6) 0.3487(4) 0.063(3) Uani 0.399(3) 1 d D U P B 2
C8_13 C 0.8136(9) 0.0164(7) 0.4000(4) 0.035(2) Uani 0.399(3) 1 d D U P B 2
F11_13 F 0.8323(10) 0.0721(6) 0.4220(4) 0.068(4) Uani 0.399(3) 1 d D U P B 2
F12_13 F 0.8852(8) -0.0270(6) 0.4034(4) 0.046(3) Uani 0.399(3) 1 d D U P B 2
C9_13 C 0.7275(9) -0.0235(7) 0.4115(3) 0.031(2) Uani 0.399(3) 1 d D U P B 2
F13_13 F 0.7371(9) -0.0469(7) 0.4464(2) 0.062(3) Uani 0.399(3) 1 d D U P B 2
C10_13 C 0.7113(9) -0.0890(7) 0.3863(4) 0.033(2) Uani 0.399(3) 1 d D U P B 2
F14_13 F 0.6387(7) -0.1250(5) 0.3980(4) 0.054(3) Uani 0.399(3) 1 d D U P B 2
F15_13 F 0.7800(8) -0.1371(6) 0.3890(4) 0.039(3) Uani 0.399(3) 1 d D U P B 2

loop_
_atom_site_aniso_label
_atom_site_aniso_U_11
_atom_site_aniso_U_22
_atom_site_aniso_U_33
_atom_site_aniso_U_23
_atom_site_aniso_U_13
_atom_site_aniso_U_12
Ag1A 0.0173(2) 0.0189(3) 0.0202(3) -0.0005(3) -0.00400(19) 0.00305(19)
Ag1B 0.020(3) 0.020(3) 0.024(3) 0.004(3) -0.002(3) 0.003(3)
Ag2A 0.0318(3) 0.01656(17) 0.01573(17) 0.00419(14) -0.0026(2) -0.0002(2)
Ag2B 0.032(3) 0.017(3) 0.022(3) 0.002(3) -0.002(3) -0.001(3)
Ag3A 0.0177(5) 0.0229(4) 0.0243(10) -0.0033(6) 0.0049(6) -0.0058(4)
Ag3B 0.019(3) 0.022(2) 0.026(3) -0.004(3) 0.002(3) -0.003(2)
Al1 0.0142(7) 0.0191(6) 0.0140(6) 0.0018(5) -0.0008(7) 0.0019(7)
O1_1 0.0213(18) 0.0168(15) 0.0183(15) -0.0015(11) -0.0017(17) -0.0025(16)
C1_1 0.020(3) 0.013(2) 0.019(2) 0.0018(16) 0.000(2) -0.002(2)
C2_1 0.019(3) 0.025(2) 0.020(2) 0.0013(19) 0.003(2) -0.001(2)
F1_1 0.038(2) 0.0295(16) 0.0247(15) 0.0019(14) 0.0069(14) -0.0055(17)
F2_1 0.0182(19) 0.041(2) 0.0298(18) -0.0075(15) -0.0006(15) -0.0055(15)
C3_1 0.024(3) 0.021(3) 0.019(2) -0.003(2) -0.002(2) 0.004(2)
F3_1 0.044(2) 0.0236(16) 0.0236(15) 0.0035(14) -0.0074(15) 0.0133(17)
F4_1 0.0186(18) 0.042(2) 0.0291(18) -0.0049(15) -0.0011(15) 0.0026(15)
C4_1 0.024(3) 0.019(2) 0.012(2) -0.0011(16) -0.003(2) -0.003(2)
F5_1 0.0288(19) 0.0293(17) 0.0162(15) 0.0014(13) 0.0023(14) -0.0077(15)
F6_1 0.0319(18) 0.0252(14) 0.0181(13) -0.0026(11) -0.0106(16) 0.0047(17)
C5_1 0.039(3) 0.016(2) 0.017(2) -0.0004(17) -0.006(3) 0.000(3)
F7_1 0.072(3) 0.0160(13) 0.0318(17) 0.0049(12) -0.015(2) 0.0008(19)
C6_1 0.033(3) 0.027(3) 0.023(3) -0.006(2) -0.010(2) -0.008(3)
F8_1 0.042(2) 0.043(2) 0.034(2) 0.0017(17) -0.0050(18) -0.0263(19)
F9_1 0.072(3) 0.0286(19) 0.031(2) -0.0094(15) -0.018(2) -0.010(2)
C7_1 0.027(3) 0.029(3) 0.021(3) -0.002(2) -0.010(2) -0.004(2)
F10_1 0.034(2) 0.050(2) 0.0287(19) -0.0051(17) -0.0188(17) 0.0003(18)
C8_1 0.037(3) 0.025(2) 0.018(2) -0.0054(18) -0.001(3) 0.001(3)
F11_1 0.055(2) 0.0309(16) 0.0167(14) 0.0046(12) -0.0019(19) 0.0043(19)
F12_1 0.057(2) 0.0362(17) 0.0167(14) -0.0102(12) -0.0046(19) 0.002(2)
C9_1 0.024(3) 0.029(3) 0.018(2) -0.0029(19) 0.004(2) 0.004(2)
F13_1 0.035(2) 0.056(3) 0.030(2) -0.0091(17) 0.0166(17) 0.0033(19)
C10_1 0.036(4) 0.029(3) 0.020(2) -0.007(2) -0.003(2) 0.016(3)
F14_1 0.038(2) 0.046(2) 0.033(2) -0.0116(17) -0.0107(18) 0.0217(19)
F15_1 0.069(3) 0.0325(18) 0.0275(17) -0.0143(14) -0.0063(19) 0.020(2)
O1_2 0.0215(18) 0.0140(14) 0.0200(15) -0.0013(12) 0.0014(18) -0.0006(16)
C1_2 0.019(2) 0.015(2) 0.016(2) 0.0023(16) 0.002(2) 0.001(2)
C2_2 0.019(3) 0.019(2) 0.018(2) -0.0001(18) 0.002(2) -0.0040(19)
F1_2 0.0190(19) 0.0270(17) 0.0313(18) -0.0025(14) 0.0001(14) -0.0022(14)
F2_2 0.031(2) 0.0245(15) 0.0195(15) 0.0024(12) 0.0051(14) -0.0076(13)
C3_2 0.023(3) 0.019(2) 0.018(2) 0.0014(17) 0.003(2) -0.002(2)
F3_2 0.0273(19) 0.0235(15) 0.0249(15) 0.0008(12) -0.0049(15) 0.0049(15)
F4_2 0.029(2) 0.0233(16) 0.0274(17) 0.0029(13) 0.0060(15) -0.0071(14)
C4_2 0.022(3) 0.019(2) 0.024(3) 0.001(2) 0.002(2) 0.002(2)
F5_2 0.0166(18) 0.0342(19) 0.0361(19) 0.0000(15) 0.0033(15) -0.0023(14)
F6_2 0.034(2) 0.0232(15) 0.0241(16) 0.0039(13) -0.0056(15) 0.0056(14)
C5_2 0.030(3) 0.024(3) 0.029(3) -0.001(2) 0.007(3) 0.008(2)
F7_2 0.040(2) 0.032(2) 0.049(2) -0.0065(17) 0.0043(19) 0.0191(17)
C6_2 0.038(4) 0.032(3) 0.024(3) -0.005(2) 0.011(3) 0.001(3)
F8_2 0.035(2) 0.045(2) 0.036(2) -0.0039(17) 0.0187(17) -0.0005(18)
F9_2 0.072(3) 0.040(2) 0.0279(19) -0.0163(17) 0.012(2) 0.013(2)
C7_2 0.039(3) 0.022(2) 0.014(2) -0.0005(17) 0.001(3) 0.001(3)
F10_2 0.058(3) 0.0377(17) 0.0160(14) 0.0030(12) 0.0025(18) -0.003(2)
C8_2 0.036(4) 0.028(3) 0.020(3) -0.006(2) -0.005(2) -0.005(2)
F11_2 0.031(2) 0.040(2) 0.036(2) -0.0008(17) -0.0143(17) -0.0027(17)
F12_2 0.070(4) 0.0348(19) 0.0258(18) -0.0117(15) -0.0091(19) -0.0111(19)
C9_2 0.029(4) 0.023(3) 0.025(3) -0.004(2) -0.001(2) -0.010(2)
F13_2 0.036(2) 0.0303(19) 0.041(2) -0.0030(16) -0.0012(18) -0.0209(17)
C10_2 0.042(3) 0.016(2) 0.025(2) -0.0021(18) 0.001(3) -0.003(3)
F14_2 0.056(2) 0.0169(14) 0.0320(16) 0.0030(12) 0.000(2) -0.0031(18)
F15_2 0.071(3) 0.0202(15) 0.0385(18) -0.0139(13) 0.001(2) -0.003(2)
C1_10 0.045(6) 0.043(4) 0.042(4) 0.011(3) 0.015(4) -0.007(4)
C2_10 0.038(5) 0.035(3) 0.037(4) 0.000(3) 0.011(4) -0.002(4)
C3_10 0.047(6) 0.036(4) 0.036(5) 0.007(3) 0.006(5) -0.005(4)
C4_10 0.042(6) 0.047(5) 0.036(4) 0.001(4) 0.002(4) -0.004(5)
C5_10 0.046(5) 0.047(5) 0.043(4) -0.009(4) 0.002(4) -0.005(5)
C6_10 0.045(6) 0.033(4) 0.057(5) 0.000(3) 0.008(4) -0.010(4)
F1_10 0.091(8) 0.056(5) 0.060(4) 0.021(4) 0.045(5) -0.008(4)
F2_10 0.077(4) 0.048(3) 0.053(3) -0.009(2) 0.027(3) -0.001(3)
C1_20 0.053(13) 0.042(8) 0.036(8) 0.008(7) 0.012(9) 0.000(9)
C2_20 0.052(13) 0.039(8) 0.043(8) 0.002(7) 0.010(10) -0.002(9)
C3_20 0.045(13) 0.042(9) 0.041(8) -0.002(8) 0.004(10) -0.004(10)
C4_20 0.044(14) 0.046(10) 0.033(10) -0.001(8) -0.001(11) -0.001(11)
C5_20 0.042(13) 0.038(9) 0.034(10) 0.005(8) 0.008(10) -0.007(11)
C6_20 0.043(13) 0.038(8) 0.035(9) 0.003(8) 0.010(10) -0.001(10)
F1_20 0.06(2) 0.050(19) 0.034(9) 0.010(10) 0.016(12) 0.022(18)
F2_20 0.078(19) 0.041(8) 0.064(15) 0.008(9) 0.017(13) 0.002(11)
C1_11 0.072(7) 0.047(6) 0.079(8) 0.006(6) -0.031(6) 0.009(5)
C2_11 0.047(5) 0.050(5) 0.066(7) 0.015(5) -0.014(5) 0.000(4)
C3_11 0.061(6) 0.061(7) 0.054(7) 0.016(5) -0.011(6) 0.008(5)
C4_11 0.060(6) 0.087(10) 0.051(7) 0.024(6) -0.001(5) 0.015(6)
C5_11 0.056(7) 0.079(9) 0.057(8) 0.033(6) -0.003(5) 0.001(6)
C6_11 0.068(7) 0.073(8) 0.062(8) 0.020(6) -0.028(6) 0.001(6)
F1_11 0.098(7) 0.055(5) 0.117(7) -0.023(4) -0.047(5) 0.026(4)
F2_11 0.054(5) 0.068(8) 0.084(11) 0.005(8) -0.026(6) 0.008(6)
C1_19 0.059(8) 0.073(11) 0.063(11) 0.013(9) -0.010(7) 0.013(8)
C2_19 0.051(7) 0.061(10) 0.070(10) 0.011(8) -0.010(7) 0.004(7)
C3_19 0.057(8) 0.052(11) 0.064(11) 0.015(9) -0.009(8) 0.003(8)
C4_19 0.055(9) 0.042(10) 0.056(12) 0.023(9) -0.005(8) -0.006(8)
C5_19 0.058(10) 0.064(13) 0.059(12) 0.017(10) -0.007(8) 0.007(9)
C6_19 0.058(8) 0.066(12) 0.061(12) 0.014(9) -0.008(8) 0.012(8)
F1_19 0.073(13) 0.107(15) 0.082(12) -0.010(10) -0.023(10) 0.024(10)
F2_19 0.049(8) 0.055(12) 0.073(15) 0.012(12) -0.010(8) -0.003(8)
C1_8 0.054(4) 0.046(4) 0.031(3) 0.012(3) -0.010(3) 0.014(3)
C2_8 0.052(3) 0.027(3) 0.021(3) 0.006(3) -0.003(3) 0.007(3)
C3_8 0.049(4) 0.023(3) 0.021(4) 0.010(3) 0.001(3) 0.002(3)
C4_8 0.057(5) 0.025(4) 0.023(3) 0.009(3) -0.002(3) 0.004(3)
C5_8 0.066(5) 0.039(4) 0.025(3) 0.009(3) -0.001(4) 0.021(4)
C6_8 0.061(5) 0.061(5) 0.036(4) 0.005(3) -0.004(4) 0.028(4)
F1_8 0.062(4) 0.091(9) 0.059(4) 0.005(6) -0.032(3) 0.012(6)
F2_8 0.075(4) 0.032(2) 0.029(2) -0.0015(16) -0.010(2) 0.010(2)
C1_21 0.060(6) 0.047(7) 0.031(6) 0.006(6) -0.004(6) 0.018(6)
C2_21 0.055(6) 0.044(7) 0.030(6) 0.009(6) -0.008(5) 0.016(5)
C3_21 0.052(6) 0.031(6) 0.025(6) 0.009(6) -0.005(5) 0.010(5)
C4_21 0.052(6) 0.027(7) 0.024(7) 0.009(6) -0.002(6) 0.007(6)
C5_21 0.054(6) 0.030(7) 0.023(6) 0.008(6) 0.000(6) 0.006(6)
C6_21 0.060(7) 0.041(7) 0.026(6) 0.008(6) 0.000(6) 0.014(6)
F1_21 0.068(9) 0.082(15) 0.067(15) -0.017(12) -0.011(9) 0.034(10)
F2_21 0.056(9) 0.039(14) 0.036(11) 0.009(9) -0.014(9) 0.023(9)
C1_9 0.031(5) 0.035(4) 0.028(4) 0.000(3) 0.005(3) -0.005(4)
C2_9 0.023(4) 0.029(4) 0.029(4) 0.001(3) 0.007(3) -0.004(3)
C3_9 0.031(5) 0.045(5) 0.027(4) -0.006(4) 0.007(4) -0.006(4)
C4_9 0.033(6) 0.041(5) 0.047(5) -0.012(4) 0.017(4) -0.007(5)
C5_9 0.027(5) 0.030(6) 0.055(6) 0.009(5) 0.020(5) -0.001(5)
C6_9 0.027(6) 0.034(6) 0.040(5) 0.015(4) 0.002(4) -0.009(4)
F1_9 0.105(7) 0.060(4) 0.034(3) -0.019(3) 0.000(4) -0.017(4)
F2_9 0.038(4) 0.047(3) 0.062(4) -0.002(3) 0.015(3) 0.013(3)
C1_18 0.025(7) 0.035(7) 0.035(7) 0.004(6) 0.014(6) 0.005(6)
C2_18 0.029(7) 0.060(8) 0.035(8) 0.004(7) 0.000(6) 0.008(7)
C3_18 0.023(8) 0.049(9) 0.036(8) -0.012(7) -0.001(7) -0.014(7)
C4_18 0.017(7) 0.026(8) 0.025(8) -0.014(6) 0.009(6) -0.013(6)
C5_18 0.014(8) 0.023(8) 0.019(7) -0.003(6) 0.010(6) -0.004(6)
C6_18 0.026(8) 0.029(8) 0.024(6) -0.007(6) 0.013(5) -0.002(6)
F1_18 0.081(11) 0.068(9) 0.074(11) 0.009(7) 0.037(9) 0.048(8)
F2_18 0.036(7) 0.153(15) 0.085(10) 0.044(10) -0.024(7) 0.012(9)
C1_7 0.012(4) 0.059(5) 0.051(5) -0.013(5) -0.001(4) 0.001(4)
C2_7 0.017(4) 0.034(4) 0.046(5) -0.009(4) -0.012(4) -0.009(3)
C3_7 0.018(5) 0.021(5) 0.036(4) -0.008(3) -0.012(3) 0.003(3)
C4_7 0.022(5) 0.018(4) 0.038(4) -0.003(3) -0.014(4) 0.000(3)
C5_7 0.027(4) 0.017(4) 0.040(5) -0.007(3) -0.022(4) 0.009(3)
C6_7 0.026(5) 0.045(5) 0.040(5) -0.014(4) -0.013(4) 0.009(4)
F1_7 0.047(5) 0.134(8) 0.064(6) -0.015(6) 0.019(5) -0.031(5)
F2_7 0.031(4) 0.044(4) 0.096(7) -0.020(4) -0.010(4) -0.020(3)
C1_22 0.026(8) 0.030(7) 0.047(8) -0.001(6) 0.002(7) 0.002(6)
C2_22 0.032(9) 0.040(7) 0.037(8) 0.001(6) 0.001(7) 0.002(7)
C3_22 0.032(11) 0.038(8) 0.036(8) 0.001(7) -0.012(7) 0.003(8)
C4_22 0.034(10) 0.025(9) 0.041(8) 0.001(7) -0.010(7) -0.003(8)
C5_22 0.026(9) 0.024(9) 0.036(7) 0.003(7) -0.008(7) 0.001(7)
C6_22 0.025(10) 0.024(8) 0.043(8) -0.009(6) -0.001(7) 0.002(7)
F1_22 0.052(10) 0.043(7) 0.090(15) -0.006(8) 0.006(9) -0.018(7)
F2_22 0.048(10) 0.084(12) 0.049(9) 0.016(9) 0.012(8) 0.004(8)
O1_5 0.029(5) 0.048(4) 0.017(3) -0.010(3) 0.004(3) -0.010(4)
C1_5 0.019(3) 0.029(3) 0.011(3) -0.002(2) -0.001(3) 0.001(3)
C2_5 0.020(4) 0.034(4) 0.013(3) 0.006(3) -0.004(3) 0.003(3)
F1_5 0.040(5) 0.043(4) 0.028(4) 0.023(3) -0.004(4) 0.005(4)
F2_5 0.023(4) 0.055(5) 0.025(4) 0.011(4) -0.012(3) -0.005(3)
C3_5 0.019(4) 0.030(4) 0.015(3) 0.001(3) 0.000(3) -0.006(3)
F3_5 0.035(5) 0.036(4) 0.015(3) 0.001(3) -0.002(3) -0.022(3)
F4_5 0.017(4) 0.042(4) 0.035(4) -0.008(3) 0.005(3) -0.006(3)
C4_5 0.021(4) 0.021(3) 0.016(3) -0.001(3) -0.001(3) 0.000(3)
F5_5 0.031(5) 0.019(3) 0.025(6) -0.007(4) 0.000(4) 0.007(3)
F6_5 0.028(6) 0.025(4) 0.029(6) -0.007(4) -0.001(5) -0.003(4)
C5_5 0.017(3) 0.019(3) 0.011(3) 0.004(3) 0.000(3) 0.001(3)
F7_5 0.031(7) 0.030(4) 0.012(4) 0.010(3) -0.004(5) -0.004(4)
C6_5 0.016(4) 0.026(3) 0.012(4) 0.002(3) -0.001(3) 0.001(3)
F8_5 0.016(4) 0.045(4) 0.036(5) -0.006(4) -0.012(4) 0.008(3)
F9_5 0.038(6) 0.032(4) 0.012(3) -0.003(3) -0.004(3) -0.007(4)
C7_5 0.020(3) 0.023(3) 0.017(3) -0.001(3) -0.003(3) -0.007(3)
F10_5 0.037(4) 0.038(4) 0.013(4) -0.001(3) -0.008(3) -0.024(3)
C8_5 0.034(4) 0.021(4) 0.031(4) 0.002(3) 0.004(4) 0.002(3)
F11_5 0.057(8) 0.020(5) 0.051(5) 0.011(4) 0.015(6) 0.002(5)
F12_5 0.050(8) 0.027(5) 0.037(4) -0.006(3) -0.011(4) 0.020(5)
C9_5 0.021(3) 0.027(3) 0.021(4) 0.006(3) 0.003(3) 0.010(3)
F13_5 0.032(4) 0.038(4) 0.051(6) 0.004(5) -0.001(5) 0.020(3)
C10_5 0.016(4) 0.029(4) 0.015(4) 0.000(3) 0.002(3) 0.004(3)
F14_5 0.015(4) 0.052(5) 0.032(5) 0.001(5) 0.003(4) -0.008(3)
F15_5 0.037(6) 0.046(5) 0.019(4) -0.009(4) 0.012(4) 0.002(5)
O1_12 0.034(5) 0.073(5) 0.011(3) -0.016(3) -0.008(3) 0.038(4)
C1_12 0.022(4) 0.037(3) 0.009(3) -0.001(3) -0.001(3) 0.012(3)
C2_12 0.018(4) 0.023(4) 0.017(3) -0.004(3) -0.003(3) 0.002(3)
F1_12 0.026(5) 0.031(5) 0.041(7) -0.019(4) 0.000(5) -0.007(4)
F2_12 0.028(5) 0.032(4) 0.014(5) -0.007(4) -0.007(4) 0.011(4)
C3_12 0.025(4) 0.042(4) 0.012(3) 0.000(3) 0.002(3) 0.019(3)
F3_12 0.020(4) 0.081(5) 0.024(4) -0.021(4) -0.003(3) 0.015(3)
F4_12 0.053(6) 0.074(5) 0.017(3) 0.019(3) 0.017(4) 0.052(4)
C4_12 0.025(4) 0.029(4) 0.023(4) 0.009(3) 0.010(3) 0.011(3)
F5_12 0.059(7) 0.065(5) 0.050(5) 0.044(4) 0.031(5) 0.027(5)
F6_12 0.025(4) 0.046(4) 0.033(4) 0.013(4) 0.018(4) 0.018(3)
C5_12 0.018(4) 0.020(3) 0.032(4) 0.005(3) 0.009(3) -0.003(3)
F7_12 0.031(4) 0.036(4) 0.082(8) 0.000(6) 0.014(6) -0.020(3)
C6_12 0.033(4) 0.017(4) 0.032(4) 0.004(3) 0.009(4) 0.004(3)
F8_12 0.059(8) 0.021(5) 0.063(7) 0.024(5) 0.025(6) 0.015(5)
F9_12 0.042(8) 0.018(5) 0.052(5) -0.014(4) 0.001(5) 0.008(5)
C7_12 0.020(3) 0.027(3) 0.011(3) 0.003(3) 0.008(3) 0.011(3)
F10_12 0.032(4) 0.051(5) 0.016(4) 0.003(4) 0.009(4) 0.030(3)
C8_12 0.016(4) 0.023(3) 0.011(4) 0.003(3) 0.002(3) -0.001(3)
F11_12 0.020(4) 0.041(4) 0.031(5) -0.002(4) 0.011(4) -0.009(3)
F12_12 0.034(6) 0.036(4) 0.010(3) -0.001(3) -0.001(3) 0.011(4)
C9_12 0.017(3) 0.017(3) 0.012(3) 0.004(3) -0.001(3) 0.002(3)
F13_12 0.036(8) 0.022(4) 0.022(4) 0.010(3) 0.002(5) 0.002(4)
C10_12 0.014(4) 0.024(3) 0.019(4) -0.003(3) 0.000(3) -0.001(3)
F14_12 0.013(3) 0.040(4) 0.029(4) -0.003(4) -0.003(3) 0.008(3)
F15_12 0.025(5) 0.051(5) 0.029(4) -0.022(4) -0.010(4) 0.003(4)
O1_4 0.022(6) 0.015(6) 0.031(7) 0.006(6) 0.006(5) 0.002(5)
C1_4 0.019(5) 0.022(5) 0.024(5) 0.001(4) -0.002(4) 0.003(4)
C2_4 0.032(6) 0.028(5) 0.042(6) 0.005(5) 0.012(5) 0.002(5)
F1_4 0.050(10) 0.041(8) 0.033(6) 0.009(5) 0.021(6) 0.026(8)
F2_4 0.070(14) 0.028(6) 0.041(8) 0.005(6) 0.034(9) -0.010(7)
C3_4 0.023(5) 0.029(5) 0.030(5) -0.006(4) -0.001(4) 0.001(4)
F3_4 0.036(8) 0.036(10) 0.043(7) -0.006(7) -0.018(6) -0.003(8)
F4_4 0.049(9) 0.024(7) 0.059(8) -0.013(6) 0.030(7) -0.008(6)
C4_4 0.031(6) 0.039(6) 0.022(5) -0.005(4) -0.005(4) 0.013(5)
F5_4 0.037(8) 0.051(9) 0.027(7) 0.018(6) 0.008(6) 0.035(6)
F6_4 0.031(9) 0.064(8) 0.056(10) -0.037(7) -0.019(7) 0.019(7)
C5_4 0.028(5) 0.051(5) 0.029(5) -0.006(4) -0.008(4) 0.016(4)
F7_4 0.042(9) 0.101(12) 0.027(6) -0.015(6) -0.010(6) 0.053(9)
C6_4 0.040(7) 0.033(6) 0.035(5) 0.007(4) 0.002(5) 0.017(5)
F8_4 0.050(10) 0.038(7) 0.057(9) 0.026(7) 0.008(8) 0.021(7)
F9_4 0.057(9) 0.050(10) 0.047(9) 0.013(8) 0.011(8) 0.037(9)
C7_4 0.032(5) 0.025(5) 0.032(5) -0.005(4) 0.001(4) 0.006(4)
F10_4 0.056(11) 0.032(6) 0.054(9) -0.020(7) 0.020(8) -0.006(6)
C8_4 0.021(6) 0.035(5) 0.020(5) -0.003(4) -0.005(4) 0.011(4)
F11_4 0.051(10) 0.046(10) 0.017(5) -0.001(5) -0.007(6) 0.028(8)
F12_4 0.034(7) 0.039(7) 0.034(8) -0.001(6) 0.010(6) 0.018(6)
C9_4 0.026(6) 0.036(5) 0.039(6) -0.005(4) 0.007(4) -0.001(4)
F13_4 0.038(11) 0.072(10) 0.076(12) 0.016(10) 0.022(9) -0.009(8)
C10_4 0.028(6) 0.050(6) 0.042(6) -0.019(5) -0.005(5) -0.003(5)
F14_4 0.022(8) 0.084(8) 0.095(12) -0.063(9) 0.008(8) -0.014(7)
F15_4 0.022(6) 0.085(10) 0.084(11) -0.030(9) -0.010(6) 0.006(7)
O1_6 0.020(9) 0.030(6) 0.010(5) 0.001(5) 0.005(6) 0.009(6)
C1_6 0.023(5) 0.024(5) 0.012(5) -0.001(4) 0.001(4) 0.004(4)
C2_6 0.023(5) 0.026(5) 0.020(5) -0.001(4) -0.005(4) 0.002(4)
F1_6 0.042(8) 0.015(5) 0.027(5) 0.002(4) -0.015(5) -0.003(5)
F2_6 0.022(6) 0.031(6) 0.023(7) 0.010(6) 0.002(6) 0.006(5)
C3_6 0.027(5) 0.030(5) 0.015(5) 0.005(4) 0.004(5) 0.009(4)
F3_6 0.035(9) 0.042(9) 0.014(5) 0.004(5) 0.011(5) 0.017(6)
F4_6 0.028(6) 0.052(8) 0.027(7) 0.014(7) 0.004(6) -0.001(5)
C4_6 0.026(6) 0.027(5) 0.017(4) -0.005(4) -0.002(4) 0.003(4)
F5_6 0.026(6) 0.030(6) 0.035(7) -0.003(5) -0.006(6) -0.003(5)
F6_6 0.034(8) 0.021(8) 0.013(7) -0.002(6) 0.004(6) 0.004(6)
C5_6 0.039(5) 0.035(5) 0.016(5) -0.002(4) -0.005(5) 0.007(4)
F7_6 0.052(10) 0.060(9) 0.018(5) -0.009(5) -0.011(6) 0.006(7)
C6_6 0.042(6) 0.049(5) 0.016(5) 0.010(4) -0.005(5) 0.022(4)
F8_6 0.050(6) 0.054(8) 0.035(8) 0.015(6) -0.022(6) 0.013(5)
F9_6 0.048(8) 0.073(7) 0.033(6) 0.035(5) 0.002(5) 0.031(6)
C7_6 0.035(5) 0.033(5) 0.020(5) 0.007(4) 0.003(5) 0.013(4)
F10_6 0.040(8) 0.053(10) 0.031(9) 0.018(7) 0.009(8) 0.028(8)
C8_6 0.045(5) 0.025(5) 0.031(6) 0.012(4) 0.009(5) 0.009(4)
F11_6 0.063(11) 0.022(7) 0.046(7) 0.003(5) -0.001(7) 0.004(7)
F12_6 0.088(9) 0.033(6) 0.041(8) 0.022(6) 0.023(7) 0.028(5)
C9_6 0.031(5) 0.025(5) 0.023(5) 0.007(4) -0.001(4) 0.001(4)
F13_6 0.042(6) 0.036(7) 0.050(8) 0.013(6) 0.009(6) -0.007(5)
C10_6 0.037(6) 0.038(6) 0.016(5) 0.006(4) 0.000(4) 0.009(4)
F14_6 0.050(7) 0.051(8) 0.019(6) 0.012(6) 0.018(6) 0.018(6)
F15_6 0.034(10) 0.071(10) 0.026(6) 0.029(7) 0.004(7) 0.013(7)
O1_3 0.038(3) 0.049(4) 0.028(3) 0.017(3) -0.017(3) -0.025(3)
C1_3 0.025(3) 0.029(3) 0.024(3) 0.006(3) -0.008(3) -0.014(2)
C2_3 0.023(3) 0.045(4) 0.024(3) 0.004(3) -0.003(3) -0.018(3)
F1_3 0.057(4) 0.057(3) 0.029(3) 0.016(2) -0.017(3) -0.036(3)
F2_3 0.027(3) 0.092(5) 0.038(3) 0.001(4) 0.003(2) -0.007(3)
C3_3 0.041(4) 0.032(4) 0.025(3) -0.004(3) -0.010(3) -0.002(3)
F3_3 0.089(5) 0.023(3) 0.045(3) -0.005(2) -0.026(4) 0.004(3)
F4_3 0.062(4) 0.055(3) 0.026(2) -0.017(2) -0.012(2) 0.004(3)
C4_3 0.024(4) 0.033(4) 0.037(3) 0.014(3) -0.015(3) -0.005(3)
F5_3 0.043(3) 0.051(4) 0.037(2) 0.026(2) -0.017(2) -0.017(3)
F6_3 0.032(4) 0.047(4) 0.078(5) 0.013(4) -0.013(3) 0.011(3)
C5_3 0.035(4) 0.032(4) 0.041(4) 0.008(3) -0.008(3) -0.019(3)
F7_3 0.079(5) 0.043(3) 0.072(4) 0.031(3) -0.023(4) -0.026(3)
C6_3 0.023(4) 0.069(5) 0.034(3) 0.010(4) -0.005(3) -0.015(3)
F8_3 0.042(4) 0.099(6) 0.031(3) 0.009(3) 0.003(2) -0.025(4)
F9_3 0.039(4) 0.123(6) 0.045(4) 0.016(4) -0.005(3) -0.050(4)
C7_3 0.025(4) 0.052(4) 0.031(3) -0.008(3) -0.004(3) 0.005(3)
F10_3 0.045(4) 0.115(6) 0.039(4) -0.025(4) -0.006(3) 0.040(4)
C8_3 0.022(3) 0.032(3) 0.035(3) -0.003(3) -0.010(3) -0.001(3)
F11_3 0.059(4) 0.036(3) 0.042(3) 0.003(2) -0.027(3) 0.011(2)
F12_3 0.019(3) 0.069(4) 0.042(3) -0.003(3) -0.013(2) -0.005(2)
C9_3 0.023(3) 0.028(3) 0.025(3) -0.002(3) -0.008(2) -0.005(3)
F13_3 0.039(3) 0.046(3) 0.026(2) -0.009(2) -0.008(2) -0.010(3)
C10_3 0.038(4) 0.025(3) 0.046(4) -0.001(3) -0.010(3) -0.006(3)
F14_3 0.064(4) 0.036(3) 0.072(4) -0.015(3) -0.013(3) 0.017(3)
F15_3 0.064(4) 0.034(3) 0.060(4) 0.002(3) -0.023(3) -0.025(3)
O1_15 0.026(5) 0.027(6) 0.034(7) 0.004(5) 0.002(6) -0.008(5)
C1_15 0.022(5) 0.029(5) 0.026(5) 0.002(4) -0.004(5) -0.010(4)
C2_15 0.028(5) 0.030(6) 0.042(6) 0.004(4) -0.005(5) -0.002(4)
F1_15 0.047(9) 0.029(7) 0.049(7) -0.003(6) 0.015(7) -0.011(6)
F2_15 0.041(8) 0.038(7) 0.061(7) 0.022(6) -0.016(7) -0.013(6)
C3_15 0.019(5) 0.031(6) 0.031(5) 0.005(4) -0.011(5) -0.011(4)
F3_15 0.047(9) 0.048(7) 0.023(5) 0.006(5) -0.010(5) -0.022(6)
F4_15 0.020(6) 0.046(10) 0.080(12) 0.004(7) -0.019(7) -0.001(6)
C4_15 0.037(6) 0.041(6) 0.028(5) -0.006(4) 0.000(5) -0.012(4)
F5_15 0.046(7) 0.047(8) 0.050(9) -0.007(7) 0.018(7) -0.003(6)
F6_15 0.064(10) 0.065(9) 0.027(5) 0.002(5) -0.010(6) -0.025(7)
C5_15 0.035(5) 0.032(6) 0.035(6) -0.011(4) -0.007(5) -0.010(4)
F7_15 0.063(10) 0.059(8) 0.047(6) -0.031(6) 0.007(7) -0.029(7)
C6_15 0.027(6) 0.025(6) 0.049(6) -0.001(4) -0.004(5) -0.009(4)
F8_15 0.036(6) 0.016(5) 0.093(11) -0.001(6) 0.011(7) -0.006(5)
F9_15 0.038(6) 0.034(7) 0.063(9) -0.006(6) -0.001(7) -0.021(5)
C7_15 0.025(5) 0.029(6) 0.035(6) 0.007(4) -0.003(5) -0.010(4)
F10_15 0.051(9) 0.056(9) 0.048(6) 0.028(6) -0.010(7) -0.013(7)
C8_15 0.022(6) 0.038(6) 0.035(6) -0.001(4) -0.003(5) -0.010(4)
F11_15 0.037(8) 0.061(8) 0.037(6) -0.012(6) 0.011(6) -0.013(7)
F12_15 0.032(6) 0.062(8) 0.057(10) 0.001(7) 0.011(8) -0.023(6)
C9_15 0.019(5) 0.035(6) 0.040(5) 0.000(4) -0.003(5) 0.003(4)
F13_15 0.030(7) 0.053(9) 0.089(13) 0.000(9) 0.000(9) 0.021(6)
C10_15 0.033(6) 0.043(6) 0.041(6) -0.002(5) -0.014(5) -0.004(4)
F14_15 0.049(9) 0.076(9) 0.047(6) 0.012(6) -0.035(7) -0.014(7)
F15_15 0.030(6) 0.056(8) 0.073(10) 0.006(7) -0.027(7) -0.011(6)
O1_16 0.015(5) 0.025(4) 0.017(4) 0.010(3) -0.003(3) -0.002(3)
C1_16 0.019(4) 0.019(4) 0.011(3) 0.005(3) -0.003(3) -0.001(3)
C2_16 0.021(4) 0.021(4) 0.020(4) 0.004(3) -0.001(3) 0.003(3)
F1_16 0.022(4) 0.033(4) 0.030(4) 0.005(3) 0.006(3) 0.011(3)
F2_16 0.032(5) 0.025(4) 0.027(4) -0.004(3) -0.002(4) -0.005(3)
C3_16 0.019(4) 0.030(4) 0.016(4) 0.007(3) -0.002(4) -0.008(3)
F3_16 0.024(4) 0.042(4) 0.027(4) 0.011(3) -0.013(3) -0.008(3)
F4_16 0.049(5) 0.032(4) 0.015(3) -0.001(3) -0.003(3) -0.011(3)
C4_16 0.019(4) 0.028(4) 0.019(4) 0.004(3) -0.003(3) 0.005(3)
F5_16 0.033(5) 0.036(4) 0.033(4) -0.001(3) 0.010(3) 0.008(3)
F6_16 0.019(4) 0.041(4) 0.029(4) 0.004(4) 0.000(3) -0.004(3)
C5_16 0.035(4) 0.030(4) 0.024(4) 0.007(3) -0.005(3) 0.006(3)
F7_16 0.043(4) 0.039(4) 0.046(5) 0.011(4) -0.008(4) 0.017(4)
C6_16 0.049(5) 0.023(4) 0.024(4) 0.008(3) 0.000(4) -0.001(3)
F8_16 0.076(7) 0.026(4) 0.024(4) -0.002(3) -0.006(4) -0.001(5)
F9_16 0.157(10) 0.015(4) 0.018(4) 0.004(3) 0.009(5) 0.005(5)
C7_16 0.034(5) 0.027(4) 0.021(4) 0.004(3) -0.004(3) -0.016(3)
F10_16 0.062(6) 0.037(6) 0.028(5) 0.006(4) -0.010(5) -0.038(5)
C8_16 0.030(5) 0.040(5) 0.019(4) 0.006(3) -0.001(4) -0.012(3)
F11_16 0.020(4) 0.057(5) 0.028(4) 0.006(3) -0.001(3) -0.013(3)
F12_16 0.040(5) 0.058(5) 0.028(4) 0.017(4) -0.005(4) -0.024(4)
C9_16 0.027(4) 0.031(4) 0.015(4) 0.005(3) 0.000(3) -0.003(3)
F13_16 0.043(6) 0.052(5) 0.016(3) -0.005(3) 0.006(3) 0.000(4)
C10_16 0.030(4) 0.033(4) 0.016(4) 0.010(3) -0.005(3) -0.003(3)
F14_16 0.028(4) 0.049(5) 0.030(4) 0.005(3) -0.015(4) -0.006(4)
F15_16 0.045(7) 0.045(5) 0.020(4) 0.018(3) -0.009(4) -0.006(5)
O1_14 0.025(8) 0.023(6) 0.019(6) 0.002(5) -0.005(6) 0.008(5)
C1_14 0.019(5) 0.023(5) 0.014(4) 0.002(4) -0.002(4) 0.004(4)
C2_14 0.024(6) 0.031(5) 0.017(4) -0.003(4) -0.001(5) -0.003(4)
F1_14 0.027(6) 0.026(7) 0.015(7) -0.001(6) 0.005(6) -0.005(6)
F2_14 0.026(6) 0.039(7) 0.014(6) 0.001(6) -0.005(6) -0.008(6)
C3_14 0.024(5) 0.031(5) 0.017(5) -0.001(4) -0.008(5) 0.001(4)
F3_14 0.015(5) 0.040(7) 0.034(8) -0.006(7) -0.014(6) 0.003(5)
F4_14 0.048(9) 0.026(6) 0.017(5) -0.002(4) -0.014(5) 0.007(6)
C4_14 0.026(5) 0.027(5) 0.016(5) 0.005(4) 0.002(4) 0.008(4)
F5_14 0.033(9) 0.033(7) 0.012(5) 0.000(4) 0.006(5) 0.005(6)
F6_14 0.022(5) 0.029(6) 0.022(6) 0.009(5) 0.005(5) 0.009(4)
C5_14 0.033(5) 0.032(5) 0.020(5) 0.010(4) 0.007(4) 0.012(4)
F7_14 0.032(6) 0.038(8) 0.027(9) 0.003(7) 0.002(7) 0.015(6)
C6_14 0.041(5) 0.029(5) 0.020(6) 0.006(5) 0.008(5) 0.008(4)
F8_14 0.070(10) 0.036(7) 0.025(5) -0.005(5) 0.008(6) 0.007(7)
F9_14 0.074(10) 0.033(6) 0.043(7) 0.015(6) 0.005(9) 0.008(6)
C7_14 0.029(5) 0.027(5) 0.020(4) -0.002(4) -0.002(5) -0.003(4)
F10_14 0.041(7) 0.045(9) 0.045(12) 0.004(8) -0.011(8) -0.019(7)
C8_14 0.032(5) 0.029(5) 0.018(5) 0.002(4) 0.001(5) 0.003(4)
F11_14 0.031(6) 0.029(6) 0.032(7) -0.006(5) 0.008(6) 0.001(5)
F12_14 0.043(8) 0.032(5) 0.032(5) 0.010(4) 0.018(6) 0.012(5)
C9_14 0.034(5) 0.033(5) 0.011(4) -0.001(4) -0.008(4) 0.002(4)
F13_14 0.043(8) 0.048(7) 0.010(4) -0.005(4) -0.006(4) 0.002(6)
C10_14 0.042(5) 0.055(7) 0.021(5) 0.003(5) -0.001(4) 0.017(4)
F14_14 0.037(6) 0.059(8) 0.028(7) 0.004(6) -0.020(6) 0.017(5)
F15_14 0.032(8) 0.090(10) 0.028(6) 0.025(7) 0.010(6) 0.020(7)
O1_17 0.021(5) 0.033(6) 0.024(6) -0.003(6) -0.006(5) 0.011(5)
C1_17 0.021(5) 0.024(5) 0.027(4) -0.001(4) -0.001(4) 0.004(3)
C2_17 0.031(5) 0.025(5) 0.041(5) -0.007(4) -0.002(4) -0.008(4)
F1_17 0.043(10) 0.024(6) 0.082(10) 0.008(6) 0.021(9) -0.002(5)
F2_17 0.081(11) 0.051(8) 0.051(6) -0.031(5) -0.008(6) -0.013(7)
C3_17 0.026(5) 0.037(6) 0.026(4) -0.001(4) -0.008(4) 0.007(4)
F3_17 0.070(11) 0.063(8) 0.035(7) 0.021(7) -0.018(7) 0.006(6)
F4_17 0.026(5) 0.064(9) 0.023(5) -0.012(6) -0.016(4) 0.009(6)
C4_17 0.025(5) 0.029(5) 0.027(5) 0.003(4) 0.003(4) 0.001(4)
F5_17 0.029(5) 0.044(8) 0.050(8) 0.003(6) 0.009(5) -0.012(5)
F6_17 0.041(8) 0.069(11) 0.026(5) -0.003(5) 0.016(5) -0.002(8)
C5_17 0.032(5) 0.029(5) 0.032(5) 0.009(4) -0.004(4) 0.009(4)
F7_17 0.076(11) 0.053(9) 0.076(9) 0.048(8) -0.023(8) 0.003(7)
C6_17 0.044(6) 0.027(5) 0.044(5) -0.011(4) -0.003(5) 0.008(4)
F8_17 0.073(7) 0.045(7) 0.098(11) -0.035(7) -0.004(8) -0.019(6)
F9_17 0.093(8) 0.058(7) 0.069(8) -0.004(6) 0.012(8) 0.049(7)
C7_17 0.030(5) 0.042(5) 0.023(5) -0.012(4) -0.004(4) 0.006(4)
F10_17 0.064(11) 0.075(12) 0.026(5) -0.021(6) -0.003(6) 0.012(9)
C8_17 0.024(5) 0.063(7) 0.032(5) -0.004(4) 0.005(5) -0.002(4)
F11_17 0.034(9) 0.106(9) 0.036(6) 0.022(7) -0.001(6) -0.024(7)
F12_17 0.033(6) 0.116(11) 0.071(9) -0.015(8) 0.008(7) 0.024(7)
C9_17 0.018(5) 0.044(5) 0.034(5) 0.001(4) -0.009(5) -0.006(4)
F13_17 0.027(6) 0.092(10) 0.056(8) -0.006(7) 0.004(6) -0.031(6)
C10_17 0.031(5) 0.056(6) 0.032(5) 0.009(5) -0.014(5) 0.004(4)
F14_17 0.062(11) 0.112(12) 0.028(5) 0.002(6) -0.014(6) -0.027(9)
F15_17 0.033(7) 0.082(10) 0.073(9) 0.015(8) -0.019(7) 0.018(7)
O1_13 0.022(4) 0.020(4) 0.016(4) -0.001(3) 0.002(3) 0.012(3)
C1_13 0.018(4) 0.020(4) 0.027(4) -0.001(3) -0.001(4) 0.008(3)
C2_13 0.033(5) 0.042(5) 0.027(4) 0.001(4) 0.001(4) 0.018(4)
F1_13 0.070(8) 0.070(6) 0.034(5) -0.022(5) -0.011(6) 0.046(6)
F2_13 0.044(5) 0.066(7) 0.071(7) 0.038(6) 0.030(6) 0.030(5)
C3_13 0.023(4) 0.022(5) 0.062(5) 0.006(4) -0.006(5) -0.001(4)
F3_13 0.064(10) 0.015(6) 0.110(10) -0.009(7) -0.027(10) 0.002(6)
F4_13 0.044(7) 0.049(6) 0.084(6) 0.041(5) 0.001(6) 0.005(5)
C4_13 0.032(5) 0.026(5) 0.042(5) -0.010(4) -0.020(5) 0.009(4)
F5_13 0.071(7) 0.080(8) 0.035(4) -0.015(4) -0.030(4) 0.046(6)
F6_13 0.030(5) 0.039(5) 0.117(9) -0.004(6) -0.029(6) -0.005(4)
C5_13 0.041(5) 0.023(5) 0.030(5) -0.010(4) -0.013(4) 0.015(4)
F7_13 0.080(10) 0.050(6) 0.084(9) -0.045(7) -0.040(9) 0.024(6)
C6_13 0.041(5) 0.040(5) 0.032(4) 0.004(4) 0.004(5) 0.020(4)
F8_13 0.070(8) 0.096(9) 0.031(4) 0.011(5) 0.012(5) 0.037(8)
F9_13 0.058(7) 0.067(8) 0.052(8) 0.001(7) 0.016(6) 0.047(7)
C7_13 0.019(4) 0.037(5) 0.046(5) 0.003(4) 0.001(4) 0.005(4)
F10_13 0.026(5) 0.061(6) 0.101(9) 0.022(6) 0.007(6) -0.003(4)
C8_13 0.028(5) 0.033(5) 0.043(5) -0.009(4) -0.020(4) 0.003(4)
F11_13 0.081(9) 0.046(6) 0.078(7) -0.029(6) -0.047(7) 0.007(5)
F12_13 0.026(5) 0.029(5) 0.082(9) -0.001(5) -0.032(5) 0.002(4)
C9_13 0.033(4) 0.038(5) 0.024(4) 0.001(4) -0.005(4) 0.012(4)
F13_13 0.078(9) 0.085(8) 0.024(4) 0.010(4) 0.000(5) 0.036(7)
C10_13 0.034(5) 0.024(5) 0.042(5) 0.004(4) -0.006(4) 0.006(4)
F14_13 0.038(5) 0.026(5) 0.099(8) 0.020(5) -0.001(6) 0.000(4)
F15_13 0.034(6) 0.020(4) 0.062(7) 0.010(4) -0.006(6) 0.006(4)

loop_
_atom_type_symbol
_atom_type_description
_atom_type_scat_dispersion_real
_atom_type_scat_dispersion_imag
_atom_type_scat_source
C C 0.0033 0.0016 'International Tables Vol C Tables 4.2.6.8 and 6.1.1.4'
Ag Ag -0.8971 1.1015 'International Tables Vol C Tables 4.2.6.8 and 6.1.1.4'
Al Al 0.0645 0.0514 'International Tables Vol C Tables 4.2.6.8 and 6.1.1.4'
F F 0.0171 0.0103 'International Tables Vol C Tables 4.2.6.8 and 6.1.1.4'
O O 0.0106 0.0060 'International Tables Vol C Tables 4.2.6.8 and 6.1.1.4'
H H 0.0000 0.0000 'International Tables Vol C Tables 4.2.6.8 and 6.1.1.4'

loop_
_geom_angle_atom_site_label_1
_geom_angle_atom_site_label_2
_geom_angle_atom_site_label_3
_geom_angle
_geom_angle_site_symmetry_1
_geom_angle_site_symmetry_3
_geom_angle_publ_flag
C4_22 Ag1A O1_2 153.7(7) . . ?
O1_2 Ag1A C5_7 162.3(3) . . ?
C4_22 Ag1A O1_1 137.1(7) . . ?
O1_2 Ag1A O1_1 69.02(11) . . ?
C5_7 Ag1A O1_1 128.3(3) . . ?
O1_2 Ag1A C4_7 128.9(3) . . ?
C5_7 Ag1A C4_7 33.5(3) . . ?
O1_1 Ag1A C4_7 156.4(3) . . ?
C4_22 Ag1A C5_22 30.5(5) . . ?
O1_2 Ag1A C5_22 123.2(5) . . ?
O1_1 Ag1A C5_22 166.8(6) . . ?
C4_22 Ag1A C3_22 30.1(6) . . ?
O1_2 Ag1A C3_22 153.3(6) . . ?
O1_1 Ag1A C3_22 120.0(6) . . ?
C5_22 Ag1A C3_22 52.0(6) . . ?
O1_2 Ag1A C6_7 153.8(3) . . ?
C5_7 Ag1A C6_7 26.3(3) . . ?
O1_1 Ag1A C6_7 121.7(3) . . ?
C4_7 Ag1A C6_7 50.6(4) . . ?
O1_1 Ag1B O1_2 73.0(4) . . ?
O1_1 Ag1B F1_10 114.2(10) . . ?
O1_2 Ag1B F1_10 105.9(8) . . ?
O1_1 Ag1B C4_22 128.9(9) . . ?
O1_2 Ag1B C4_22 135.2(12) . . ?
O1_1 Ag1B C5_7 122.1(7) . . ?
O1_2 Ag1B C5_7 140.6(11) . . ?
O1_1 Ag1B C3_22 126.5(7) . . ?
O1_2 Ag1B C3_22 159.4(9) . . ?
C4_22 Ag1B C3_22 29.8(6) . . ?
O1_1 Ag1B C4_7 136.6(10) . . ?
O1_2 Ag1B C4_7 113.8(8) . . ?
C5_7 Ag1B C4_7 28.9(3) . . ?
O1_1 Ag1B C5_22 147.0(11) . . ?
O1_2 Ag1B C5_22 112.2(8) . . ?
C4_22 Ag1B C5_22 26.7(5) . . ?
C3_22 Ag1B C5_22 48.4(7) . . ?
O1_1 Ag1B C6_7 127.5(5) . . ?
O1_2 Ag1B C6_7 158.3(7) . . ?
C5_7 Ag1B C6_7 27.1(3) . . ?
C4_7 Ag1B C6_7 47.9(4) . . ?
C5_21 Ag2A O1_1 157.3(17) . . ?
C5_21 Ag2A O1_2 131.9(17) . . ?
O1_1 Ag2A O1_2 69.32(10) . . ?
O1_1 Ag2A C4_8 161.8(3) . . ?
O1_2 Ag2A C4_8 128.7(3) . . ?
O1_1 Ag2A C3_8 128.4(3) . . ?
O1_2 Ag2A C3_8 160.2(3) . . ?
C4_8 Ag2A C3_8 33.4(3) . . ?
C5_21 Ag2A C4_21 32.5(13) . . ?
O1_1 Ag2A C4_21 125.1(17) . . ?
O1_2 Ag2A C4_21 162.6(19) . . ?
C5_21 Ag2A C6_21 27.5(13) . . ?
O1_1 Ag2A C6_21 159.0(10) . . ?
O1_2 Ag2A C6_21 119.5(12) . . ?
C4_21 Ag2A C6_21 51.2(15) . . ?
O1_1 Ag2A C5_8 154.4(3) . . ?
O1_2 Ag2A C5_8 118.5(3) . . ?
C4_8 Ag2A C5_8 26.5(3) . . ?
C3_8 Ag2A C5_8 50.5(3) . . ?
O1_1 Ag2A C2_8 113.5(3) . . ?
O1_2 Ag2A C2_8 166.7(2) . . ?
C4_8 Ag2A C2_8 49.7(3) . . ?
C3_8 Ag2A C2_8 25.5(3) . . ?
C5_8 Ag2A C2_8 53.3(3) . . ?
C5_21 Ag2A C3_21 47.9(15) . . ?
O1_1 Ag2A C3_21 113.7(13) . . ?
O1_2 Ag2A C3_21 166.9(10) . . ?
C4_21 Ag2A C3_21 24.4(10) . . ?
C6_21 Ag2A C3_21 53.3(12) . . ?
F2_19 Ag2B O1_1 106.2(19) . . ?
F2_11 Ag2B O1_1 100.5(8) . . ?
C5_21 Ag2B O1_1 133.1(13) . . ?
O1_1 Ag2B C4_8 138.9(8) . . ?
O1_1 Ag2B C3_8 118.4(6) . . ?
C4_8 Ag2B C3_8 32.4(3) . . ?
C5_21 Ag2B C6_21 30.5(10) . . ?
O1_1 Ag2B C6_21 162.9(13) . . ?
C5_21 Ag2B C4_21 31.4(12) . . ?
O1_1 Ag2B C4_21 115.7(15) . . ?
C6_21 Ag2B C4_21 53.1(17) . . ?
O1_1 Ag2B C5_8 168.8(8) . . ?
C4_8 Ag2B C5_8 30.1(3) . . ?
C3_8 Ag2B C5_8 53.9(4) . . ?
O1_1 Ag2B C2_8 118.8(5) . . ?
C4_8 Ag2B C2_8 53.6(4) . . ?
C3_8 Ag2B C2_8 29.5(3) . . ?
C5_8 Ag2B C2_8 59.3(4) . . ?
C5_21 Ag2B C3_21 52.2(15) . . ?
O1_1 Ag2B C3_21 119.0(11) . . ?
C6_21 Ag2B C3_21 58.6(15) . . ?
C4_21 Ag2B C3_21 28.2(9) . . ?
C4_18 Ag3A O1_2 162.9(6) . . ?
C5_9 Ag3A O1_2 153.5(4) . . ?
C4_18 Ag3A O1_1 125.4(5) . . ?
C5_9 Ag3A O1_1 133.4(4) . . ?
O1_2 Ag3A O1_1 69.23(13) . . ?
C4_18 Ag3A C5_18 33.9(5) . . ?
O1_2 Ag3A C5_18 129.0(5) . . ?
O1_1 Ag3A C5_18 149.5(5) . . ?
C5_9 Ag3A C6_9 30.7(3) . . ?
O1_2 Ag3A C6_9 123.7(3) . . ?
O1_1 Ag3A C6_9 160.7(3) . . ?
C5_9 Ag3A C4_9 29.8(4) . . ?
O1_2 Ag3A C4_9 160.7(3) . . ?
O1_1 Ag3A C4_9 121.2(3) . . ?
C6_9 Ag3A C4_9 51.8(4) . . ?
C4_18 Ag3A C3_18 24.9(6) . . ?
O1_2 Ag3A C3_18 158.1(5) . . ?
O1_1 Ag3A C3_18 123.7(5) . . ?
C5_18 Ag3A C3_18 50.1(6) . . ?
C4_18 Ag3A C6_18 49.1(6) . . ?
O1_2 Ag3A C6_18 115.7(4) . . ?
O1_1 Ag3A C6_18 173.7(4) . . ?
C5_18 Ag3A C6_18 24.3(5) . . ?
C3_18 Ag3A C6_18 53.2(5) . . ?
O1_1 Ag3B C4_18 127.4(11) . . ?
O1_1 Ag3B O1_2 69.3(6) . . ?
C4_18 Ag3B O1_2 150.1(17) . . ?
O1_1 Ag3B C5_9 133.8(11) . . ?
O1_2 Ag3B C5_9 141.4(16) . . ?
O1_1 Ag3B C5_18 143.0(13) . . ?
C4_18 Ag3B C5_18 32.2(6) . . ?
O1_2 Ag3B C5_18 118.6(14) . . ?
O1_1 Ag3B C4_9 128.2(11) . . ?
O1_2 Ag3B C4_9 162.2(11) . . ?
C5_9 Ag3B C4_9 30.9(5) . . ?
O1_1 Ag3B C6_9 153.6(13) . . ?
O1_2 Ag3B C6_9 115.3(12) . . ?
C5_9 Ag3B C6_9 28.9(5) . . ?
C4_9 Ag3B C6_9 51.2(5) . . ?
O1_1 Ag3B C3_18 130.8(12) . . ?
C4_18 Ag3B C3_18 26.6(7) . . ?
O1_2 Ag3B C3_18 159.4(11) . . ?
C5_18 Ag3B C3_18 50.4(7) . . ?
O1_1 Ag3B C6_18 165.0(14) . . ?
C4_18 Ag3B C6_18 47.1(7) . . ?
O1_2 Ag3B C6_18 109.6(10) . . ?
C5_18 Ag3B C6_18 23.7(5) . . ?
C3_18 Ag3B C6_18 52.6(6) . . ?
O1_14 Al1 O1_12 107.2(7) . . ?
O1_3 Al1 O1_6 117.3(8) . . ?
O1_3 Al1 O1_4 91.2(5) . . ?
O1_6 Al1 O1_4 120.8(9) . . ?
O1_3 Al1 O1_5 113.4(4) . . ?
O1_6 Al1 O1_5 119.4(7) . . ?
O1_4 Al1 O1_5 88.0(7) . . ?
O1_17 Al1 O1_16 128.8(6) . . ?
O1_14 Al1 O1_13 78.5(7) . . ?
O1_12 Al1 O1_13 138.7(5) . . ?
O1_14 Al1 O1_15 104.9(7) . . ?
O1_12 Al1 O1_15 116.6(6) . . ?
O1_13 Al1 O1_15 100.2(6) . . ?
C1_1 O1_1 Ag1B 125.5(5) . . ?
C1_1 O1_1 Ag3B 122.3(7) . . ?
C1_1 O1_1 Ag2A 125.9(3) . . ?
C1_1 O1_1 Ag1A 124.6(3) . . ?
C1_1 O1_1 Ag3A 124.7(3) . . ?
C1_1 O1_1 Ag2B 118.0(4) . . ?
O1_1 C1_1 C2_1 112.1(4) . . ?
O1_1 C1_1 C3_1 112.6(4) . . ?
C2_1 C1_1 C3_1 107.1(4) . . ?
O1_1 C1_1 C4_1 111.1(3) . . ?
C2_1 C1_1 C4_1 106.6(4) . . ?
C3_1 C1_1 C4_1 107.0(4) . . ?
F2_1 C2_1 F1_1 105.0(4) . . ?
F2_1 C2_1 C9_1 109.7(4) . . ?
F1_1 C2_1 C9_1 109.5(4) . . ?
F2_1 C2_1 C1_1 109.8(4) . . ?
F1_1 C2_1 C1_1 109.6(4) . . ?
C9_1 C2_1 C1_1 112.9(4) . . ?
F3_1 C3_1 F4_1 105.9(4) . . ?
F3_1 C3_1 C1_1 110.2(4) . . ?
F4_1 C3_1 C1_1 110.0(4) . . ?
F3_1 C3_1 C7_1 109.3(4) . . ?
F4_1 C3_1 C7_1 109.6(4) . . ?
C1_1 C3_1 C7_1 111.6(4) . . ?
F5_1 C4_1 F6_1 105.1(3) . . ?
F5_1 C4_1 C5_1 109.9(4) . . ?
F6_1 C4_1 C5_1 109.0(4) . . ?
F5_1 C4_1 C1_1 110.2(4) . . ?
F6_1 C4_1 C1_1 110.0(4) . . ?
C5_1 C4_1 C1_1 112.4(3) . . ?
F7_1 C5_1 C10_1 110.0(5) . . ?
F7_1 C5_1 C6_1 108.7(5) . . ?
C10_1 C5_1 C6_1 110.3(4) . . ?
F7_1 C5_1 C4_1 109.8(4) . . ?
C10_1 C5_1 C4_1 109.5(5) . . ?
C6_1 C5_1 C4_1 108.5(5) . . ?
F8_1 C6_1 F9_1 106.4(5) . . ?
F8_1 C6_1 C5_1 110.9(5) . . ?
F9_1 C6_1 C5_1 110.2(5) . . ?
F8_1 C6_1 C7_1 110.8(5) . . ?
F9_1 C6_1 C7_1 109.3(4) . . ?
C5_1 C6_1 C7_1 109.2(4) . . ?
F10_1 C7_1 C8_1 109.9(4) . . ?
F10_1 C7_1 C6_1 109.5(5) . . ?
C8_1 C7_1 C6_1 109.6(5) . . ?
F10_1 C7_1 C3_1 109.5(5) . . ?
C8_1 C7_1 C3_1 109.5(4) . . ?
C6_1 C7_1 C3_1 108.8(4) . . ?
F11_1 C8_1 F12_1 105.7(4) . . ?
F11_1 C8_1 C9_1 111.0(5) . . ?
F12_1 C8_1 C9_1 111.3(5) . . ?
F11_1 C8_1 C7_1 109.5(5) . . ?
F12_1 C8_1 C7_1 109.3(5) . . ?
C9_1 C8_1 C7_1 109.8(4) . . ?
F13_1 C9_1 C8_1 108.9(4) . . ?
F13_1 C9_1 C2_1 110.4(4) . . ?
C8_1 C9_1 C2_1 109.4(4) . . ?
F13_1 C9_1 C10_1 109.7(5) . . ?
C8_1 C9_1 C10_1 109.8(5) . . ?
C2_1 C9_1 C10_1 108.6(4) . . ?
F14_1 C10_1 F15_1 105.6(4) . . ?
F14_1 C10_1 C5_1 111.1(4) . . ?
F15_1 C10_1 C5_1 110.5(5) . . ?
F14_1 C10_1 C9_1 110.2(5) . . ?
F15_1 C10_1 C9_1 109.9(4) . . ?
C5_1 C10_1 C9_1 109.6(4) . . ?
C1_2 O1_2 Ag1B 127.0(5) . . ?
C1_2 O1_2 Ag3A 123.5(3) . . ?
C1_2 O1_2 Ag1A 123.3(3) . . ?
C1_2 O1_2 Ag2A 125.6(3) . . ?
C1_2 O1_2 Ag3B 126.2(7) . . ?
O1_2 C1_2 C4_2 111.9(4) . . ?
O1_2 C1_2 C2_2 111.6(4) . . ?
C4_2 C1_2 C2_2 107.0(4) . . ?
O1_2 C1_2 C3_2 112.3(3) . . ?
C4_2 C1_2 C3_2 107.0(4) . . ?
C2_2 C1_2 C3_2 106.7(4) . . ?
F1_2 C2_2 F2_2 105.2(4) . . ?
F1_2 C2_2 C9_2 109.9(4) . . ?
F2_2 C2_2 C9_2 109.5(4) . . ?
F1_2 C2_2 C1_2 110.0(4) . . ?
F2_2 C2_2 C1_2 109.6(4) . . ?
C9_2 C2_2 C1_2 112.4(4) . . ?
F4_2 C3_2 F3_2 104.9(4) . . ?
F4_2 C3_2 C7_2 110.2(4) . . ?
F3_2 C3_2 C7_2 110.3(4) . . ?
F4_2 C3_2 C1_2 109.3(4) . . ?
F3_2 C3_2 C1_2 109.9(4) . . ?
C7_2 C3_2 C1_2 112.0(4) . . ?
F6_2 C4_2 F5_2 105.4(4) . . ?
F6_2 C4_2 C5_2 109.3(4) . . ?
F5_2 C4_2 C5_2 109.5(4) . . ?
F6_2 C4_2 C1_2 110.1(4) . . ?
F5_2 C4_2 C1_2 110.0(4) . . ?
C5_2 C4_2 C1_2 112.3(4) . . ?
F7_2 C5_2 C10_2 109.7(5) . . ?
F7_2 C5_2 C6_2 109.8(5) . . ?
C10_2 C5_2 C6_2 109.6(5) . . ?
F7_2 C5_2 C4_2 109.7(5) . . ?
C10_2 C5_2 C4_2 109.3(5) . . ?
C6_2 C5_2 C4_2 108.7(4) . . ?
F9_2 C6_2 F8_2 106.3(5) . . ?
F9_2 C6_2 C7_2 110.1(5) . . ?
F8_2 C6_2 C7_2 110.4(5) . . ?
F9_2 C6_2 C5_2 110.1(5) . . ?
F8_2 C6_2 C5_2 110.3(5) . . ?
C7_2 C6_2 C5_2 109.5(4) . . ?
F10_2 C7_2 C3_2 109.9(4) . . ?
F10_2 C7_2 C6_2 109.4(5) . . ?
C3_2 C7_2 C6_2 109.7(5) . . ?
F10_2 C7_2 C8_2 108.7(5) . . ?
C3_2 C7_2 C8_2 109.2(5) . . ?
C6_2 C7_2 C8_2 109.9(4) . . ?
F11_2 C8_2 F12_2 106.4(5) . . ?
F11_2 C8_2 C7_2 110.4(5) . . ?
F12_2 C8_2 C7_2 110.2(5) . . ?
F11_2 C8_2 C9_2 110.4(5) . . ?
F12_2 C8_2 C9_2 109.8(4) . . ?
C7_2 C8_2 C9_2 109.5(4) . . ?
F13_2 C9_2 C10_2 109.9(4) . . ?
F13_2 C9_2 C2_2 110.1(4) . . ?
C10_2 C9_2 C2_2 109.3(4) . . ?
F13_2 C9_2 C8_2 109.4(5) . . ?
C10_2 C9_2 C8_2 109.6(5) . . ?
C2_2 C9_2 C8_2 108.5(4) . . ?
F15_2 C10_2 F14_2 105.8(4) . . ?
F15_2 C10_2 C9_2 110.6(5) . . ?
F14_2 C10_2 C9_2 110.2(5) . . ?
F15_2 C10_2 C5_2 110.1(5) . . ?
F14_2 C10_2 C5_2 110.3(5) . . ?
C9_2 C10_2 C5_2 109.8(4) . . ?
C6_10 C1_10 C2_10 121.8(8) . . ?
C6_10 C1_10 F1_10 122.1(8) . . ?
C2_10 C1_10 F1_10 116.1(8) . . ?
F2_10 C2_10 C1_10 121.2(8) . . ?
F2_10 C2_10 C3_10 119.6(8) . . ?
C1_10 C2_10 C3_10 119.2(8) . . ?
C4_10 C3_10 C2_10 119.1(8) . . ?
C4_10 C3_10 H3_10 120.4 . . ?
C2_10 C3_10 H3_10 120.4 . . ?
C3_10 C4_10 C5_10 120.1(9) . . ?
C3_10 C4_10 H4_10 120.0 . . ?
C5_10 C4_10 H4_10 120.0 . . ?
C6_10 C5_10 C4_10 120.3(9) . . ?
C6_10 C5_10 H5_10 119.8 . . ?
C4_10 C5_10 H5_10 119.8 . . ?
C1_10 C6_10 C5_10 119.4(9) . . ?
C1_10 C6_10 H6_10 120.3 . . ?
C5_10 C6_10 H6_10 120.3 . . ?
C1_10 F1_10 Ag1B 145.6(8) . . ?
F1_20 C1_20 C2_20 118(2) . . ?
F1_20 C1_20 C6_20 122(3) . . ?
C2_20 C1_20 C6_20 121(2) . . ?
F2_20 C2_20 C1_20 124(3) . . ?
F2_20 C2_20 C3_20 115(2) . . ?
C1_20 C2_20 C3_20 121(2) . . ?
C4_20 C3_20 C2_20 119(3) . . ?
C4_20 C3_20 H3_20 120.7 . . ?
C2_20 C3_20 H3_20 120.7 . . ?
C5_20 C4_20 C3_20 120(3) . . ?
C5_20 C4_20 H4_20 119.8 . . ?
C3_20 C4_20 H4_20 119.8 . . ?
C4_20 C5_20 C6_20 121(3) . . ?
C4_20 C5_20 H5_20 119.5 . . ?
C6_20 C5_20 H5_20 119.5 . . ?
C1_20 C6_20 C5_20 118(3) . . ?
C1_20 C6_20 H6_20 120.8 . . ?
C5_20 C6_20 H6_20 120.8 . . ?
F1_11 C1_11 C6_11 123.7(12) . . ?
F1_11 C1_11 C2_11 116.6(12) . . ?
C6_11 C1_11 C2_11 119.6(12) . . ?
F2_11 C2_11 C3_11 119.7(13) . . ?
F2_11 C2_11 C1_11 119.3(13) . . ?
C3_11 C2_11 C1_11 121.0(11) . . ?
C2_11 C3_11 C4_11 120.3(13) . . ?
C2_11 C3_11 H3_11 119.8 . . ?
C4_11 C3_11 H3_11 119.8 . . ?
C5_11 C4_11 C3_11 117.9(13) . . ?
C5_11 C4_11 H4_11 121.0 . . ?
C3_11 C4_11 H4_11 121.0 . . ?
C6_11 C5_11 C4_11 121.5(13) . . ?
C6_11 C5_11 H5_11 119.2 . . ?
C4_11 C5_11 H5_11 119.2 . . ?
C1_11 C6_11 C5_11 119.6(12) . . ?
C1_11 C6_11 H6_11 120.2 . . ?
C5_11 C6_11 H6_11 120.2 . . ?
C2_11 F2_11 Ag2B 145.0(15) . . ?
F1_19 C1_19 C2_19 117(2) . . ?
F1_19 C1_19 C6_19 122(2) . . ?
C2_19 C1_19 C6_19 122(2) . . ?
F2_19 C2_19 C3_19 121(3) . . ?
F2_19 C2_19 C1_19 122(3) . . ?
C3_19 C2_19 C1_19 117(2) . . ?
C2_19 C3_19 C4_19 123(2) . . ?
C2_19 C3_19 H3_19 118.5 . . ?
C4_19 C3_19 H3_19 118.5 . . ?
C3_19 C4_19 C5_19 120(2) . . ?
C3_19 C4_19 H4_19 120.0 . . ?
C5_19 C4_19 H4_19 120.0 . . ?
C6_19 C5_19 C4_19 118(2) . . ?
C6_19 C5_19 H5_19 121.1 . . ?
C4_19 C5_19 H5_19 121.1 . . ?
C5_19 C6_19 C1_19 120(2) . . ?
C5_19 C6_19 H6_19 120.0 . . ?
C1_19 C6_19 H6_19 120.0 . . ?
C2_19 F2_19 Ag2B 155(4) . . ?
F1_8 C1_8 C2_8 118.9(9) . . ?
F1_8 C1_8 C6_8 121.8(9) . . ?
C2_8 C1_8 C6_8 119.3(8) . . ?
F2_8 C2_8 C1_8 118.5(9) . . ?
F2_8 C2_8 C3_8 120.5(9) . . ?
C1_8 C2_8 C3_8 121.0(7) . . ?
F2_8 C2_8 Ag2B 124.2(9) . . ?
C1_8 C2_8 Ag2B 86.5(6) . . ?
C3_8 C2_8 Ag2B 63.4(7) . . ?
F2_8 C2_8 Ag2A 121.6(8) . . ?
C1_8 C2_8 Ag2A 100.3(6) . . ?
C3_8 C2_8 Ag2A 49.5(6) . . ?
C2_8 C3_8 C4_8 119.9(8) . . ?
C2_8 C3_8 Ag2A 105.0(7) . . ?
C4_8 C3_8 Ag2A 71.9(7) . . ?
C2_8 C3_8 Ag2B 87.1(8) . . ?
C4_8 C3_8 Ag2B 73.4(7) . . ?
C2_8 C3_8 H3_8 120.1 . . ?
C4_8 C3_8 H3_8 120.1 . . ?
Ag2A C3_8 H3_8 93.0 . . ?
Ag2B C3_8 H3_8 109.7 . . ?
C5_8 C4_8 C3_8 118.7(8) . . ?
C5_8 C4_8 Ag2A 102.6(9) . . ?
C3_8 C4_8 Ag2A 74.7(7) . . ?
C5_8 C4_8 Ag2B 85.3(9) . . ?
C3_8 C4_8 Ag2B 74.2(8) . . ?
C5_8 C4_8 H4_8 120.6 . . ?
C3_8 C4_8 H4_8 120.6 . . ?
Ag2A C4_8 H4_8 92.6 . . ?
Ag2B C4_8 H4_8 110.3 . . ?
C6_8 C5_8 C4_8 121.0(8) . . ?
C6_8 C5_8 Ag2B 87.5(8) . . ?
C4_8 C5_8 Ag2B 64.6(8) . . ?
C6_8 C5_8 Ag2A 102.2(8) . . ?
C4_8 C5_8 Ag2A 50.9(7) . . ?
C6_8 C5_8 H5_8 119.5 . . ?
C4_8 C5_8 H5_8 119.5 . . ?
Ag2B C5_8 H5_8 118.6 . . ?
Ag2A C5_8 H5_8 115.2 . . ?
C5_8 C6_8 C1_8 120.1(9) . . ?
C5_8 C6_8 H6_8 119.9 . . ?
C1_8 C6_8 H6_8 119.9 . . ?
F1_21 C1_21 C6_21 124(3) . . ?
F1_21 C1_21 C2_21 117(3) . . ?
C6_21 C1_21 C2_21 119(2) . . ?
F2_21 C2_21 C3_21 118(3) . . ?
F2_21 C2_21 C1_21 120(3) . . ?
C3_21 C2_21 C1_21 121(2) . . ?
C4_21 C3_21 C2_21 119(2) . . ?
C4_21 C3_21 Ag2B 64(3) . . ?
C2_21 C3_21 Ag2B 85(2) . . ?
C4_21 C3_21 Ag2A 50(3) . . ?
C2_21 C3_21 Ag2A 97(2) . . ?
C4_21 C3_21 H3_21 120.3 . . ?
C2_21 C3_21 H3_21 120.3 . . ?
Ag2B C3_21 H3_21 120.8 . . ?
Ag2A C3_21 H3_21 120.5 . . ?
C3_21 C4_21 C5_21 120(2) . . ?
C3_21 C4_21 Ag2A 106(4) . . ?
C5_21 C4_21 Ag2A 63(4) . . ?
C3_21 C4_21 Ag2B 88(4) . . ?
C5_21 C4_21 Ag2B 67(4) . . ?
C3_21 C4_21 H4_21 120.0 . . ?
C5_21 C4_21 H4_21 120.0 . . ?
Ag2A C4_21 H4_21 100.9 . . ?
Ag2B C4_21 H4_21 116.0 . . ?
C6_21 C5_21 C4_21 120(2) . . ?
C6_21 C5_21 Ag2A 103(5) . . ?
C4_21 C5_21 Ag2A 85(4) . . ?
C6_21 C5_21 Ag2B 87(4) . . ?
C4_21 C5_21 Ag2B 82(4) . . ?
C6_21 C5_21 H5_21 120.1 . . ?
C4_21 C5_21 H5_21 120.1 . . ?
Ag2A C5_21 H5_21 82.6 . . ?
Ag2B C5_21 H5_21 101.6 . . ?
C1_21 C6_21 C5_21 120(2) . . ?
C1_21 C6_21 Ag2B 90(3) . . ?
C5_21 C6_21 Ag2B 63(4) . . ?
C1_21 C6_21 Ag2A 105(3) . . ?
C5_21 C6_21 Ag2A 50(4) . . ?
C1_21 C6_21 H6_21 119.9 . . ?
C5_21 C6_21 H6_21 119.9 . . ?
Ag2B C6_21 H6_21 117.6 . . ?
Ag2A C6_21 H6_21 112.6 . . ?
F1_9 C1_9 C2_9 118.7(10) . . ?
F1_9 C1_9 C6_9 120.3(11) . . ?
C2_9 C1_9 C6_9 121.0(8) . . ?
F2_9 C2_9 C1_9 118.4(9) . . ?
F2_9 C2_9 C3_9 120.5(9) . . ?
C1_9 C2_9 C3_9 121.1(8) . . ?
C2_9 C3_9 C4_9 117.7(10) . . ?
C2_9 C3_9 H3_9 121.1 . . ?
C4_9 C3_9 H3_9 121.1 . . ?
C5_9 C4_9 C3_9 120.9(11) . . ?
C5_9 C4_9 Ag3B 62.0(12) . . ?
C3_9 C4_9 Ag3B 110.0(10) . . ?
C5_9 C4_9 Ag3A 56.0(9) . . ?
C3_9 C4_9 Ag3A 112.1(9) . . ?
C5_9 C4_9 H4_9 119.5 . . ?
C3_9 C4_9 H4_9 119.5 . . ?
Ag3B C4_9 H4_9 97.5 . . ?
Ag3A C4_9 H4_9 100.7 . . ?
C6_9 C5_9 C4_9 120.2(11) . . ?
C6_9 C5_9 Ag3A 90.5(10) . . ?
C4_9 C5_9 Ag3A 94.2(11) . . ?
C6_9 C5_9 Ag3B 94.4(12) . . ?
C4_9 C5_9 Ag3B 87.1(13) . . ?
C6_9 C5_9 H5_9 119.9 . . ?
C4_9 C5_9 H5_9 119.9 . . ?
Ag3A C5_9 H5_9 85.4 . . ?
Ag3B C5_9 H5_9 88.5 . . ?
C5_9 C6_9 C1_9 118.9(9) . . ?
C5_9 C6_9 Ag3A 58.9(9) . . ?
C1_9 C6_9 Ag3A 111.0(7) . . ?
C5_9 C6_9 Ag3B 56.7(10) . . ?
C1_9 C6_9 Ag3B 107.2(9) . . ?
C5_9 C6_9 H6_9 120.5 . . ?
C1_9 C6_9 H6_9 120.5 . . ?
Ag3A C6_9 H6_9 99.0 . . ?
Ag3B C6_9 H6_9 104.4 . . ?
F1_18 C1_18 C2_18 117.7(18) . . ?
F1_18 C1_18 C6_18 122.5(18) . . ?
C2_18 C1_18 C6_18 119.8(14) . . ?
F2_18 C2_18 C1_18 124.3(18) . . ?
F2_18 C2_18 C3_18 113.5(18) . . ?
C1_18 C2_18 C3_18 122.2(15) . . ?
C4_18 C3_18 C2_18 117.9(18) . . ?
C4_18 C3_18 Ag3B 49.9(19) . . ?
C2_18 C3_18 Ag3B 105.1(14) . . ?
C4_18 C3_18 Ag3A 45.0(18) . . ?
C2_18 C3_18 Ag3A 105.0(13) . . ?
C4_18 C3_18 H3_18 121.0 . . ?
C2_18 C3_18 H3_18 121.0 . . ?
Ag3B C3_18 H3_18 111.8 . . ?
Ag3A C3_18 H3_18 115.8 . . ?
C3_18 C4_18 C5_18 120.7(19) . . ?
C3_18 C4_18 Ag3A 110(2) . . ?
C5_18 C4_18 Ag3A 76.8(16) . . ?
C3_18 C4_18 Ag3B 104(2) . . ?
C5_18 C4_18 Ag3B 82.7(19) . . ?
C3_18 C4_18 H4_18 119.7 . . ?
C5_18 C4_18 H4_18 119.7 . . ?
Ag3A C4_18 H4_18 83.3 . . ?
Ag3B C4_18 H4_18 83.8 . . ?
C4_18 C5_18 C6_18 120.8(17) . . ?
C4_18 C5_18 Ag3A 69.3(17) . . ?
C6_18 C5_18 Ag3A 110.3(15) . . ?
C4_18 C5_18 Ag3B 65.1(18) . . ?
C6_18 C5_18 Ag3B 108.6(16) . . ?
C4_18 C5_18 H5_18 119.6 . . ?
C6_18 C5_18 H5_18 119.6 . . ?
Ag3A C5_18 H5_18 90.4 . . ?
Ag3B C5_18 H5_18 96.0 . . ?
C1_18 C6_18 C5_18 118.5(15) . . ?
C1_18 C6_18 Ag3A 102.8(11) . . ?
C5_18 C6_18 Ag3A 45.4(12) . . ?
C1_18 C6_18 Ag3B 97.9(13) . . ?
C5_18 C6_18 Ag3B 47.8(12) . . ?
C1_18 C6_18 H6_18 120.7 . . ?
C5_18 C6_18 H6_18 120.7 . . ?
Ag3A C6_18 H6_18 118.0 . . ?
Ag3B C6_18 H6_18 121.5 . . ?
F1_7 C1_7 C6_7 121.2(10) . . ?
F1_7 C1_7 C2_7 118.5(9) . . ?
C6_7 C1_7 C2_7 120.3(9) . . ?
F2_7 C2_7 C3_7 121.1(9) . . ?
F2_7 C2_7 C1_7 117.6(9) . . ?
C3_7 C2_7 C1_7 121.4(8) . . ?
C2_7 C3_7 C4_7 118.8(8) . . ?
C2_7 C3_7 H3_7 120.6 . . ?
C4_7 C3_7 H3_7 120.6 . . ?
C5_7 C4_7 C3_7 120.7(9) . . ?
C5_7 C4_7 Ag1A 70.9(7) . . ?
C3_7 C4_7 Ag1A 107.7(6) . . ?
C5_7 C4_7 Ag1B 68.3(7) . . ?
C3_7 C4_7 Ag1B 100.5(7) . . ?
C5_7 C4_7 H4_7 119.6 . . ?
C3_7 C4_7 H4_7 119.6 . . ?
Ag1A C4_7 H4_7 91.3 . . ?
Ag1B C4_7 H4_7 101.0 . . ?
C4_7 C5_7 C6_7 119.8(9) . . ?
C4_7 C5_7 Ag1A 75.6(7) . . ?
C6_7 C5_7 Ag1A 104.6(10) . . ?
C4_7 C5_7 Ag1B 82.9(8) . . ?
C6_7 C5_7 Ag1B 92.3(10) . . ?
C4_7 C5_7 H5_7 120.1 . . ?
C6_7 C5_7 H5_7 120.1 . . ?
Ag1A C5_7 H5_7 89.8 . . ?
Ag1B C5_7 H5_7 94.8 . . ?
C1_7 C6_7 C5_7 118.9(10) . . ?
C1_7 C6_7 Ag1A 102.8(8) . . ?
C5_7 C6_7 Ag1A 49.0(7) . . ?
C1_7 C6_7 Ag1B 98.6(9) . . ?
C5_7 C6_7 Ag1B 60.6(9) . . ?
C1_7 C6_7 H6_7 120.5 . . ?
C5_7 C6_7 H6_7 120.5 . . ?
Ag1A C6_7 H6_7 115.3 . . ?
Ag1B C6_7 H6_7 109.7 . . ?
F1_22 C1_22 C2_22 117.5(16) . . ?
F1_22 C1_22 C6_22 120.6(17) . . ?
C2_22 C1_22 C6_22 121.9(15) . . ?
F2_22 C2_22 C3_22 126.8(18) . . ?
F2_22 C2_22 C1_22 113.5(17) . . ?
C3_22 C2_22 C1_22 119.6(16) . . ?
C2_22 C3_22 C4_22 119.3(19) . . ?
C2_22 C3_22 Ag1A 110.1(15) . . ?
C4_22 C3_22 Ag1A 56.0(19) . . ?
C2_22 C3_22 Ag1B 102.5(15) . . ?
C4_22 C3_22 Ag1B 68(2) . . ?
C2_22 C3_22 H3_22 120.3 . . ?
C4_22 C3_22 H3_22 120.3 . . ?
Ag1A C3_22 H3_22 102.3 . . ?
Ag1B C3_22 H3_22 98.6 . . ?
C5_22 C4_22 C3_22 120.3(19) . . ?
C5_22 C4_22 Ag1A 91(2) . . ?
C3_22 C4_22 Ag1A 94(2) . . ?
C5_22 C4_22 Ag1B 94(2) . . ?
C3_22 C4_22 Ag1B 82(2) . . ?
C5_22 C4_22 H4_22 119.8 . . ?
C3_22 C4_22 H4_22 119.8 . . ?
Ag1A C4_22 H4_22 85.4 . . ?
Ag1B C4_22 H4_22 94.1 . . ?
C4_22 C5_22 C6_22 120.1(17) . . ?
C4_22 C5_22 Ag1A 59(2) . . ?
C6_22 C5_22 Ag1A 113.1(16) . . ?
C4_22 C5_22 Ag1B 59.1(19) . . ?
C6_22 C5_22 Ag1B 103.6(15) . . ?
C4_22 C5_22 H5_22 119.9 . . ?
C6_22 C5_22 H5_22 119.9 . . ?
Ag1A C5_22 H5_22 97.3 . . ?
Ag1B C5_22 H5_22 106.2 . . ?
C1_22 C6_22 C5_22 118.4(16) . . ?
C1_22 C6_22 H6_22 120.8 . . ?
C5_22 C6_22 H6_22 120.8 . . ?
C1_5 O1_5 Al1 153.0(8) . . ?
O1_5 C1_5 C2_5 114.3(9) . . ?
O1_5 C1_5 C4_5 111.0(9) . . ?
C2_5 C1_5 C4_5 107.0(9) . . ?
O1_5 C1_5 C3_5 108.8(9) . . ?
C2_5 C1_5 C3_5 107.6(8) . . ?
C4_5 C1_5 C3_5 107.8(9) . . ?
F1_5 C2_5 F2_5 105.1(8) . . ?
F1_5 C2_5 C1_5 110.0(9) . . ?
F2_5 C2_5 C1_5 111.3(9) . . ?
F1_5 C2_5 C9_5 109.0(9) . . ?
F2_5 C2_5 C9_5 108.2(9) . . ?
C1_5 C2_5 C9_5 112.8(8) . . ?
F4_5 C3_5 F3_5 106.6(9) . . ?
F4_5 C3_5 C7_5 110.5(9) . . ?
F3_5 C3_5 C7_5 110.3(8) . . ?
F4_5 C3_5 C1_5 109.2(8) . . ?
F3_5 C3_5 C1_5 108.8(8) . . ?
C7_5 C3_5 C1_5 111.4(8) . . ?
F6_5 C4_5 F5_5 105.1(11) . . ?
F6_5 C4_5 C5_5 109.9(13) . . ?
F5_5 C4_5 C5_5 107.7(10) . . ?
F6_5 C4_5 C1_5 111.8(12) . . ?
F5_5 C4_5 C1_5 111.3(11) . . ?
C5_5 C4_5 C1_5 110.7(10) . . ?
F7_5 C5_5 C10_5 110.0(10) . . ?
F7_5 C5_5 C4_5 108.8(12) . . ?
C10_5 C5_5 C4_5 110.1(10) . . ?
F7_5 C5_5 C6_5 108.5(11) . . ?
C10_5 C5_5 C6_5 109.2(10) . . ?
C4_5 C5_5 C6_5 110.1(10) . . ?
F8_5 C6_5 F9_5 106.4(9) . . ?
F8_5 C6_5 C7_5 110.0(9) . . ?
F9_5 C6_5 C7_5 109.4(8) . . ?
F8_5 C6_5 C5_5 111.3(9) . . ?
F9_5 C6_5 C5_5 110.7(9) . . ?
C7_5 C6_5 C5_5 108.9(9) . . ?
F10_5 C7_5 C8_5 110.7(10) . . ?
F10_5 C7_5 C6_5 109.7(9) . . ?
C8_5 C7_5 C6_5 110.7(10) . . ?
F10_5 C7_5 C3_5 108.5(9) . . ?
C8_5 C7_5 C3_5 108.5(9) . . ?
C6_5 C7_5 C3_5 108.8(8) . . ?
F12_5 C8_5 F11_5 105.3(16) . . ?
F12_5 C8_5 C7_5 110.5(12) . . ?
F11_5 C8_5 C7_5 109.0(13) . . ?
F12_5 C8_5 C9_5 110.1(13) . . ?
F11_5 C8_5 C9_5 111.6(14) . . ?
C7_5 C8_5 C9_5 110.2(11) . . ?
F13_5 C9_5 C10_5 108.5(10) . . ?
F13_5 C9_5 C8_5 109.3(10) . . ?
C10_5 C9_5 C8_5 109.3(10) . . ?
F13_5 C9_5 C2_5 112.1(9) . . ?
C10_5 C9_5 C2_5 109.3(9) . . ?
C8_5 C9_5 C2_5 108.4(10) . . ?
F15_5 C10_5 F14_5 106.6(10) . . ?
F15_5 C10_5 C9_5 112.1(10) . . ?
F14_5 C10_5 C9_5 110.6(9) . . ?
F15_5 C10_5 C5_5 109.6(10) . . ?
F14_5 C10_5 C5_5 108.4(10) . . ?
C9_5 C10_5 C5_5 109.4(10) . . ?
C1_12 O1_12 Al1 154.4(8) . . ?
O1_12 C1_12 C4_12 111.1(10) . . ?
O1_12 C1_12 C3_12 110.8(9) . . ?
C4_12 C1_12 C3_12 108.7(9) . . ?
O1_12 C1_12 C2_12 110.7(10) . . ?
C4_12 C1_12 C2_12 107.4(9) . . ?
C3_12 C1_12 C2_12 108.0(9) . . ?
F1_12 C2_12 F2_12 106.1(12) . . ?
F1_12 C2_12 C9_12 107.7(13) . . ?
F2_12 C2_12 C9_12 109.4(10) . . ?
F1_12 C2_12 C1_12 110.7(13) . . ?
F2_12 C2_12 C1_12 111.8(11) . . ?
C9_12 C2_12 C1_12 110.9(10) . . ?
F4_12 C3_12 F3_12 106.1(10) . . ?
F4_12 C3_12 C7_12 110.3(9) . . ?
F3_12 C3_12 C7_12 108.1(9) . . ?
F4_12 C3_12 C1_12 109.9(9) . . ?
F3_12 C3_12 C1_12 110.6(9) . . ?
C7_12 C3_12 C1_12 111.7(9) . . ?
F6_12 C4_12 F5_12 107.1(9) . . ?
F6_12 C4_12 C1_12 111.4(9) . . ?
F5_12 C4_12 C1_12 108.1(10) . . ?
F6_12 C4_12 C5_12 111.1(10) . . ?
F5_12 C4_12 C5_12 108.7(9) . . ?
C1_12 C4_12 C5_12 110.4(8) . . ?
F7_12 C5_12 C10_12 109.0(10) . . ?
F7_12 C5_12 C4_12 109.1(9) . . ?
C10_12 C5_12 C4_12 108.9(8) . . ?
F7_12 C5_12 C6_12 108.6(10) . . ?
C10_12 C5_12 C6_12 109.0(10) . . ?
C4_12 C5_12 C6_12 112.1(10) . . ?
F9_12 C6_12 F8_12 107.5(16) . . ?
F9_12 C6_12 C7_12 110.2(13) . . ?
F8_12 C6_12 C7_12 109.8(14) . . ?
F9_12 C6_12 C5_12 110.6(12) . . ?
F8_12 C6_12 C5_12 110.5(13) . . ?
C7_12 C6_12 C5_12 108.2(10) . . ?
F10_12 C7_12 C6_12 109.0(10) . . ?
F10_12 C7_12 C3_12 109.5(9) . . ?
C6_12 C7_12 C3_12 109.1(10) . . ?
F10_12 C7_12 C8_12 110.4(9) . . ?
C6_12 C7_12 C8_12 108.6(10) . . ?
C3_12 C7_12 C8_12 110.1(9) . . ?
F12_12 C8_12 F11_12 105.9(9) . . ?
F12_12 C8_12 C9_12 112.2(9) . . ?
F11_12 C8_12 C9_12 111.1(10) . . ?
F12_12 C8_12 C7_12 109.8(9) . . ?
F11_12 C8_12 C7_12 108.2(9) . . ?
C9_12 C8_12 C7_12 109.5(9) . . ?
F13_12 C9_12 C8_12 109.2(10) . . ?
F13_12 C9_12 C10_12 109.1(11) . . ?
C8_12 C9_12 C10_12 108.6(10) . . ?
F13_12 C9_12 C2_12 109.9(13) . . ?
C8_12 C9_12 C2_12 110.5(10) . . ?
C10_12 C9_12 C2_12 109.5(10) . . ?
F14_12 C10_12 F15_12 105.6(9) . . ?
F14_12 C10_12 C5_12 110.8(9) . . ?
F15_12 C10_12 C5_12 111.0(9) . . ?
F14_12 C10_12 C9_12 109.8(9) . . ?
F15_12 C10_12 C9_12 110.9(9) . . ?
C5_12 C10_12 C9_12 108.9(9) . . ?
C1_4 O1_4 Al1 152.4(13) . . ?
O1_4 C1_4 C3_4 108.0(13) . . ?
O1_4 C1_4 C2_4 115.3(13) . . ?
C3_4 C1_4 C2_4 107.6(12) . . ?
O1_4 C1_4 C4_4 110.6(13) . . ?
C3_4 C1_4 C4_4 106.4(12) . . ?
C2_4 C1_4 C4_4 108.6(13) . . ?
F2_4 C2_4 F1_4 100.5(17) . . ?
F2_4 C2_4 C9_4 115.9(15) . . ?
F1_4 C2_4 C9_4 106.6(15) . . ?
F2_4 C2_4 C1_4 110.6(15) . . ?
F1_4 C2_4 C1_4 110.7(15) . . ?
C9_4 C2_4 C1_4 111.9(12) . . ?
F3_4 C3_4 F4_4 108.6(16) . . ?
F3_4 C3_4 C7_4 103.2(14) . . ?
F4_4 C3_4 C7_4 105.6(13) . . ?
F3_4 C3_4 C1_4 117.4(14) . . ?
F4_4 C3_4 C1_4 109.6(12) . . ?
C7_4 C3_4 C1_4 111.6(12) . . ?
F6_4 C4_4 F5_4 107.0(17) . . ?
F6_4 C4_4 C5_4 106.8(14) . . ?
F5_4 C4_4 C5_4 109.9(15) . . ?
F6_4 C4_4 C1_4 113.0(14) . . ?
F5_4 C4_4 C1_4 109.7(14) . . ?
C5_4 C4_4 C1_4 110.3(12) . . ?
F7_4 C5_4 C6_4 109.4(14) . . ?
F7_4 C5_4 C10_4 110.3(15) . . ?
C6_4 C5_4 C10_4 110.4(13) . . ?
F7_4 C5_4 C4_4 107.9(13) . . ?
C6_4 C5_4 C4_4 108.5(12) . . ?
C10_4 C5_4 C4_4 110.3(13) . . ?
F8_4 C6_4 F9_4 105.3(16) . . ?
F8_4 C6_4 C5_4 112.6(15) . . ?
F9_4 C6_4 C5_4 110.6(15) . . ?
F8_4 C6_4 C7_4 110.2(15) . . ?
F9_4 C6_4 C7_4 109.9(14) . . ?
C5_4 C6_4 C7_4 108.3(12) . . ?
F10_4 C7_4 C8_4 108.4(13) . . ?
F10_4 C7_4 C3_4 110.1(15) . . ?
C8_4 C7_4 C3_4 110.6(12) . . ?
F10_4 C7_4 C6_4 108.6(14) . . ?
C8_4 C7_4 C6_4 110.5(13) . . ?
C3_4 C7_4 C6_4 108.7(12) . . ?
F11_4 C8_4 F12_4 103.5(15) . . ?
F11_4 C8_4 C7_4 113.1(15) . . ?
F12_4 C8_4 C7_4 110.1(13) . . ?
F11_4 C8_4 C9_4 108.5(14) . . ?
F12_4 C8_4 C9_4 111.5(13) . . ?
C7_4 C8_4 C9_4 109.9(12) . . ?
F13_4 C9_4 C10_4 108.5(14) . . ?
F13_4 C9_4 C8_4 107.7(14) . . ?
C10_4 C9_4 C8_4 108.1(12) . . ?
F13_4 C9_4 C2_4 114.1(15) . . ?
C10_4 C9_4 C2_4 108.3(13) . . ?
C8_4 C9_4 C2_4 110.0(13) . . ?
F15_4 C10_4 F14_4 105.6(15) . . ?
F15_4 C10_4 C5_4 108.3(14) . . ?
F14_4 C10_4 C5_4 114.2(15) . . ?
F15_4 C10_4 C9_4 111.4(14) . . ?
F14_4 C10_4 C9_4 107.3(14) . . ?
C5_4 C10_4 C9_4 110.1(13) . . ?
C1_6 O1_6 Al1 148.4(15) . . ?
O1_6 C1_6 C2_6 128.9(16) . . ?
O1_6 C1_6 C3_6 108.5(14) . . ?
C2_6 C1_6 C3_6 113.6(13) . . ?
O1_6 C1_6 C4_6 93.5(12) . . ?
C2_6 C1_6 C4_6 105.2(12) . . ?
C3_6 C1_6 C4_6 100.9(12) . . ?
F2_6 C2_6 F1_6 102.7(13) . . ?
F2_6 C2_6 C9_6 106.4(12) . . ?
F1_6 C2_6 C9_6 106.1(12) . . ?
F2_6 C2_6 C1_6 113.8(13) . . ?
F1_6 C2_6 C1_6 113.8(13) . . ?
C9_6 C2_6 C1_6 113.1(12) . . ?
F4_6 C3_6 F3_6 104.8(15) . . ?
F4_6 C3_6 C7_6 105.0(13) . . ?
F3_6 C3_6 C7_6 111.3(14) . . ?
F4_6 C3_6 C1_6 113.3(14) . . ?
F3_6 C3_6 C1_6 110.2(14) . . ?
C7_6 C3_6 C1_6 111.9(13) . . ?
F5_6 C4_6 F6_6 105.4(14) . . ?
F5_6 C4_6 C5_6 115.5(14) . . ?
F6_6 C4_6 C5_6 111.8(14) . . ?
F5_6 C4_6 C1_6 104.7(12) . . ?
F6_6 C4_6 C1_6 109.2(15) . . ?
C5_6 C4_6 C1_6 109.9(12) . . ?
F7_6 C5_6 C4_6 107.2(12) . . ?
F7_6 C5_6 C10_6 110.2(13) . . ?
C4_6 C5_6 C10_6 111.2(12) . . ?
F7_6 C5_6 C6_6 114.2(13) . . ?
C4_6 C5_6 C6_6 121.8(12) . . ?
C10_6 C5_6 C6_6 91.1(11) . . ?
F8_6 C6_6 F9_6 101.2(14) . . ?
F8_6 C6_6 C7_6 111.9(14) . . ?
F9_6 C6_6 C7_6 111.1(13) . . ?
F8_6 C6_6 C5_6 96.4(13) . . ?
F9_6 C6_6 C5_6 121.0(14) . . ?
C7_6 C6_6 C5_6 113.1(12) . . ?
C6_6 F9_6 F12_6 94.8(10) . . ?
F10_6 C7_6 C3_6 112.1(15) . . ?
F10_6 C7_6 C8_6 110.0(15) . . ?
C3_6 C7_6 C8_6 116.9(14) . . ?
F10_6 C7_6 C6_6 110.7(15) . . ?
C3_6 C7_6 C6_6 108.8(12) . . ?
C8_6 C7_6 C6_6 97.4(12) . . ?
F11_6 C8_6 F12_6 96.1(15) . . ?
F11_6 C8_6 C7_6 111.3(15) . . ?
F12_6 C8_6 C7_6 115.7(15) . . ?
F11_6 C8_6 C9_6 116.0(15) . . ?
F12_6 C8_6 C9_6 109.8(14) . . ?
C7_6 C8_6 C9_6 107.9(13) . . ?
C8_6 F12_6 F9_6 84.1(11) . . ?
F13_6 C9_6 C8_6 106.6(12) . . ?
F13_6 C9_6 C2_6 114.5(13) . . ?
C8_6 C9_6 C2_6 107.1(12) . . ?
F13_6 C9_6 C10_6 107.7(12) . . ?
C8_6 C9_6 C10_6 113.7(13) . . ?
C2_6 C9_6 C10_6 107.4(11) . . ?
F14_6 C10_6 F15_6 106.8(14) . . ?
F14_6 C10_6 C5_6 110.3(13) . . ?
F15_6 C10_6 C5_6 107.7(13) . . ?
F14_6 C10_6 C9_6 111.4(13) . . ?
F15_6 C10_6 C9_6 110.8(14) . . ?
C5_6 C10_6 C9_6 109.7(11) . . ?
C1_3 O1_3 Al1 150.2(5) . . ?
O1_3 C1_3 C4_3 108.2(6) . . ?
O1_3 C1_3 C3_3 111.8(7) . . ?
C4_3 C1_3 C3_3 108.4(7) . . ?
O1_3 C1_3 C2_3 112.3(7) . . ?
C4_3 C1_3 C2_3 108.4(7) . . ?
C3_3 C1_3 C2_3 107.6(6) . . ?
F1_3 C2_3 F2_3 105.5(7) . . ?
F1_3 C2_3 C9_3 108.2(6) . . ?
F2_3 C2_3 C9_3 110.0(7) . . ?
F1_3 C2_3 C1_3 111.3(7) . . ?
F2_3 C2_3 C1_3 110.7(7) . . ?
C9_3 C2_3 C1_3 111.0(6) . . ?
F3_3 C3_3 F4_3 107.4(7) . . ?
F3_3 C3_3 C7_3 110.5(7) . . ?
F4_3 C3_3 C7_3 107.9(7) . . ?
F3_3 C3_3 C1_3 110.7(7) . . ?
F4_3 C3_3 C1_3 109.7(7) . . ?
C7_3 C3_3 C1_3 110.7(7) . . ?
F6_3 C4_3 F5_3 106.6(7) . . ?
F6_3 C4_3 C1_3 110.4(7) . . ?
F5_3 C4_3 C1_3 110.5(7) . . ?
F6_3 C4_3 C5_3 108.4(7) . . ?
F5_3 C4_3 C5_3 109.5(7) . . ?
C1_3 C4_3 C5_3 111.3(6) . . ?
F7_3 C5_3 C6_3 110.1(7) . . ?
F7_3 C5_3 C10_3 109.9(7) . . ?
C6_3 C5_3 C10_3 109.1(7) . . ?
F7_3 C5_3 C4_3 110.2(7) . . ?
C6_3 C5_3 C4_3 108.4(7) . . ?
C10_3 C5_3 C4_3 109.0(7) . . ?
F8_3 C6_3 F9_3 106.2(7) . . ?
F8_3 C6_3 C5_3 110.1(8) . . ?
F9_3 C6_3 C5_3 108.8(8) . . ?
F8_3 C6_3 C7_3 110.8(8) . . ?
F9_3 C6_3 C7_3 110.5(8) . . ?
C5_3 C6_3 C7_3 110.5(7) . . ?
F10_3 C7_3 C8_3 108.8(7) . . ?
F10_3 C7_3 C6_3 109.4(8) . . ?
C8_3 C7_3 C6_3 108.5(7) . . ?
F10_3 C7_3 C3_3 110.4(8) . . ?
C8_3 C7_3 C3_3 109.8(7) . . ?
C6_3 C7_3 C3_3 109.9(7) . . ?
F12_3 C8_3 F11_3 106.5(6) . . ?
F12_3 C8_3 C7_3 111.5(7) . . ?
F11_3 C8_3 C7_3 110.0(7) . . ?
F12_3 C8_3 C9_3 110.5(6) . . ?
F11_3 C8_3 C9_3 109.1(6) . . ?
C7_3 C8_3 C9_3 109.3(6) . . ?
F13_3 C9_3 C2_3 110.2(6) . . ?
F13_3 C9_3 C8_3 109.4(6) . . ?
C2_3 C9_3 C8_3 110.1(6) . . ?
F13_3 C9_3 C10_3 109.1(6) . . ?
C2_3 C9_3 C10_3 108.8(6) . . ?
C8_3 C9_3 C10_3 109.2(6) . . ?
F14_3 C10_3 F15_3 104.3(7) . . ?
F14_3 C10_3 C5_3 111.4(8) . . ?
F15_3 C10_3 C5_3 111.1(7) . . ?
F14_3 C10_3 C9_3 110.2(7) . . ?
F15_3 C10_3 C9_3 109.4(7) . . ?
C5_3 C10_3 C9_3 110.3(6) . . ?
C1_15 O1_15 Al1 149.7(13) . . ?
O1_15 C1_15 C4_15 111.3(13) . . ?
O1_15 C1_15 C3_15 111.7(13) . . ?
C4_15 C1_15 C3_15 107.0(12) . . ?
O1_15 C1_15 C2_15 114.2(13) . . ?
C4_15 C1_15 C2_15 106.5(12) . . ?
C3_15 C1_15 C2_15 105.7(12) . . ?
F1_15 C2_15 F2_15 105.3(14) . . ?
F1_15 C2_15 C9_15 109.6(13) . . ?
F2_15 C2_15 C9_15 109.7(13) . . ?
F1_15 C2_15 C1_15 109.5(13) . . ?
F2_15 C2_15 C1_15 108.8(13) . . ?
C9_15 C2_15 C1_15 113.6(12) . . ?
F4_15 C3_15 F3_15 103.8(15) . . ?
F4_15 C3_15 C7_15 109.3(14) . . ?
F3_15 C3_15 C7_15 107.5(13) . . ?
F4_15 C3_15 C1_15 109.6(15) . . ?
F3_15 C3_15 C1_15 112.3(13) . . ?
C7_15 C3_15 C1_15 113.9(12) . . ?
F6_15 C4_15 F5_15 108.0(15) . . ?
F6_15 C4_15 C1_15 109.5(13) . . ?
F5_15 C4_15 C1_15 108.4(13) . . ?
F6_15 C4_15 C5_15 109.7(13) . . ?
F5_15 C4_15 C5_15 108.8(14) . . ?
C1_15 C4_15 C5_15 112.4(12) . . ?
F7_15 C5_15 C10_15 109.1(13) . . ?
F7_15 C5_15 C6_15 108.6(13) . . ?
C10_15 C5_15 C6_15 108.8(12) . . ?
F7_15 C5_15 C4_15 110.4(13) . . ?
C10_15 C5_15 C4_15 110.5(12) . . ?
C6_15 C5_15 C4_15 109.4(12) . . ?
F8_15 C6_15 F9_15 104.2(13) . . ?
F8_15 C6_15 C5_15 112.0(13) . . ?
F9_15 C6_15 C5_15 111.3(13) . . ?
F8_15 C6_15 C7_15 109.3(13) . . ?
F9_15 C6_15 C7_15 109.8(12) . . ?
C5_15 C6_15 C7_15 110.1(11) . . ?
F10_15 C7_15 C3_15 111.8(13) . . ?
F10_15 C7_15 C6_15 109.9(13) . . ?
C3_15 C7_15 C6_15 108.7(12) . . ?
F10_15 C7_15 C8_15 109.3(13) . . ?
C3_15 C7_15 C8_15 109.1(12) . . ?
C6_15 C7_15 C8_15 108.0(11) . . ?
F11_15 C8_15 F12_15 105.6(14) . . ?
F11_15 C8_15 C9_15 111.1(13) . . ?
F12_15 C8_15 C9_15 111.2(14) . . ?
F11_15 C8_15 C7_15 109.4(13) . . ?
F12_15 C8_15 C7_15 109.7(12) . . ?
C9_15 C8_15 C7_15 109.7(12) . . ?
F13_15 C9_15 C8_15 109.7(14) . . ?
F13_15 C9_15 C2_15 110.9(15) . . ?
C8_15 C9_15 C2_15 109.5(12) . . ?
F13_15 C9_15 C10_15 108.7(14) . . ?
C8_15 C9_15 C10_15 108.9(12) . . ?
C2_15 C9_15 C10_15 109.2(13) . . ?
F14_15 C10_15 F15_15 104.4(14) . . ?
F14_15 C10_15 C5_15 110.7(14) . . ?
F15_15 C10_15 C5_15 111.8(14) . . ?
F14_15 C10_15 C9_15 110.7(14) . . ?
F15_15 C10_15 C9_15 110.0(13) . . ?
C5_15 C10_15 C9_15 109.2(12) . . ?
C1_16 O1_16 Al1 149.0(9) . . ?
O1_16 C1_16 C3_16 112.9(9) . . ?
O1_16 C1_16 C2_16 112.3(9) . . ?
C3_16 C1_16 C2_16 106.8(9) . . ?
O1_16 C1_16 C4_16 110.0(9) . . ?
C3_16 C1_16 C4_16 107.0(9) . . ?
C2_16 C1_16 C4_16 107.4(9) . . ?
F1_16 C2_16 F2_16 105.1(9) . . ?
F1_16 C2_16 C1_16 111.5(9) . . ?
F2_16 C2_16 C1_16 110.2(9) . . ?
F1_16 C2_16 C9_16 109.0(9) . . ?
F2_16 C2_16 C9_16 108.8(8) . . ?
C1_16 C2_16 C9_16 112.0(8) . . ?
F3_16 C3_16 F4_16 105.9(9) . . ?
F3_16 C3_16 C1_16 110.9(9) . . ?
F4_16 C3_16 C1_16 110.9(9) . . ?
F3_16 C3_16 C7_16 108.5(9) . . ?
F4_16 C3_16 C7_16 108.3(8) . . ?
C1_16 C3_16 C7_16 112.0(9) . . ?
F5_16 C4_16 F6_16 105.3(9) . . ?
F5_16 C4_16 C1_16 110.2(9) . . ?
F6_16 C4_16 C1_16 109.9(9) . . ?
F5_16 C4_16 C5_16 109.6(8) . . ?
F6_16 C4_16 C5_16 109.5(9) . . ?
C1_16 C4_16 C5_16 112.1(8) . . ?
F7_16 C5_16 C6_16 109.9(9) . . ?
F7_16 C5_16 C10_16 110.5(9) . . ?
C6_16 C5_16 C10_16 109.0(9) . . ?
F7_16 C5_16 C4_16 109.8(9) . . ?
C6_16 C5_16 C4_16 108.8(9) . . ?
C10_16 C5_16 C4_16 108.9(8) . . ?
F8_16 C6_16 F9_16 105.8(9) . . ?
F8_16 C6_16 C5_16 113.6(11) . . ?
F9_16 C6_16 C5_16 107.5(10) . . ?
F8_16 C6_16 C7_16 107.4(10) . . ?
F9_16 C6_16 C7_16 110.6(11) . . ?
C5_16 C6_16 C7_16 111.8(9) . . ?
F10_16 C7_16 C8_16 108.8(11) . . ?
F10_16 C7_16 C6_16 112.3(11) . . ?
C8_16 C7_16 C6_16 108.9(9) . . ?
F10_16 C7_16 C3_16 108.9(11) . . ?
C8_16 C7_16 C3_16 109.7(9) . . ?
C6_16 C7_16 C3_16 108.3(10) . . ?
F12_16 C8_16 F11_16 107.2(9) . . ?
F12_16 C8_16 C7_16 110.2(9) . . ?
F11_16 C8_16 C7_16 110.8(9) . . ?
F12_16 C8_16 C9_16 110.7(9) . . ?
F11_16 C8_16 C9_16 109.2(9) . . ?
C7_16 C8_16 C9_16 108.6(9) . . ?
F13_16 C9_16 C10_16 109.6(8) . . ?
F13_16 C9_16 C8_16 108.3(9) . . ?
C10_16 C9_16 C8_16 110.0(8) . . ?
F13_16 C9_16 C2_16 110.2(8) . . ?
C10_16 C9_16 C2_16 109.5(8) . . ?
C8_16 C9_16 C2_16 109.4(8) . . ?
F14_16 C10_16 F15_16 106.4(9) . . ?
F14_16 C10_16 C9_16 110.8(9) . . ?
F15_16 C10_16 C9_16 109.2(9) . . ?
F14_16 C10_16 C5_16 110.2(10) . . ?
F15_16 C10_16 C5_16 110.2(10) . . ?
C9_16 C10_16 C5_16 110.0(8) . . ?
C1_14 O1_14 Al1 144.4(15) . . ?
O1_14 C1_14 C2_14 125.9(15) . . ?
O1_14 C1_14 C4_14 111.9(14) . . ?
C2_14 C1_14 C4_14 113.8(13) . . ?
O1_14 C1_14 C3_14 91.2(13) . . ?
C2_14 C1_14 C3_14 107.9(13) . . ?
C4_14 C1_14 C3_14 99.7(12) . . ?
F1_14 C2_14 F2_14 104.8(14) . . ?
F1_14 C2_14 C1_14 111.9(15) . . ?
F2_14 C2_14 C1_14 112.4(14) . . ?
F1_14 C2_14 C9_14 111.0(13) . . ?
F2_14 C2_14 C9_14 104.2(13) . . ?
C1_14 C2_14 C9_14 112.1(12) . . ?
F3_14 C3_14 F4_14 109.5(14) . . ?
F3_14 C3_14 C7_14 113.7(14) . . ?
F4_14 C3_14 C7_14 112.2(13) . . ?
F3_14 C3_14 C1_14 104.9(13) . . ?
F4_14 C3_14 C1_14 104.6(13) . . ?
C7_14 C3_14 C1_14 111.3(13) . . ?
F6_14 C4_14 F5_14 109.2(14) . . ?
F6_14 C4_14 C1_14 108.6(13) . . ?
F5_14 C4_14 C1_14 113.1(13) . . ?
F6_14 C4_14 C5_14 112.8(13) . . ?
F5_14 C4_14 C5_14 102.5(12) . . ?
C1_14 C4_14 C5_14 110.6(12) . . ?
F7_14 C5_14 C6_14 108.7(14) . . ?
F7_14 C5_14 C10_14 109.9(13) . . ?
C6_14 C5_14 C10_14 123.3(13) . . ?
F7_14 C5_14 C4_14 108.9(15) . . ?
C6_14 C5_14 C4_14 99.1(11) . . ?
C10_14 C5_14 C4_14 105.8(12) . . ?
F8_14 C6_14 F9_14 102.3(13) . . ?
F8_14 C6_14 C7_14 110.6(13) . . ?
F9_14 C6_14 C7_14 107.8(13) . . ?
F8_14 C6_14 C5_14 111.4(13) . . ?
F9_14 C6_14 C5_14 113.4(14) . . ?
C7_14 C6_14 C5_14 111.0(13) . . ?
F10_14 C7_14 C8_14 111.5(15) . . ?
F10_14 C7_14 C3_14 106.9(17) . . ?
C8_14 C7_14 C3_14 109.1(12) . . ?
F10_14 C7_14 C6_14 112.6(15) . . ?
C8_14 C7_14 C6_14 107.7(12) . . ?
C3_14 C7_14 C6_14 108.9(13) . . ?
F12_14 C8_14 F11_14 104.2(12) . . ?
F12_14 C8_14 C7_14 107.5(11) . . ?
F11_14 C8_14 C7_14 108.6(13) . . ?
F12_14 C8_14 C9_14 113.7(13) . . ?
F11_14 C8_14 C9_14 111.8(12) . . ?
C7_14 C8_14 C9_14 110.7(12) . . ?
F13_14 C9_14 C8_14 107.2(12) . . ?
F13_14 C9_14 C2_14 110.7(12) . . ?
C8_14 C9_14 C2_14 106.2(11) . . ?
F13_14 C9_14 C10_14 111.1(12) . . ?
C8_14 C9_14 C10_14 124.9(13) . . ?
C2_14 C9_14 C10_14 95.7(11) . . ?
F15_14 C10_14 F14_14 92.4(13) . . ?
F15_14 C10_14 C5_14 114.9(15) . . ?
F14_14 C10_14 C5_14 107.9(12) . . ?
F15_14 C10_14 C9_14 108.5(13) . . ?
F14_14 C10_14 C9_14 129.9(15) . . ?
C5_14 C10_14 C9_14 103.5(12) . . ?
C1_17 O1_17 Al1 147.4(12) . . ?
O1_17 C1_17 C3_17 115.6(13) . . ?
O1_17 C1_17 C2_17 106.1(12) . . ?
C3_17 C1_17 C2_17 107.2(11) . . ?
O1_17 C1_17 C4_17 112.2(13) . . ?
C3_17 C1_17 C4_17 106.7(11) . . ?
C2_17 C1_17 C4_17 108.8(11) . . ?
F1_17 C2_17 F2_17 108.0(15) . . ?
F1_17 C2_17 C9_17 104.7(15) . . ?
F2_17 C2_17 C9_17 109.5(13) . . ?
F1_17 C2_17 C1_17 113.0(16) . . ?
F2_17 C2_17 C1_17 109.7(13) . . ?
C9_17 C2_17 C1_17 111.8(11) . . ?
F4_17 C3_17 F3_17 99.9(14) . . ?
F4_17 C3_17 C7_17 110.8(13) . . ?
F3_17 C3_17 C7_17 111.5(15) . . ?
F4_17 C3_17 C1_17 110.8(12) . . ?
F3_17 C3_17 C1_17 111.1(13) . . ?
C7_17 C3_17 C1_17 112.2(11) . . ?
F5_17 C4_17 F6_17 107.8(14) . . ?
F5_17 C4_17 C5_17 113.4(13) . . ?
F6_17 C4_17 C5_17 107.1(14) . . ?
F5_17 C4_17 C1_17 109.6(12) . . ?
F6_17 C4_17 C1_17 108.6(13) . . ?
C5_17 C4_17 C1_17 110.2(11) . . ?
F7_17 C5_17 C10_17 106.1(13) . . ?
F7_17 C5_17 C4_17 110.9(15) . . ?
C10_17 C5_17 C4_17 111.1(12) . . ?
F7_17 C5_17 C6_17 111.0(14) . . ?
C10_17 C5_17 C6_17 110.6(12) . . ?
C4_17 C5_17 C6_17 107.2(11) . . ?
F9_17 C6_17 F8_17 105.1(14) . . ?
F9_17 C6_17 C7_17 108.6(12) . . ?
F8_17 C6_17 C7_17 110.4(13) . . ?
F9_17 C6_17 C5_17 111.2(13) . . ?
F8_17 C6_17 C5_17 111.3(13) . . ?
C7_17 C6_17 C5_17 110.1(11) . . ?
F10_17 C7_17 C6_17 111.1(13) . . ?
F10_17 C7_17 C8_17 109.9(14) . . ?
C6_17 C7_17 C8_17 109.4(11) . . ?
F10_17 C7_17 C3_17 108.5(14) . . ?
C6_17 C7_17 C3_17 108.1(11) . . ?
C8_17 C7_17 C3_17 109.7(11) . . ?
F11_17 C8_17 F12_17 108.5(15) . . ?
F11_17 C8_17 C9_17 110.3(13) . . ?
F12_17 C8_17 C9_17 109.9(13) . . ?
F11_17 C8_17 C7_17 108.0(13) . . ?
F12_17 C8_17 C7_17 110.4(13) . . ?
C9_17 C8_17 C7_17 109.7(11) . . ?
F13_17 C9_17 C8_17 108.1(12) . . ?
F13_17 C9_17 C2_17 110.8(13) . . ?
C8_17 C9_17 C2_17 111.1(11) . . ?
F13_17 C9_17 C10_17 109.5(12) . . ?
C8_17 C9_17 C10_17 110.0(12) . . ?
C2_17 C9_17 C10_17 107.5(12) . . ?
F14_17 C10_17 F15_17 108.7(16) . . ?
F14_17 C10_17 C5_17 113.0(14) . . ?
F15_17 C10_17 C5_17 108.9(13) . . ?
F14_17 C10_17 C9_17 108.0(14) . . ?
F15_17 C10_17 C9_17 109.4(13) . . ?
C5_17 C10_17 C9_17 108.8(11) . . ?
C1_13 O1_13 Al1 151.0(8) . . ?
O1_13 C1_13 C2_13 114.1(10) . . ?
O1_13 C1_13 C4_13 109.3(10) . . ?
C2_13 C1_13 C4_13 108.1(10) . . ?
O1_13 C1_13 C3_13 112.0(10) . . ?
C2_13 C1_13 C3_13 104.8(10) . . ?
C4_13 C1_13 C3_13 108.3(10) . . ?
F2_13 C2_13 F1_13 105.5(13) . . ?
F2_13 C2_13 C1_13 110.9(11) . . ?
F1_13 C2_13 C1_13 110.4(11) . . ?
F2_13 C2_13 C9_13 109.1(11) . . ?
F1_13 C2_13 C9_13 107.8(11) . . ?
C1_13 C2_13 C9_13 112.9(10) . . ?
F3_13 C3_13 F4_13 109.7(13) . . ?
F3_13 C3_13 C7_13 109.7(13) . . ?
F4_13 C3_13 C7_13 107.9(11) . . ?
F3_13 C3_13 C1_13 109.3(15) . . ?
F4_13 C3_13 C1_13 108.4(11) . . ?
C7_13 C3_13 C1_13 111.7(10) . . ?
F5_13 C4_13 F6_13 107.8(13) . . ?
F5_13 C4_13 C5_13 110.5(11) . . ?
F6_13 C4_13 C5_13 109.9(11) . . ?
F5_13 C4_13 C1_13 109.7(10) . . ?
F6_13 C4_13 C1_13 107.2(11) . . ?
C5_13 C4_13 C1_13 111.7(10) . . ?
F7_13 C5_13 C6_13 110.8(12) . . ?
F7_13 C5_13 C4_13 110.1(11) . . ?
C6_13 C5_13 C4_13 108.9(10) . . ?
F7_13 C5_13 C10_13 107.0(11) . . ?
C6_13 C5_13 C10_13 110.2(10) . . ?
C4_13 C5_13 C10_13 109.7(10) . . ?
F8_13 C6_13 F9_13 106.0(12) . . ?
F8_13 C6_13 C5_13 109.2(12) . . ?
F9_13 C6_13 C5_13 109.0(12) . . ?
F8_13 C6_13 C7_13 112.9(12) . . ?
F9_13 C6_13 C7_13 109.1(11) . . ?
C5_13 C6_13 C7_13 110.5(10) . . ?
F10_13 C7_13 C6_13 107.3(11) . . ?
F10_13 C7_13 C8_13 111.5(11) . . ?
C6_13 C7_13 C8_13 109.1(10) . . ?
F10_13 C7_13 C3_13 110.2(11) . . ?
C6_13 C7_13 C3_13 110.2(11) . . ?
C8_13 C7_13 C3_13 108.5(10) . . ?
F11_13 C8_13 F12_13 103.6(11) . . ?
F11_13 C8_13 C7_13 110.3(12) . . ?
F12_13 C8_13 C7_13 110.4(11) . . ?
F11_13 C8_13 C9_13 112.0(12) . . ?
F12_13 C8_13 C9_13 110.8(11) . . ?
C7_13 C8_13 C9_13 109.6(10) . . ?
F13_13 C9_13 C10_13 109.4(11) . . ?
F13_13 C9_13 C8_13 108.8(11) . . ?
C10_13 C9_13 C8_13 109.9(10) . . ?
F13_13 C9_13 C2_13 112.1(10) . . ?
C10_13 C9_13 C2_13 108.2(10) . . ?
C8_13 C9_13 C2_13 108.4(10) . . ?
F14_13 C10_13 F15_13 105.3(11) . . ?
F14_13 C10_13 C9_13 108.9(11) . . ?
F15_13 C10_13 C9_13 110.4(11) . . ?
F14_13 C10_13 C5_13 113.7(12) . . ?
F15_13 C10_13 C5_13 109.1(11) . . ?
C9_13 C10_13 C5_13 109.3(10) . . ?

loop_
_geom_bond_atom_site_label_1
_geom_bond_atom_site_label_2
_geom_bond_distance
_geom_bond_site_symmetry_2
_geom_bond_publ_flag
Ag1A C4_22 2.32(4) . ?
Ag1A O1_2 2.337(4) . ?
Ag1A C5_7 2.384(15) . ?
Ag1A O1_1 2.387(4) . ?
Ag1A C4_7 2.443(10) . ?
Ag1A C5_22 2.71(3) . ?
Ag1A C3_22 2.79(4) . ?
Ag1A C6_7 3.054(16) . ?
Ag1B O1_1 2.223(14) . ?
Ag1B O1_2 2.274(13) . ?
Ag1B F1_10 2.42(2) . ?
Ag1B C4_22 2.63(5) . ?
Ag1B C5_7 2.68(2) . ?
Ag1B C3_22 2.80(4) . ?
Ag1B C4_7 2.86(2) . ?
Ag1B C5_22 3.05(3) . ?
Ag1B C6_7 3.07(2) . ?
Ag2A C5_21 2.29(9) . ?
Ag2A O1_1 2.329(3) . ?
Ag2A O1_2 2.376(3) . ?
Ag2A C4_8 2.408(14) . ?
Ag2A C3_8 2.444(17) . ?
Ag2A C4_21 2.56(10) . ?
Ag2A C6_21 2.93(8) . ?
Ag2A C5_8 3.028(14) . ?
Ag2A C2_8 3.104(14) . ?
Ag2A C3_21 3.22(8) . ?
Ag2B F2_19 2.09(4) . ?
Ag2B F2_11 2.25(3) . ?
Ag2B C5_21 2.44(9) . ?
Ag2B O1_1 2.497(13) . ?
Ag2B C4_8 2.497(19) . ?
Ag2B C3_8 2.51(2) . ?
Ag2B C6_21 2.73(9) . ?
Ag2B C4_21 2.63(10) . ?
Ag2B C5_8 2.75(2) . ?
Ag2B C2_8 2.800(19) . ?
Ag2B C3_21 2.91(8) . ?
Ag3A C4_18 2.31(4) . ?
Ag3A C5_9 2.312(19) . ?
Ag3A O1_2 2.315(5) . ?
Ag3A O1_1 2.395(5) . ?
Ag3A C5_18 2.41(2) . ?
Ag3A C6_9 2.701(12) . ?
Ag3A C4_9 2.781(16) . ?
Ag3A C3_18 3.07(3) . ?
Ag3A C6_18 3.168(18) . ?
Ag3B O1_1 2.32(2) . ?
Ag3B C4_18 2.35(5) . ?
Ag3B O1_2 2.39(2) . ?
Ag3B C5_9 2.38(3) . ?
Ag3B C5_18 2.57(4) . ?
Ag3B C4_9 2.70(3) . ?
Ag3B C6_9 2.84(3) . ?
Ag3B C3_18 2.98(4) . ?
Ag3B C6_18 3.29(3) . ?
Al1 O1_3 1.691(6) . ?
Al1 O1_14 1.706(13) . ?
Al1 O1_12 1.707(7) . ?
Al1 O1_6 1.710(12) . ?
Al1 O1_4 1.715(12) . ?
Al1 O1_17 1.718(11) . ?
Al1 O1_5 1.723(8) . ?
Al1 O1_16 1.733(8) . ?
Al1 O1_13 1.737(8) . ?
Al1 O1_15 1.783(13) . ?
O1_1 C1_1 1.357(5) . ?
C1_1 C2_1 1.552(7) . ?
C1_1 C3_1 1.557(7) . ?
C1_1 C4_1 1.558(6) . ?
C2_1 F2_1 1.356(6) . ?
C2_1 F1_1 1.363(6) . ?
C2_1 C9_1 1.543(7) . ?
C3_1 F3_1 1.338(6) . ?
C3_1 F4_1 1.346(6) . ?
C3_1 C7_1 1.559(7) . ?
C4_1 F5_1 1.349(6) . ?
C4_1 F6_1 1.355(6) . ?
C4_1 C5_1 1.549(6) . ?
C5_1 F7_1 1.368(5) . ?
C5_1 C10_1 1.529(8) . ?
C5_1 C6_1 1.546(8) . ?
C6_1 F8_1 1.334(7) . ?
C6_1 F9_1 1.349(6) . ?
C6_1 C7_1 1.555(7) . ?
C7_1 F10_1 1.358(6) . ?
C7_1 C8_1 1.545(8) . ?
C8_1 F11_1 1.345(6) . ?
C8_1 F12_1 1.351(5) . ?
C8_1 C9_1 1.528(8) . ?
C9_1 F13_1 1.363(6) . ?
C9_1 C10_1 1.549(7) . ?
C10_1 F14_1 1.345(7) . ?
C10_1 F15_1 1.349(6) . ?
O1_2 C1_2 1.354(5) . ?
C1_2 C4_2 1.556(7) . ?
C1_2 C2_2 1.564(7) . ?
C1_2 C3_2 1.570(6) . ?
C2_2 F1_2 1.344(6) . ?
C2_2 F2_2 1.354(5) . ?
C2_2 C9_2 1.548(7) . ?
C3_2 F4_2 1.354(6) . ?
C3_2 F3_2 1.356(6) . ?
C3_2 C7_2 1.534(6) . ?
C4_2 F6_2 1.352(6) . ?
C4_2 F5_2 1.353(6) . ?
C4_2 C5_2 1.552(7) . ?
C5_2 F7_2 1.359(7) . ?
C5_2 C10_2 1.545(8) . ?
C5_2 C6_2 1.552(8) . ?
C6_2 F9_2 1.343(6) . ?
C6_2 F8_2 1.346(7) . ?
C6_2 C7_2 1.537(9) . ?
C7_2 F10_2 1.370(5) . ?
C7_2 C8_2 1.546(8) . ?
C8_2 F11_2 1.336(7) . ?
C8_2 F12_2 1.349(6) . ?
C8_2 C9_2 1.553(7) . ?
C9_2 F13_2 1.358(6) . ?
C9_2 C10_2 1.543(8) . ?
C10_2 F15_2 1.344(5) . ?
C10_2 F14_2 1.346(6) . ?
C1_10 C6_10 1.348(11) . ?
C1_10 C2_10 1.376(10) . ?
C1_10 F1_10 1.379(9) . ?
C2_10 F2_10 1.325(10) . ?
C2_10 C3_10 1.381(10) . ?
C3_10 C4_10 1.381(11) . ?
C3_10 H3_10 0.9500 . ?
C4_10 C5_10 1.381(11) . ?
C4_10 H4_10 0.9500 . ?
C5_10 C6_10 1.367(11) . ?
C5_10 H5_10 0.9500 . ?
C6_10 H6_10 0.9500 . ?
C1_20 F1_20 1.35(2) . ?
C1_20 C2_20 1.374(19) . ?
C1_20 C6_20 1.376(19) . ?
C2_20 F2_20 1.34(2) . ?
C2_20 C3_20 1.38(2) . ?
C3_20 C4_20 1.38(2) . ?
C3_20 H3_20 0.9500 . ?
C4_20 C5_20 1.37(2) . ?
C4_20 H4_20 0.9500 . ?
C5_20 C6_20 1.39(2) . ?
C5_20 H5_20 0.9500 . ?
C6_20 H6_20 0.9500 . ?
C1_11 F1_11 1.368(14) . ?
C1_11 C6_11 1.373(14) . ?
C1_11 C2_11 1.380(13) . ?
C2_11 F2_11 1.362(12) . ?
C2_11 C3_11 1.375(14) . ?
C3_11 C4_11 1.393(14) . ?
C3_11 H3_11 0.9500 . ?
C4_11 C5_11 1.391(14) . ?
C4_11 H4_11 0.9500 . ?
C5_11 C6_11 1.384(15) . ?
C5_11 H5_11 0.9500 . ?
C6_11 H6_11 0.9500 . ?
C1_19 F1_19 1.332(19) . ?
C1_19 C2_19 1.376(18) . ?
C1_19 C6_19 1.385(19) . ?
C2_19 F2_19 1.349(19) . ?
C2_19 C3_19 1.359(19) . ?
C3_19 C4_19 1.360(19) . ?
C3_19 H3_19 0.9500 . ?
C4_19 C5_19 1.398(19) . ?
C4_19 H4_19 0.9500 . ?
C5_19 C6_19 1.379(19) . ?
C5_19 H5_19 0.9500 . ?
C6_19 H6_19 0.9500 . ?
C1_8 F1_8 1.328(10) . ?
C1_8 C2_8 1.376(11) . ?
C1_8 C6_8 1.387(11) . ?
C2_8 F2_8 1.340(10) . ?
C2_8 C3_8 1.381(10) . ?
C3_8 C4_8 1.395(9) . ?
C3_8 H3_8 0.9500 . ?
C4_8 C5_8 1.386(11) . ?
C4_8 H4_8 0.9500 . ?
C5_8 C6_8 1.374(12) . ?
C5_8 H5_8 0.9500 . ?
C6_8 H6_8 0.9500 . ?
C1_21 F1_21 1.35(2) . ?
C1_21 C6_21 1.378(19) . ?
C1_21 C2_21 1.387(19) . ?
C2_21 F2_21 1.34(2) . ?
C2_21 C3_21 1.377(19) . ?
C3_21 C4_21 1.38(2) . ?
C3_21 H3_21 0.9500 . ?
C4_21 C5_21 1.38(2) . ?
C4_21 H4_21 0.9500 . ?
C5_21 C6_21 1.39(2) . ?
C5_21 H5_21 0.9500 . ?
C6_21 H6_21 0.9500 . ?
C1_9 F1_9 1.333(10) . ?
C1_9 C2_9 1.368(12) . ?
C1_9 C6_9 1.379(12) . ?
C2_9 F2_9 1.346(10) . ?
C2_9 C3_9 1.388(11) . ?
C3_9 C4_9 1.390(13) . ?
C3_9 H3_9 0.9500 . ?
C4_9 C5_9 1.387(14) . ?
C4_9 H4_9 0.9500 . ?
C5_9 C6_9 1.377(13) . ?
C5_9 H5_9 0.9500 . ?
C6_9 H6_9 0.9500 . ?
C1_18 F1_18 1.327(16) . ?
C1_18 C2_18 1.367(17) . ?
C1_18 C6_18 1.383(17) . ?
C2_18 F2_18 1.318(16) . ?
C2_18 C3_18 1.385(18) . ?
C3_18 C4_18 1.375(18) . ?
C3_18 H3_18 0.9500 . ?
C4_18 C5_18 1.378(16) . ?
C4_18 H4_18 0.9500 . ?
C5_18 C6_18 1.391(16) . ?
C5_18 H5_18 0.9500 . ?
C6_18 H6_18 0.9500 . ?
C1_7 F1_7 1.331(11) . ?
C1_7 C6_7 1.380(12) . ?
C1_7 C2_7 1.393(12) . ?
C2_7 F2_7 1.340(9) . ?
C2_7 C3_7 1.361(12) . ?
C3_7 C4_7 1.393(11) . ?
C3_7 H3_7 0.9500 . ?
C4_7 C5_7 1.391(11) . ?
C4_7 H4_7 0.9500 . ?
C5_7 C6_7 1.400(13) . ?
C5_7 H5_7 0.9500 . ?
C6_7 H6_7 0.9500 . ?
C1_22 F1_22 1.343(17) . ?
C1_22 C2_22 1.377(17) . ?
C1_22 C6_22 1.380(17) . ?
C2_22 F2_22 1.350(17) . ?
C2_22 C3_22 1.370(18) . ?
C3_22 C4_22 1.403(19) . ?
C3_22 H3_22 0.9500 . ?
C4_22 C5_22 1.376(18) . ?
C4_22 H4_22 0.9500 . ?
C5_22 C6_22 1.387(18) . ?
C5_22 H5_22 0.9500 . ?
C6_22 H6_22 0.9500 . ?
O1_5 C1_5 1.357(11) . ?
C1_5 C2_5 1.538(13) . ?
C1_5 C4_5 1.559(13) . ?
C1_5 C3_5 1.568(12) . ?
C2_5 F1_5 1.357(11) . ?
C2_5 F2_5 1.360(11) . ?
C2_5 C9_5 1.547(13) . ?
C3_5 F4_5 1.343(12) . ?
C3_5 F3_5 1.345(11) . ?
C3_5 C7_5 1.558(12) . ?
C4_5 F6_5 1.336(13) . ?
C4_5 F5_5 1.347(13) . ?
C4_5 C5_5 1.549(14) . ?
C5_5 F7_5 1.369(12) . ?
C5_5 C10_5 1.542(13) . ?
C5_5 C6_5 1.554(14) . ?
C6_5 F8_5 1.332(12) . ?
C6_5 F9_5 1.342(10) . ?
C6_5 C7_5 1.539(12) . ?
C7_5 F10_5 1.362(11) . ?
C7_5 C8_5 1.537(14) . ?
C8_5 F12_5 1.338(13) . ?
C8_5 F11_5 1.356(14) . ?
C8_5 C9_5 1.544(15) . ?
C9_5 F13_5 1.355(12) . ?
C9_5 C10_5 1.539(13) . ?
C10_5 F15_5 1.343(11) . ?
C10_5 F14_5 1.359(12) . ?
O1_12 C1_12 1.360(12) . ?
C1_12 C4_12 1.537(14) . ?
C1_12 C3_12 1.552(12) . ?
C1_12 C2_12 1.555(13) . ?
C2_12 F1_12 1.344(13) . ?
C2_12 F2_12 1.351(12) . ?
C2_12 C9_12 1.547(14) . ?
C3_12 F4_12 1.345(12) . ?
C3_12 F3_12 1.348(13) . ?
C3_12 C7_12 1.548(12) . ?
C4_12 F6_12 1.335(11) . ?
C4_12 F5_12 1.354(10) . ?
C4_12 C5_12 1.548(13) . ?
C5_12 F7_12 1.359(12) . ?
C5_12 C10_12 1.543(13) . ?
C5_12 C6_12 1.550(14) . ?
C6_12 F9_12 1.347(13) . ?
C6_12 F8_12 1.353(13) . ?
C6_12 C7_12 1.545(15) . ?
C7_12 F10_12 1.371(11) . ?
C7_12 C8_12 1.551(12) . ?
C8_12 F12_12 1.345(11) . ?
C8_12 F11_12 1.350(12) . ?
C8_12 C9_12 1.532(13) . ?
C9_12 F13_12 1.374(12) . ?
C9_12 C10_12 1.545(14) . ?
C10_12 F14_12 1.345(11) . ?
C10_12 F15_12 1.346(11) . ?
O1_4 C1_4 1.357(16) . ?
C1_4 C3_4 1.546(16) . ?
C1_4 C2_4 1.556(16) . ?
C1_4 C4_4 1.564(16) . ?
C2_4 F2_4 1.358(16) . ?
C2_4 F1_4 1.361(16) . ?
C2_4 C9_4 1.545(16) . ?
C3_4 F3_4 1.348(16) . ?
C3_4 F4_4 1.355(15) . ?
C3_4 C7_4 1.539(16) . ?
C4_4 F6_4 1.337(15) . ?
C4_4 F5_4 1.343(16) . ?
C4_4 C5_4 1.552(16) . ?
C5_4 F7_4 1.337(15) . ?
C5_4 C6_4 1.534(16) . ?
C5_4 C10_4 1.538(17) . ?
C6_4 F8_4 1.345(16) . ?
C6_4 F9_4 1.345(15) . ?
C6_4 C7_4 1.541(16) . ?
C7_4 F10_4 1.338(15) . ?
C7_4 C8_4 1.511(16) . ?
C8_4 F11_4 1.344(15) . ?
C8_4 F12_4 1.362(15) . ?
C8_4 C9_4 1.542(16) . ?
C9_4 F13_4 1.358(16) . ?
C9_4 C10_4 1.543(17) . ?
C10_4 F15_4 1.355(15) . ?
C10_4 F14_4 1.357(15) . ?
O1_6 C1_6 1.365(17) . ?
C1_6 C2_6 1.557(16) . ?
C1_6 C3_6 1.572(17) . ?
C1_6 C4_6 1.588(17) . ?
C2_6 F2_6 1.364(15) . ?
C2_6 F1_6 1.367(14) . ?
C2_6 C9_6 1.557(16) . ?
C3_6 F4_6 1.357(16) . ?
C3_6 F3_6 1.358(15) . ?
C3_6 C7_6 1.542(16) . ?
C4_6 F5_6 1.339(15) . ?
C4_6 F6_6 1.342(15) . ?
C4_6 C5_6 1.520(16) . ?
C5_6 F7_6 1.354(14) . ?
C5_6 C10_6 1.532(17) . ?
C5_6 C6_6 1.545(16) . ?
C6_6 F8_6 1.287(16) . ?
C6_6 F9_6 1.330(15) . ?
C6_6 C7_6 1.543(16) . ?
F9_6 F12_6 2.34(2) . ?
C7_6 F10_6 1.356(15) . ?
C7_6 C8_6 1.533(17) . ?
C8_6 F11_6 1.306(15) . ?
C8_6 F12_6 1.378(15) . ?
C8_6 C9_6 1.541(17) . ?
C9_6 F13_6 1.351(14) . ?
C9_6 C10_6 1.558(16) . ?
C10_6 F14_6 1.339(15) . ?
C10_6 F15_6 1.356(15) . ?
O1_3 C1_3 1.349(9) . ?
C1_3 C4_3 1.553(10) . ?
C1_3 C3_3 1.554(11) . ?
C1_3 C2_3 1.563(10) . ?
C2_3 F1_3 1.333(9) . ?
C2_3 F2_3 1.344(10) . ?
C2_3 C9_3 1.545(10) . ?
C3_3 F3_3 1.325(9) . ?
C3_3 F4_3 1.347(9) . ?
C3_3 C7_3 1.554(11) . ?
C4_3 F6_3 1.338(10) . ?
C4_3 F5_3 1.342(9) . ?
C4_3 C5_3 1.561(11) . ?
C5_3 F7_3 1.354(9) . ?
C5_3 C6_3 1.542(12) . ?
C5_3 C10_3 1.542(11) . ?
C6_3 F8_3 1.333(9) . ?
C6_3 F9_3 1.344(10) . ?
C6_3 C7_3 1.546(12) . ?
C7_3 F10_3 1.349(10) . ?
C7_3 C8_3 1.547(10) . ?
C8_3 F12_3 1.335(8) . ?
C8_3 F11_3 1.359(9) . ?
C8_3 C9_3 1.547(10) . ?
C9_3 F13_3 1.360(8) . ?
C9_3 C10_3 1.549(10) . ?
C10_3 F14_3 1.343(10) . ?
C10_3 F15_3 1.351(9) . ?
O1_15 C1_15 1.361(16) . ?
C1_15 C4_15 1.543(16) . ?
C1_15 C3_15 1.545(16) . ?
C1_15 C2_15 1.557(16) . ?
C2_15 F1_15 1.348(15) . ?
C2_15 F2_15 1.353(15) . ?
C2_15 C9_15 1.536(17) . ?
C3_15 F4_15 1.342(16) . ?
C3_15 F3_15 1.347(15) . ?
C3_15 C7_15 1.541(16) . ?
C4_15 F6_15 1.345(15) . ?
C4_15 F5_15 1.359(15) . ?
C4_15 C5_15 1.546(17) . ?
C5_15 F7_15 1.354(15) . ?
C5_15 C10_15 1.532(16) . ?
C5_15 C6_15 1.536(16) . ?
C6_15 F8_15 1.347(15) . ?
C6_15 F9_15 1.360(14) . ?
C6_15 C7_15 1.549(16) . ?
C7_15 F10_15 1.366(14) . ?
C7_15 C8_15 1.553(16) . ?
C8_15 F11_15 1.343(15) . ?
C8_15 F12_15 1.353(15) . ?
C8_15 C9_15 1.535(17) . ?
C9_15 F13_15 1.351(15) . ?
C9_15 C10_15 1.548(16) . ?
C10_15 F14_15 1.333(15) . ?
C10_15 F15_15 1.353(15) . ?
O1_16 C1_16 1.343(12) . ?
C1_16 C3_16 1.553(13) . ?
C1_16 C2_16 1.554(13) . ?
C1_16 C4_16 1.559(13) . ?
C2_16 F1_16 1.339(11) . ?
C2_16 F2_16 1.355(11) . ?
C2_16 C9_16 1.560(12) . ?
C3_16 F3_16 1.350(12) . ?
C3_16 F4_16 1.352(11) . ?
C3_16 C7_16 1.567(13) . ?
C4_16 F5_16 1.348(11) . ?
C4_16 F6_16 1.346(11) . ?
C4_16 C5_16 1.570(13) . ?
C5_16 F7_16 1.351(12) . ?
C5_16 C6_16 1.498(14) . ?
C5_16 C10_16 1.539(13) . ?
C6_16 F8_16 1.343(12) . ?
C6_16 F9_16 1.347(12) . ?
C6_16 C7_16 1.552(15) . ?
C7_16 F10_16 1.360(12) . ?
C7_16 C8_16 1.535(14) . ?
C8_16 F12_16 1.346(11) . ?
C8_16 F11_16 1.357(12) . ?
C8_16 C9_16 1.548(13) . ?
C9_16 F13_16 1.356(11) . ?
C9_16 C10_16 1.533(13) . ?
C10_16 F14_16 1.345(12) . ?
C10_16 F15_16 1.360(11) . ?
O1_14 C1_14 1.354(16) . ?
C1_14 C2_14 1.546(16) . ?
C1_14 C4_14 1.555(16) . ?
C1_14 C3_14 1.573(17) . ?
C2_14 F1_14 1.339(15) . ?
C2_14 F2_14 1.374(15) . ?
C2_14 C9_14 1.573(16) . ?
C3_14 F3_14 1.342(15) . ?
C3_14 F4_14 1.349(14) . ?
C3_14 C7_14 1.537(16) . ?
C4_14 F6_14 1.305(15) . ?
C4_14 F5_14 1.351(15) . ?
C4_14 C5_14 1.566(16) . ?
C5_14 F7_14 1.359(15) . ?
C5_14 C6_14 1.554(16) . ?
C5_14 C10_14 1.552(16) . ?
C6_14 F8_14 1.348(14) . ?
C6_14 F9_14 1.340(14) . ?
C6_14 C7_14 1.552(17) . ?
C7_14 F10_14 1.357(16) . ?
C7_14 C8_14 1.541(16) . ?
C8_14 F12_14 1.371(14) . ?
C8_14 F11_14 1.382(15) . ?
C8_14 C9_14 1.548(16) . ?
C9_14 F13_14 1.360(13) . ?
C9_14 C10_14 1.581(16) . ?
C10_14 F15_14 1.351(15) . ?
C10_14 F14_14 1.389(15) . ?
O1_17 C1_17 1.346(15) . ?
C1_17 C3_17 1.548(15) . ?
C1_17 C2_17 1.549(16) . ?
C1_17 C4_17 1.559(15) . ?
C2_17 F1_17 1.340(15) . ?
C2_17 F2_17 1.353(14) . ?
C2_17 C9_17 1.538(16) . ?
C3_17 F4_17 1.313(15) . ?
C3_17 F3_17 1.346(15) . ?
C3_17 C7_17 1.543(15) . ?
C4_17 F5_17 1.342(14) . ?
C4_17 F6_17 1.361(15) . ?
C4_17 C5_17 1.543(15) . ?
C5_17 F7_17 1.354(15) . ?
C5_17 C10_17 1.540(16) . ?
C5_17 C6_17 1.545(16) . ?
C6_17 F9_17 1.349(15) . ?
C6_17 F8_17 1.348(15) . ?
C6_17 C7_17 1.530(16) . ?
C7_17 F10_17 1.351(14) . ?
C7_17 C8_17 1.527(16) . ?
C8_17 F11_17 1.354(15) . ?
C8_17 F12_17 1.361(15) . ?
C8_17 C9_17 1.532(16) . ?
C9_17 F13_17 1.354(14) . ?
C9_17 C10_17 1.544(16) . ?
C10_17 F14_17 1.343(15) . ?
C10_17 F15_17 1.349(15) . ?
O1_13 C1_13 1.363(13) . ?
C1_13 C2_13 1.542(14) . ?
C1_13 C4_13 1.553(14) . ?
C1_13 C3_13 1.559(14) . ?
C2_13 F2_13 1.344(14) . ?
C2_13 F1_13 1.364(14) . ?
C2_13 C9_13 1.563(14) . ?
C3_13 F3_13 1.349(15) . ?
C3_13 F4_13 1.357(14) . ?
C3_13 C7_13 1.542(14) . ?
C4_13 F5_13 1.331(13) . ?
C4_13 F6_13 1.361(14) . ?
C4_13 C5_13 1.534(14) . ?
C5_13 F7_13 1.344(13) . ?
C5_13 C6_13 1.512(15) . ?
C5_13 C10_13 1.543(14) . ?
C6_13 F8_13 1.347(13) . ?
C6_13 F9_13 1.360(13) . ?
C6_13 C7_13 1.535(15) . ?
C7_13 F10_13 1.362(13) . ?
C7_13 C8_13 1.535(15) . ?
C8_13 F11_13 1.338(13) . ?
C8_13 F12_13 1.341(13) . ?
C8_13 C9_13 1.543(15) . ?
C9_13 F13_13 1.357(12) . ?
C9_13 C10_13 1.540(14) . ?
C10_13 F14_13 1.342(13) . ?
C10_13 F15_13 1.362(13) . ?

loop_
_geom_torsion_atom_site_label_1
_geom_torsion_atom_site_label_2
_geom_torsion_atom_site_label_3
_geom_torsion_atom_site_label_4
_geom_torsion
_geom_torsion_site_symmetry_1
_geom_torsion_site_symmetry_2
_geom_torsion_site_symmetry_3
_geom_torsion_site_symmetry_4
_geom_torsion_publ_flag
Ag1B O1_1 C1_1 C2_1 -43.3(9) . . . . ?
Ag3B O1_1 C1_1 C2_1 173.1(10) . . . . ?
Ag2A O1_1 C1_1 C2_1 58.6(6) . . . . ?
Ag1A O1_1 C1_1 C2_1 -61.5(5) . . . . ?
Ag3A O1_1 C1_1 C2_1 -179.1(3) . . . . ?
Ag2B O1_1 C1_1 C2_1 80.5(6) . . . . ?
Ag1B O1_1 C1_1 C3_1 -164.2(9) . . . . ?
Ag3B O1_1 C1_1 C3_1 52.2(11) . . . . ?
Ag2A O1_1 C1_1 C3_1 -62.2(6) . . . . ?
Ag1A O1_1 C1_1 C3_1 177.6(3) . . . . ?
Ag3A O1_1 C1_1 C3_1 60.1(5) . . . . ?
Ag2B O1_1 C1_1 C3_1 -40.4(7) . . . . ?
Ag1B O1_1 C1_1 C4_1 75.8(10) . . . . ?
Ag3B O1_1 C1_1 C4_1 -67.8(11) . . . . ?
Ag2A O1_1 C1_1 C4_1 177.8(3) . . . . ?
Ag1A O1_1 C1_1 C4_1 57.6(6) . . . . ?
Ag3A O1_1 C1_1 C4_1 -59.9(6) . . . . ?
Ag2B O1_1 C1_1 C4_1 -160.4(5) . . . . ?
O1_1 C1_1 C2_1 F2_1 56.2(5) . . . . ?
C3_1 C1_1 C2_1 F2_1 -179.8(4) . . . . ?
C4_1 C1_1 C2_1 F2_1 -65.5(5) . . . . ?
O1_1 C1_1 C2_1 F1_1 -58.7(5) . . . . ?
C3_1 C1_1 C2_1 F1_1 65.3(5) . . . . ?
C4_1 C1_1 C2_1 F1_1 179.6(4) . . . . ?
O1_1 C1_1 C2_1 C9_1 179.0(4) . . . . ?
C3_1 C1_1 C2_1 C9_1 -57.1(5) . . . . ?
C4_1 C1_1 C2_1 C9_1 57.2(5) . . . . ?
O1_1 C1_1 C3_1 F3_1 58.5(5) . . . . ?
C2_1 C1_1 C3_1 F3_1 -65.1(5) . . . . ?
C4_1 C1_1 C3_1 F3_1 -179.1(4) . . . . ?
O1_1 C1_1 C3_1 F4_1 -57.9(5) . . . . ?
C2_1 C1_1 C3_1 F4_1 178.5(4) . . . . ?
C4_1 C1_1 C3_1 F4_1 64.5(5) . . . . ?
O1_1 C1_1 C3_1 C7_1 -179.8(4) . . . . ?
C2_1 C1_1 C3_1 C7_1 56.6(5) . . . . ?
C4_1 C1_1 C3_1 C7_1 -57.5(5) . . . . ?
O1_1 C1_1 C4_1 F5_1 58.3(6) . . . . ?
C2_1 C1_1 C4_1 F5_1 -179.3(4) . . . . ?
C3_1 C1_1 C4_1 F5_1 -64.9(5) . . . . ?
O1_1 C1_1 C4_1 F6_1 -57.1(6) . . . . ?
C2_1 C1_1 C4_1 F6_1 65.3(5) . . . . ?
C3_1 C1_1 C4_1 F6_1 179.7(4) . . . . ?
O1_1 C1_1 C4_1 C5_1 -178.7(5) . . . . ?
C2_1 C1_1 C4_1 C5_1 -56.4(6) . . . . ?
C3_1 C1_1 C4_1 C5_1 58.0(6) . . . . ?
F5_1 C4_1 C5_1 F7_1 -56.3(6) . . . . ?
F6_1 C4_1 C5_1 F7_1 58.3(6) . . . . ?
C1_1 C4_1 C5_1 F7_1 -179.5(5) . . . . ?
F5_1 C4_1 C5_1 C10_1 -177.2(4) . . . . ?
F6_1 C4_1 C5_1 C10_1 -62.6(5) . . . . ?
C1_1 C4_1 C5_1 C10_1 59.7(6) . . . . ?
F5_1 C4_1 C5_1 C6_1 62.4(5) . . . . ?
F6_1 C4_1 C5_1 C6_1 177.0(4) . . . . ?
C1_1 C4_1 C5_1 C6_1 -60.8(6) . . . . ?
F7_1 C5_1 C6_1 F8_1 57.8(6) . . . . ?
C10_1 C5_1 C6_1 F8_1 178.5(5) . . . . ?
C4_1 C5_1 C6_1 F8_1 -61.6(6) . . . . ?
F7_1 C5_1 C6_1 F9_1 -59.8(6) . . . . ?
C10_1 C5_1 C6_1 F9_1 60.9(5) . . . . ?
C4_1 C5_1 C6_1 F9_1 -179.2(4) . . . . ?
F7_1 C5_1 C6_1 C7_1 -179.8(4) . . . . ?
C10_1 C5_1 C6_1 C7_1 -59.1(5) . . . . ?
C4_1 C5_1 C6_1 C7_1 60.8(6) . . . . ?
F8_1 C6_1 C7_1 F10_1 -58.1(6) . . . . ?
F9_1 C6_1 C7_1 F10_1 58.8(6) . . . . ?
C5_1 C6_1 C7_1 F10_1 179.4(4) . . . . ?
F8_1 C6_1 C7_1 C8_1 -178.8(4) . . . . ?
F9_1 C6_1 C7_1 C8_1 -61.8(6) . . . . ?
C5_1 C6_1 C7_1 C8_1 58.8(6) . . . . ?
F8_1 C6_1 C7_1 C3_1 61.5(6) . . . . ?
F9_1 C6_1 C7_1 C3_1 178.5(5) . . . . ?
C5_1 C6_1 C7_1 C3_1 -60.9(6) . . . . ?
F3_1 C3_1 C7_1 F10_1 -57.8(6) . . . . ?
F4_1 C3_1 C7_1 F10_1 57.9(6) . . . . ?
C1_1 C3_1 C7_1 F10_1 -179.9(4) . . . . ?
F3_1 C3_1 C7_1 C8_1 62.8(6) . . . . ?
F4_1 C3_1 C7_1 C8_1 178.5(4) . . . . ?
C1_1 C3_1 C7_1 C8_1 -59.3(5) . . . . ?
F3_1 C3_1 C7_1 C6_1 -177.5(5) . . . . ?
F4_1 C3_1 C7_1 C6_1 -61.8(6) . . . . ?
C1_1 C3_1 C7_1 C6_1 60.4(6) . . . . ?
F10_1 C7_1 C8_1 F11_1 57.8(6) . . . . ?
C6_1 C7_1 C8_1 F11_1 178.2(4) . . . . ?
C3_1 C7_1 C8_1 F11_1 -62.6(5) . . . . ?
F10_1 C7_1 C8_1 F12_1 -57.7(6) . . . . ?
C6_1 C7_1 C8_1 F12_1 62.7(5) . . . . ?
C3_1 C7_1 C8_1 F12_1 -178.1(4) . . . . ?
F10_1 C7_1 C8_1 C9_1 179.9(4) . . . . ?
C6_1 C7_1 C8_1 C9_1 -59.7(5) . . . . ?
C3_1 C7_1 C8_1 C9_1 59.5(5) . . . . ?
F11_1 C8_1 C9_1 F13_1 -58.8(5) . . . . ?
F12_1 C8_1 C9_1 F13_1 58.8(6) . . . . ?
C7_1 C8_1 C9_1 F13_1 -180.0(5) . . . . ?
F11_1 C8_1 C9_1 C2_1 62.0(5) . . . . ?
F12_1 C8_1 C9_1 C2_1 179.6(4) . . . . ?
C7_1 C8_1 C9_1 C2_1 -59.2(5) . . . . ?
F11_1 C8_1 C9_1 C10_1 -178.9(4) . . . . ?
F12_1 C8_1 C9_1 C10_1 -61.3(6) . . . . ?
C7_1 C8_1 C9_1 C10_1 59.9(5) . . . . ?
F2_1 C2_1 C9_1 F13_1 -57.7(5) . . . . ?
F1_1 C2_1 C9_1 F13_1 57.0(6) . . . . ?
C1_1 C2_1 C9_1 F13_1 179.5(4) . . . . ?
F2_1 C2_1 C9_1 C8_1 -177.5(4) . . . . ?
F1_1 C2_1 C9_1 C8_1 -62.8(6) . . . . ?
C1_1 C2_1 C9_1 C8_1 59.7(5) . . . . ?
F2_1 C2_1 C9_1 C10_1 62.6(6) . . . . ?
F1_1 C2_1 C9_1 C10_1 177.4(4) . . . . ?
C1_1 C2_1 C9_1 C10_1 -60.2(6) . . . . ?
F7_1 C5_1 C10_1 F14_1 -58.7(5) . . . . ?
C6_1 C5_1 C10_1 F14_1 -178.6(5) . . . . ?
C4_1 C5_1 C10_1 F14_1 62.1(5) . . . . ?
F7_1 C5_1 C10_1 F15_1 58.1(6) . . . . ?
C6_1 C5_1 C10_1 F15_1 -61.8(5) . . . . ?
C4_1 C5_1 C10_1 F15_1 178.9(4) . . . . ?
F7_1 C5_1 C10_1 C9_1 179.3(4) . . . . ?
C6_1 C5_1 C10_1 C9_1 59.4(5) . . . . ?
C4_1 C5_1 C10_1 C9_1 -59.9(5) . . . . ?
F13_1 C9_1 C10_1 F14_1 58.2(5) . . . . ?
C8_1 C9_1 C10_1 F14_1 177.8(4) . . . . ?
C2_1 C9_1 C10_1 F14_1 -62.6(6) . . . . ?
F13_1 C9_1 C10_1 F15_1 -57.8(6) . . . . ?
C8_1 C9_1 C10_1 F15_1 61.9(6) . . . . ?
C2_1 C9_1 C10_1 F15_1 -178.5(5) . . . . ?
F13_1 C9_1 C10_1 C5_1 -179.3(4) . . . . ?
C8_1 C9_1 C10_1 C5_1 -59.6(5) . . . . ?
C2_1 C9_1 C10_1 C5_1 59.9(6) . . . . ?
Ag1B O1_2 C1_2 C4_2 164.4(9) . . . . ?
Ag3A O1_2 C1_2 C4_2 -57.4(5) . . . . ?
Ag1A O1_2 C1_2 C4_2 -177.3(3) . . . . ?
Ag2A O1_2 C1_2 C4_2 64.4(5) . . . . ?
Ag3B O1_2 C1_2 C4_2 -49.5(11) . . . . ?
Ag1B O1_2 C1_2 C2_2 44.5(9) . . . . ?
Ag3A O1_2 C1_2 C2_2 -177.3(3) . . . . ?
Ag1A O1_2 C1_2 C2_2 62.8(4) . . . . ?
Ag2A O1_2 C1_2 C2_2 -55.5(6) . . . . ?
Ag3B O1_2 C1_2 C2_2 -169.4(10) . . . . ?
Ag1B O1_2 C1_2 C3_2 -75.2(10) . . . . ?
Ag3A O1_2 C1_2 C3_2 63.0(6) . . . . ?
Ag1A O1_2 C1_2 C3_2 -56.9(6) . . . . ?
Ag2A O1_2 C1_2 C3_2 -175.3(3) . . . . ?
Ag3B O1_2 C1_2 C3_2 70.9(11) . . . . ?
O1_2 C1_2 C2_2 F1_2 -57.6(5) . . . . ?
C4_2 C1_2 C2_2 F1_2 179.7(4) . . . . ?
C3_2 C1_2 C2_2 F1_2 65.4(5) . . . . ?
O1_2 C1_2 C2_2 F2_2 57.6(5) . . . . ?
C4_2 C1_2 C2_2 F2_2 -65.1(4) . . . . ?
C3_2 C1_2 C2_2 F2_2 -179.4(4) . . . . ?
O1_2 C1_2 C2_2 C9_2 179.6(4) . . . . ?
C4_2 C1_2 C2_2 C9_2 56.9(5) . . . . ?
C3_2 C1_2 C2_2 C9_2 -57.4(5) . . . . ?
O1_2 C1_2 C3_2 F4_2 -57.6(6) . . . . ?
C4_2 C1_2 C3_2 F4_2 65.5(5) . . . . ?
C2_2 C1_2 C3_2 F4_2 179.8(4) . . . . ?
O1_2 C1_2 C3_2 F3_2 57.0(6) . . . . ?
C4_2 C1_2 C3_2 F3_2 -179.8(4) . . . . ?
C2_2 C1_2 C3_2 F3_2 -65.5(5) . . . . ?
O1_2 C1_2 C3_2 C7_2 180.0(5) . . . . ?
C4_2 C1_2 C3_2 C7_2 -56.9(6) . . . . ?
C2_2 C1_2 C3_2 C7_2 57.4(6) . . . . ?
O1_2 C1_2 C4_2 F6_2 -57.5(5) . . . . ?
C2_2 C1_2 C4_2 F6_2 65.1(5) . . . . ?
C3_2 C1_2 C4_2 F6_2 179.1(4) . . . . ?
O1_2 C1_2 C4_2 F5_2 58.2(5) . . . . ?
C2_2 C1_2 C4_2 F5_2 -179.2(4) . . . . ?
C3_2 C1_2 C4_2 F5_2 -65.1(5) . . . . ?
O1_2 C1_2 C4_2 C5_2 -179.5(4) . . . . ?
C2_2 C1_2 C4_2 C5_2 -56.9(5) . . . . ?
C3_2 C1_2 C4_2 C5_2 57.1(5) . . . . ?
F6_2 C4_2 C5_2 F7_2 57.5(6) . . . . ?
F5_2 C4_2 C5_2 F7_2 -57.5(6) . . . . ?
C1_2 C4_2 C5_2 F7_2 -180.0(4) . . . . ?
F6_2 C4_2 C5_2 C10_2 -62.8(6) . . . . ?
F5_2 C4_2 C5_2 C10_2 -177.8(4) . . . . ?
C1_2 C4_2 C5_2 C10_2 59.7(6) . . . . ?
F6_2 C4_2 C5_2 C6_2 177.6(5) . . . . ?
F5_2 C4_2 C5_2 C6_2 62.6(6) . . . . ?
C1_2 C4_2 C5_2 C6_2 -59.9(6) . . . . ?
F7_2 C5_2 C6_2 F9_2 -58.9(7) . . . . ?
C10_2 C5_2 C6_2 F9_2 61.6(6) . . . . ?
C4_2 C5_2 C6_2 F9_2 -178.9(5) . . . . ?
F7_2 C5_2 C6_2 F8_2 58.1(6) . . . . ?
C10_2 C5_2 C6_2 F8_2 178.6(4) . . . . ?
C4_2 C5_2 C6_2 F8_2 -61.9(6) . . . . ?
F7_2 C5_2 C6_2 C7_2 179.8(5) . . . . ?
C10_2 C5_2 C6_2 C7_2 -59.7(6) . . . . ?
C4_2 C5_2 C6_2 C7_2 59.8(6) . . . . ?
F4_2 C3_2 C7_2 F10_2 58.3(6) . . . . ?
F3_2 C3_2 C7_2 F10_2 -57.0(6) . . . . ?
C1_2 C3_2 C7_2 F10_2 -179.8(5) . . . . ?
F4_2 C3_2 C7_2 C6_2 -62.0(5) . . . . ?
F3_2 C3_2 C7_2 C6_2 -177.3(4) . . . . ?
C1_2 C3_2 C7_2 C6_2 59.9(6) . . . . ?
F4_2 C3_2 C7_2 C8_2 177.5(4) . . . . ?
F3_2 C3_2 C7_2 C8_2 62.1(5) . . . . ?
C1_2 C3_2 C7_2 C8_2 -60.6(6) . . . . ?
F9_2 C6_2 C7_2 F10_2 57.7(6) . . . . ?
F8_2 C6_2 C7_2 F10_2 -59.3(6) . . . . ?
C5_2 C6_2 C7_2 F10_2 179.0(5) . . . . ?
F9_2 C6_2 C7_2 C3_2 178.4(4) . . . . ?
F8_2 C6_2 C7_2 C3_2 61.3(5) . . . . ?
C5_2 C6_2 C7_2 C3_2 -60.3(6) . . . . ?
F9_2 C6_2 C7_2 C8_2 -61.5(5) . . . . ?
F8_2 C6_2 C7_2 C8_2 -178.6(4) . . . . ?
C5_2 C6_2 C7_2 C8_2 59.8(5) . . . . ?
F10_2 C7_2 C8_2 F11_2 58.9(5) . . . . ?
C3_2 C7_2 C8_2 F11_2 -61.0(5) . . . . ?
C6_2 C7_2 C8_2 F11_2 178.6(4) . . . . ?
F10_2 C7_2 C8_2 F12_2 -58.4(6) . . . . ?
C3_2 C7_2 C8_2 F12_2 -178.3(4) . . . . ?
C6_2 C7_2 C8_2 F12_2 61.3(5) . . . . ?
F10_2 C7_2 C8_2 C9_2 -179.3(4) . . . . ?
C3_2 C7_2 C8_2 C9_2 60.8(6) . . . . ?
C6_2 C7_2 C8_2 C9_2 -59.6(5) . . . . ?
F1_2 C2_2 C9_2 F13_2 56.9(6) . . . . ?
F2_2 C2_2 C9_2 F13_2 -58.1(6) . . . . ?
C1_2 C2_2 C9_2 F13_2 179.8(4) . . . . ?
F1_2 C2_2 C9_2 C10_2 177.8(4) . . . . ?
F2_2 C2_2 C9_2 C10_2 62.7(5) . . . . ?
C1_2 C2_2 C9_2 C10_2 -59.4(5) . . . . ?
F1_2 C2_2 C9_2 C8_2 -62.7(5) . . . . ?
F2_2 C2_2 C9_2 C8_2 -177.8(4) . . . . ?
C1_2 C2_2 C9_2 C8_2 60.1(6) . . . . ?
F11_2 C8_2 C9_2 F13_2 -58.4(6) . . . . ?
F12_2 C8_2 C9_2 F13_2 58.6(6) . . . . ?
C7_2 C8_2 C9_2 F13_2 179.8(4) . . . . ?
F11_2 C8_2 C9_2 C10_2 -179.0(4) . . . . ?
F12_2 C8_2 C9_2 C10_2 -62.0(6) . . . . ?
C7_2 C8_2 C9_2 C10_2 59.2(5) . . . . ?
F11_2 C8_2 C9_2 C2_2 61.8(6) . . . . ?
F12_2 C8_2 C9_2 C2_2 178.8(5) . . . . ?
C7_2 C8_2 C9_2 C2_2 -60.1(6) . . . . ?
F13_2 C9_2 C10_2 F15_2 -58.0(6) . . . . ?
C2_2 C9_2 C10_2 F15_2 -179.0(4) . . . . ?
C8_2 C9_2 C10_2 F15_2 62.3(6) . . . . ?
F13_2 C9_2 C10_2 F14_2 58.7(5) . . . . ?
C2_2 C9_2 C10_2 F14_2 -62.3(5) . . . . ?
C8_2 C9_2 C10_2 F14_2 179.0(4) . . . . ?
F13_2 C9_2 C10_2 C5_2 -179.7(5) . . . . ?
C2_2 C9_2 C10_2 C5_2 59.3(5) . . . . ?
C8_2 C9_2 C10_2 C5_2 -59.4(5) . . . . ?
F7_2 C5_2 C10_2 F15_2 58.2(6) . . . . ?
C6_2 C5_2 C10_2 F15_2 -62.4(6) . . . . ?
C4_2 C5_2 C10_2 F15_2 178.5(4) . . . . ?
F7_2 C5_2 C10_2 F14_2 -58.2(6) . . . . ?
C6_2 C5_2 C10_2 F14_2 -178.8(4) . . . . ?
C4_2 C5_2 C10_2 F14_2 62.1(6) . . . . ?
F7_2 C5_2 C10_2 C9_2 -179.8(5) . . . . ?
C6_2 C5_2 C10_2 C9_2 59.6(5) . . . . ?
C4_2 C5_2 C10_2 C9_2 -59.5(5) . . . . ?
C6_10 C1_10 C2_10 F2_10 -178.4(13) . . . . ?
F1_10 C1_10 C2_10 F2_10 2.4(16) . . . . ?
C6_10 C1_10 C2_10 C3_10 2.8(15) . . . . ?
F1_10 C1_10 C2_10 C3_10 -176.4(11) . . . . ?
F2_10 C2_10 C3_10 C4_10 179.9(13) . . . . ?
C1_10 C2_10 C3_10 C4_10 -1.3(15) . . . . ?
C2_10 C3_10 C4_10 C5_10 -0.2(18) . . . . ?
C3_10 C4_10 C5_10 C6_10 0.3(19) . . . . ?
C2_10 C1_10 C6_10 C5_10 -2.8(16) . . . . ?
F1_10 C1_10 C6_10 C5_10 176.3(11) . . . . ?
C4_10 C5_10 C6_10 C1_10 1.2(17) . . . . ?
C6_10 C1_10 F1_10 Ag1B -45(2) . . . . ?
C2_10 C1_10 F1_10 Ag1B 134.6(14) . . . . ?
F1_20 C1_20 C2_20 F2_20 0(6) . . . . ?
C6_20 C1_20 C2_20 F2_20 179(5) . . . . ?
F1_20 C1_20 C2_20 C3_20 179(4) . . . . ?
C6_20 C1_20 C2_20 C3_20 -2(4) . . . . ?
F2_20 C2_20 C3_20 C4_20 177(6) . . . . ?
C1_20 C2_20 C3_20 C4_20 -2(4) . . . . ?
C2_20 C3_20 C4_20 C5_20 4(8) . . . . ?
C3_20 C4_20 C5_20 C6_20 -1(10) . . . . ?
F1_20 C1_20 C6_20 C5_20 -176(6) . . . . ?
C2_20 C1_20 C6_20 C5_20 5(7) . . . . ?
C4_20 C5_20 C6_20 C1_20 -3(9) . . . . ?
F1_11 C1_11 C2_11 F2_11 -8(2) . . . . ?
C6_11 C1_11 C2_11 F2_11 175.3(18) . . . . ?
F1_11 C1_11 C2_11 C3_11 174.1(17) . . . . ?
C6_11 C1_11 C2_11 C3_11 -2.9(18) . . . . ?
F2_11 C2_11 C3_11 C4_11 -176.4(17) . . . . ?
C1_11 C2_11 C3_11 C4_11 1.8(17) . . . . ?
C2_11 C3_11 C4_11 C5_11 0(2) . . . . ?
C3_11 C4_11 C5_11 C6_11 -1(2) . . . . ?
F1_11 C1_11 C6_11 C5_11 -174.5(17) . . . . ?
C2_11 C1_11 C6_11 C5_11 2(2) . . . . ?
C4_11 C5_11 C6_11 C1_11 -1(2) . . . . ?
C3_11 C2_11 F2_11 Ag2B -108(3) . . . . ?
C1_11 C2_11 F2_11 Ag2B 74(3) . . . . ?
F1_19 C1_19 C2_19 F2_19 3(4) . . . . ?
C6_19 C1_19 C2_19 F2_19 180(4) . . . . ?
F1_19 C1_19 C2_19 C3_19 -176(3) . . . . ?
C6_19 C1_19 C2_19 C3_19 0(3) . . . . ?
F2_19 C2_19 C3_19 C4_19 -178(4) . . . . ?
C1_19 C2_19 C3_19 C4_19 2(3) . . . . ?
C2_19 C3_19 C4_19 C5_19 -5(5) . . . . ?
C3_19 C4_19 C5_19 C6_19 6(5) . . . . ?
C4_19 C5_19 C6_19 C1_19 -4(5) . . . . ?
F1_19 C1_19 C6_19 C5_19 177(4) . . . . ?
C2_19 C1_19 C6_19 C5_19 1(5) . . . . ?
C3_19 C2_19 F2_19 Ag2B 52(10) . . . . ?
C1_19 C2_19 F2_19 Ag2B -128(9) . . . . ?
F1_8 C1_8 C2_8 F2_8 1.9(15) . . . . ?
C6_8 C1_8 C2_8 F2_8 -175.4(13) . . . . ?
F1_8 C1_8 C2_8 C3_8 178.4(11) . . . . ?
C6_8 C1_8 C2_8 C3_8 1.1(12) . . . . ?
F1_8 C1_8 C2_8 Ag2B -125.6(10) . . . . ?
C6_8 C1_8 C2_8 Ag2B 57.1(9) . . . . ?
F1_8 C1_8 C2_8 Ag2A -132.9(10) . . . . ?
C6_8 C1_8 C2_8 Ag2A 49.8(9) . . . . ?
F2_8 C2_8 C3_8 C4_8 175.2(14) . . . . ?
C1_8 C2_8 C3_8 C4_8 -1.3(14) . . . . ?
Ag2B C2_8 C3_8 C4_8 -68.9(10) . . . . ?
Ag2A C2_8 C3_8 C4_8 -77.5(10) . . . . ?
F2_8 C2_8 C3_8 Ag2A -107.3(11) . . . . ?
C1_8 C2_8 C3_8 Ag2A 76.2(9) . . . . ?
F2_8 C2_8 C3_8 Ag2B -115.8(11) . . . . ?
C1_8 C2_8 C3_8 Ag2B 67.7(9) . . . . ?
C2_8 C3_8 C4_8 C5_8 1.1(17) . . . . ?
Ag2A C3_8 C4_8 C5_8 -96.2(11) . . . . ?
Ag2B C3_8 C4_8 C5_8 -75.4(12) . . . . ?
C2_8 C3_8 C4_8 Ag2A 97.3(10) . . . . ?
C2_8 C3_8 C4_8 Ag2B 76.5(11) . . . . ?
C3_8 C4_8 C5_8 C6_8 -0.9(19) . . . . ?
Ag2A C4_8 C5_8 C6_8 -80.2(13) . . . . ?
Ag2B C4_8 C5_8 C6_8 -70.0(13) . . . . ?
C3_8 C4_8 C5_8 Ag2B 69.1(11) . . . . ?
C3_8 C4_8 C5_8 Ag2A 79.3(11) . . . . ?
C4_8 C5_8 C6_8 C1_8 0.8(19) . . . . ?
Ag2B C5_8 C6_8 C1_8 -57.4(11) . . . . ?
Ag2A C5_8 C6_8 C1_8 -50.7(12) . . . . ?
F1_8 C1_8 C6_8 C5_8 -178.1(12) . . . . ?
C2_8 C1_8 C6_8 C5_8 -0.9(15) . . . . ?
F1_21 C1_21 C2_21 F2_21 6(5) . . . . ?
C6_21 C1_21 C2_21 F2_21 -179(5) . . . . ?
F1_21 C1_21 C2_21 C3_21 -176(4) . . . . ?
C6_21 C1_21 C2_21 C3_21 0(4) . . . . ?
F2_21 C2_21 C3_21 C4_21 177(5) . . . . ?
C1_21 C2_21 C3_21 C4_21 -2(4) . . . . ?
F2_21 C2_21 C3_21 Ag2B -126(4) . . . . ?
C1_21 C2_21 C3_21 Ag2B 55(2) . . . . ?
F2_21 C2_21 C3_21 Ag2A -135(4) . . . . ?
C1_21 C2_21 C3_21 Ag2A 46(2) . . . . ?
C2_21 C3_21 C4_21 C5_21 7(8) . . . . ?
Ag2B C3_21 C4_21 C5_21 -61(6) . . . . ?
Ag2A C3_21 C4_21 C5_21 -67(5) . . . . ?
C2_21 C3_21 C4_21 Ag2A 74(4) . . . . ?
C2_21 C3_21 C4_21 Ag2B 68(3) . . . . ?
C3_21 C4_21 C5_21 C6_21 -9(10) . . . . ?
Ag2A C4_21 C5_21 C6_21 -102(6) . . . . ?
Ag2B C4_21 C5_21 C6_21 -81(6) . . . . ?
C3_21 C4_21 C5_21 Ag2A 93(6) . . . . ?
C3_21 C4_21 C5_21 Ag2B 72(6) . . . . ?
F1_21 C1_21 C6_21 C5_21 173(6) . . . . ?
C2_21 C1_21 C6_21 C5_21 -2(8) . . . . ?
F1_21 C1_21 C6_21 Ag2B 115(4) . . . . ?
C2_21 C1_21 C6_21 Ag2B -60(4) . . . . ?
F1_21 C1_21 C6_21 Ag2A 121(4) . . . . ?
C2_21 C1_21 C6_21 Ag2A -54(4) . . . . ?
C4_21 C5_21 C6_21 C1_21 6(10) . . . . ?
Ag2A C5_21 C6_21 C1_21 -85(6) . . . . ?
Ag2B C5_21 C6_21 C1_21 -72(6) . . . . ?
C4_21 C5_21 C6_21 Ag2B 79(6) . . . . ?
C4_21 C5_21 C6_21 Ag2A 91(6) . . . . ?
F1_9 C1_9 C2_9 F2_9 -1.1(13) . . . . ?
C6_9 C1_9 C2_9 F2_9 178.3(9) . . . . ?
F1_9 C1_9 C2_9 C3_9 179.2(9) . . . . ?
C6_9 C1_9 C2_9 C3_9 -1.5(13) . . . . ?
F2_9 C2_9 C3_9 C4_9 -179.2(11) . . . . ?
C1_9 C2_9 C3_9 C4_9 0.5(13) . . . . ?
C2_9 C3_9 C4_9 C5_9 2.3(19) . . . . ?
C2_9 C3_9 C4_9 Ag3B -66.3(13) . . . . ?
C2_9 C3_9 C4_9 Ag3A -60.3(11) . . . . ?
C3_9 C4_9 C5_9 C6_9 -4(2) . . . . ?
Ag3B C4_9 C5_9 C6_9 93.4(16) . . . . ?
Ag3A C4_9 C5_9 C6_9 93.0(15) . . . . ?
C3_9 C4_9 C5_9 Ag3A -97.2(14) . . . . ?
C3_9 C4_9 C5_9 Ag3B -97.6(15) . . . . ?
C4_9 C5_9 C6_9 C1_9 3(2) . . . . ?
Ag3A C5_9 C6_9 C1_9 98.3(10) . . . . ?
Ag3B C5_9 C6_9 C1_9 92.4(13) . . . . ?
C4_9 C5_9 C6_9 Ag3A -95.1(16) . . . . ?
C4_9 C5_9 C6_9 Ag3B -89.2(17) . . . . ?
F1_9 C1_9 C6_9 C5_9 178.9(12) . . . . ?
C2_9 C1_9 C6_9 C5_9 -0.4(16) . . . . ?
F1_9 C1_9 C6_9 Ag3A -115.9(9) . . . . ?
C2_9 C1_9 C6_9 Ag3A 64.7(11) . . . . ?
F1_9 C1_9 C6_9 Ag3B -120.0(10) . . . . ?
C2_9 C1_9 C6_9 Ag3B 60.6(12) . . . . ?
F1_18 C1_18 C2_18 F2_18 -3(3) . . . . ?
C6_18 C1_18 C2_18 F2_18 177(2) . . . . ?
F1_18 C1_18 C2_18 C3_18 178(2) . . . . ?
C6_18 C1_18 C2_18 C3_18 -1(2) . . . . ?
F2_18 C2_18 C3_18 C4_18 -179(3) . . . . ?
C1_18 C2_18 C3_18 C4_18 0(3) . . . . ?
F2_18 C2_18 C3_18 Ag3B 128.7(18) . . . . ?
C1_18 C2_18 C3_18 Ag3B -52.7(17) . . . . ?
F2_18 C2_18 C3_18 Ag3A 134.3(17) . . . . ?
C1_18 C2_18 C3_18 Ag3A -47.1(15) . . . . ?
C2_18 C3_18 C4_18 C5_18 3(4) . . . . ?
Ag3B C3_18 C4_18 C5_18 89(3) . . . . ?
Ag3A C3_18 C4_18 C5_18 86(3) . . . . ?
C2_18 C3_18 C4_18 Ag3A -83(2) . . . . ?
C2_18 C3_18 C4_18 Ag3B -87(2) . . . . ?
C3_18 C4_18 C5_18 C6_18 -4(4) . . . . ?
Ag3A C4_18 C5_18 C6_18 102(2) . . . . ?
Ag3B C4_18 C5_18 C6_18 98(2) . . . . ?
C3_18 C4_18 C5_18 Ag3A -106(3) . . . . ?
C3_18 C4_18 C5_18 Ag3B -101(3) . . . . ?
F1_18 C1_18 C6_18 C5_18 -179(2) . . . . ?
C2_18 C1_18 C6_18 C5_18 0(3) . . . . ?
F1_18 C1_18 C6_18 Ag3A -133.0(18) . . . . ?
C2_18 C1_18 C6_18 Ag3A 46(2) . . . . ?
F1_18 C1_18 C6_18 Ag3B -133.1(19) . . . . ?
C2_18 C1_18 C6_18 Ag3B 46.2(19) . . . . ?
C4_18 C5_18 C6_18 C1_18 2(4) . . . . ?
Ag3A C5_18 C6_18 C1_18 80(2) . . . . ?
Ag3B C5_18 C6_18 C1_18 74(2) . . . . ?
C4_18 C5_18 C6_18 Ag3A -77(2) . . . . ?
C4_18 C5_18 C6_18 Ag3B -72(2) . . . . ?
F1_7 C1_7 C2_7 F2_7 1.7(15) . . . . ?
C6_7 C1_7 C2_7 F2_7 -179.7(12) . . . . ?
F1_7 C1_7 C2_7 C3_7 -179.0(11) . . . . ?
C6_7 C1_7 C2_7 C3_7 -0.4(15) . . . . ?
F2_7 C2_7 C3_7 C4_7 178.9(9) . . . . ?
C1_7 C2_7 C3_7 C4_7 -0.3(13) . . . . ?
C2_7 C3_7 C4_7 C5_7 1.0(14) . . . . ?
C2_7 C3_7 C4_7 Ag1A -77.0(9) . . . . ?
C2_7 C3_7 C4_7 Ag1B -69.9(9) . . . . ?
C3_7 C4_7 C5_7 C6_7 -0.9(17) . . . . ?
Ag1A C4_7 C5_7 C6_7 98.8(13) . . . . ?
Ag1B C4_7 C5_7 C6_7 88.6(13) . . . . ?
C3_7 C4_7 C5_7 Ag1A -99.7(9) . . . . ?
C3_7 C4_7 C5_7 Ag1B -89.5(10) . . . . ?
F1_7 C1_7 C6_7 C5_7 179.0(14) . . . . ?
C2_7 C1_7 C6_7 C5_7 0.5(19) . . . . ?
F1_7 C1_7 C6_7 Ag1A -130.9(10) . . . . ?
C2_7 C1_7 C6_7 Ag1A 50.5(12) . . . . ?
F1_7 C1_7 C6_7 Ag1B -120.0(12) . . . . ?
C2_7 C1_7 C6_7 Ag1B 61.5(12) . . . . ?
C4_7 C5_7 C6_7 C1_7 0(2) . . . . ?
Ag1A C5_7 C6_7 C1_7 81.7(14) . . . . ?
Ag1B C5_7 C6_7 C1_7 83.3(13) . . . . ?
C4_7 C5_7 C6_7 Ag1A -81.6(11) . . . . ?
C4_7 C5_7 C6_7 Ag1B -83.1(11) . . . . ?
F1_22 C1_22 C2_22 F2_22 3(3) . . . . ?
C6_22 C1_22 C2_22 F2_22 -174(2) . . . . ?
F1_22 C1_22 C2_22 C3_22 -180(2) . . . . ?
C6_22 C1_22 C2_22 C3_22 3(2) . . . . ?
F2_22 C2_22 C3_22 C4_22 176(3) . . . . ?
C1_22 C2_22 C3_22 C4_22 -1(3) . . . . ?
F2_22 C2_22 C3_22 Ag1A -123(2) . . . . ?
C1_22 C2_22 C3_22 Ag1A 60.1(16) . . . . ?
F2_22 C2_22 C3_22 Ag1B -112(2) . . . . ?
C1_22 C2_22 C3_22 Ag1B 70.7(16) . . . . ?
C2_22 C3_22 C4_22 C5_22 3(5) . . . . ?
Ag1A C3_22 C4_22 C5_22 -93(3) . . . . ?
Ag1B C3_22 C4_22 C5_22 -90(3) . . . . ?
C2_22 C3_22 C4_22 Ag1A 96(2) . . . . ?
C2_22 C3_22 C4_22 Ag1B 93(2) . . . . ?
C3_22 C4_22 C5_22 C6_22 -5(5) . . . . ?
Ag1A C4_22 C5_22 C6_22 -100(2) . . . . ?
Ag1B C4_22 C5_22 C6_22 -88(3) . . . . ?
C3_22 C4_22 C5_22 Ag1A 95(3) . . . . ?
C3_22 C4_22 C5_22 Ag1B 83(3) . . . . ?
F1_22 C1_22 C6_22 C5_22 177(2) . . . . ?
C2_22 C1_22 C6_22 C5_22 -6(3) . . . . ?
C4_22 C5_22 C6_22 C1_22 7(4) . . . . ?
Ag1A C5_22 C6_22 C1_22 -59(3) . . . . ?
Ag1B C5_22 C6_22 C1_22 -55(2) . . . . ?
O1_3 Al1 O1_5 C1_5 -32(2) . . . . ?
O1_6 Al1 O1_5 C1_5 113(2) . . . . ?
O1_4 Al1 O1_5 C1_5 -122.0(19) . . . . ?
Al1 O1_5 C1_5 C2_5 -50(2) . . . . ?
Al1 O1_5 C1_5 C4_5 72(2) . . . . ?
Al1 O1_5 C1_5 C3_5 -169.9(15) . . . . ?
O1_5 C1_5 C2_5 F1_5 -56.2(12) . . . . ?
C4_5 C1_5 C2_5 F1_5 -179.6(9) . . . . ?
C3_5 C1_5 C2_5 F1_5 64.8(11) . . . . ?
O1_5 C1_5 C2_5 F2_5 60.0(12) . . . . ?
C4_5 C1_5 C2_5 F2_5 -63.4(11) . . . . ?
C3_5 C1_5 C2_5 F2_5 -179.0(8) . . . . ?
O1_5 C1_5 C2_5 C9_5 -178.2(9) . . . . ?
C4_5 C1_5 C2_5 C9_5 58.4(12) . . . . ?
C3_5 C1_5 C2_5 C9_5 -57.2(11) . . . . ?
O1_5 C1_5 C3_5 F4_5 -56.4(11) . . . . ?
C2_5 C1_5 C3_5 F4_5 179.2(8) . . . . ?
C4_5 C1_5 C3_5 F4_5 64.1(11) . . . . ?
O1_5 C1_5 C3_5 F3_5 59.5(12) . . . . ?
C2_5 C1_5 C3_5 F3_5 -64.9(11) . . . . ?
C4_5 C1_5 C3_5 F3_5 -180.0(9) . . . . ?
O1_5 C1_5 C3_5 C7_5 -178.7(9) . . . . ?
C2_5 C1_5 C3_5 C7_5 56.9(11) . . . . ?
C4_5 C1_5 C3_5 C7_5 -58.2(11) . . . . ?
O1_5 C1_5 C4_5 F6_5 -60.6(15) . . . . ?
C2_5 C1_5 C4_5 F6_5 64.8(13) . . . . ?
C3_5 C1_5 C4_5 F6_5 -179.7(11) . . . . ?
O1_5 C1_5 C4_5 F5_5 56.6(13) . . . . ?
C2_5 C1_5 C4_5 F5_5 -177.9(10) . . . . ?
C3_5 C1_5 C4_5 F5_5 -62.5(12) . . . . ?
O1_5 C1_5 C4_5 C5_5 176.5(10) . . . . ?
C2_5 C1_5 C4_5 C5_5 -58.1(12) . . . . ?
C3_5 C1_5 C4_5 C5_5 57.3(12) . . . . ?
F6_5 C4_5 C5_5 F7_5 57.1(15) . . . . ?
F5_5 C4_5 C5_5 F7_5 -56.9(14) . . . . ?
C1_5 C4_5 C5_5 F7_5 -178.9(11) . . . . ?
F6_5 C4_5 C5_5 C10_5 -63.5(15) . . . . ?
F5_5 C4_5 C5_5 C10_5 -177.6(11) . . . . ?
C1_5 C4_5 C5_5 C10_5 60.5(13) . . . . ?
F6_5 C4_5 C5_5 C6_5 176.0(12) . . . . ?
F5_5 C4_5 C5_5 C6_5 61.9(13) . . . . ?
C1_5 C4_5 C5_5 C6_5 -60.0(13) . . . . ?
F7_5 C5_5 C6_5 F8_5 58.5(13) . . . . ?
C10_5 C5_5 C6_5 F8_5 178.4(9) . . . . ?
C4_5 C5_5 C6_5 F8_5 -60.6(12) . . . . ?
F7_5 C5_5 C6_5 F9_5 -59.7(13) . . . . ?
C10_5 C5_5 C6_5 F9_5 60.2(12) . . . . ?
C4_5 C5_5 C6_5 F9_5 -178.8(10) . . . . ?
F7_5 C5_5 C6_5 C7_5 180.0(11) . . . . ?
C10_5 C5_5 C6_5 C7_5 -60.1(12) . . . . ?
C4_5 C5_5 C6_5 C7_5 60.9(12) . . . . ?
F8_5 C6_5 C7_5 F10_5 -56.7(12) . . . . ?
F9_5 C6_5 C7_5 F10_5 59.9(12) . . . . ?
C5_5 C6_5 C7_5 F10_5 -179.0(9) . . . . ?
F8_5 C6_5 C7_5 C8_5 -179.1(10) . . . . ?
F9_5 C6_5 C7_5 C8_5 -62.5(12) . . . . ?
C5_5 C6_5 C7_5 C8_5 58.6(12) . . . . ?
F8_5 C6_5 C7_5 C3_5 61.8(11) . . . . ?
F9_5 C6_5 C7_5 C3_5 178.4(9) . . . . ?
C5_5 C6_5 C7_5 C3_5 -60.5(11) . . . . ?
F4_5 C3_5 C7_5 F10_5 58.4(11) . . . . ?
F3_5 C3_5 C7_5 F10_5 -59.1(12) . . . . ?
C1_5 C3_5 C7_5 F10_5 180.0(9) . . . . ?
F4_5 C3_5 C7_5 C8_5 178.7(10) . . . . ?
F3_5 C3_5 C7_5 C8_5 61.1(12) . . . . ?
C1_5 C3_5 C7_5 C8_5 -59.8(12) . . . . ?
F4_5 C3_5 C7_5 C6_5 -60.9(11) . . . . ?
F3_5 C3_5 C7_5 C6_5 -178.4(9) . . . . ?
C1_5 C3_5 C7_5 C6_5 60.7(11) . . . . ?
F10_5 C7_5 C8_5 F12_5 -58.2(16) . . . . ?
C6_5 C7_5 C8_5 F12_5 63.6(16) . . . . ?
C3_5 C7_5 C8_5 F12_5 -177.1(14) . . . . ?
F10_5 C7_5 C8_5 F11_5 57.1(16) . . . . ?
C6_5 C7_5 C8_5 F11_5 178.9(14) . . . . ?
C3_5 C7_5 C8_5 F11_5 -61.8(16) . . . . ?
F10_5 C7_5 C8_5 C9_5 179.9(10) . . . . ?
C6_5 C7_5 C8_5 C9_5 -58.3(13) . . . . ?
C3_5 C7_5 C8_5 C9_5 61.0(13) . . . . ?
F12_5 C8_5 C9_5 F13_5 55.1(15) . . . . ?
F11_5 C8_5 C9_5 F13_5 -61.5(16) . . . . ?
C7_5 C8_5 C9_5 F13_5 177.2(10) . . . . ?
F12_5 C8_5 C9_5 C10_5 -63.5(15) . . . . ?
F11_5 C8_5 C9_5 C10_5 179.9(14) . . . . ?
C7_5 C8_5 C9_5 C10_5 58.6(13) . . . . ?
F12_5 C8_5 C9_5 C2_5 177.5(13) . . . . ?
F11_5 C8_5 C9_5 C2_5 60.9(16) . . . . ?
C7_5 C8_5 C9_5 C2_5 -60.4(13) . . . . ?
F1_5 C2_5 C9_5 F13_5 57.6(13) . . . . ?
F2_5 C2_5 C9_5 F13_5 -56.2(12) . . . . ?
C1_5 C2_5 C9_5 F13_5 -179.8(10) . . . . ?
F1_5 C2_5 C9_5 C10_5 177.9(9) . . . . ?
F2_5 C2_5 C9_5 C10_5 64.1(11) . . . . ?
C1_5 C2_5 C9_5 C10_5 -59.5(12) . . . . ?
F1_5 C2_5 C9_5 C8_5 -63.1(12) . . . . ?
F2_5 C2_5 C9_5 C8_5 -176.9(10) . . . . ?
C1_5 C2_5 C9_5 C8_5 59.5(12) . . . . ?
F13_5 C9_5 C10_5 F15_5 -57.8(13) . . . . ?
C8_5 C9_5 C10_5 F15_5 61.3(13) . . . . ?
C2_5 C9_5 C10_5 F15_5 179.7(10) . . . . ?
F13_5 C9_5 C10_5 F14_5 61.0(13) . . . . ?
C8_5 C9_5 C10_5 F14_5 -179.8(10) . . . . ?
C2_5 C9_5 C10_5 F14_5 -61.4(12) . . . . ?
F13_5 C9_5 C10_5 C5_5 -179.6(10) . . . . ?
C8_5 C9_5 C10_5 C5_5 -60.5(12) . . . . ?
C2_5 C9_5 C10_5 C5_5 57.9(12) . . . . ?
F7_5 C5_5 C10_5 F15_5 57.3(15) . . . . ?
C4_5 C5_5 C10_5 F15_5 177.2(11) . . . . ?
C6_5 C5_5 C10_5 F15_5 -61.7(13) . . . . ?
F7_5 C5_5 C10_5 F14_5 -58.8(14) . . . . ?
C4_5 C5_5 C10_5 F14_5 61.2(12) . . . . ?
C6_5 C5_5 C10_5 F14_5 -177.8(9) . . . . ?
F7_5 C5_5 C10_5 C9_5 -179.4(12) . . . . ?
C4_5 C5_5 C10_5 C9_5 -59.5(13) . . . . ?
C6_5 C5_5 C10_5 C9_5 61.6(12) . . . . ?
O1_14 Al1 O1_12 C1_12 -109(2) . . . . ?
O1_13 Al1 O1_12 C1_12 -17(3) . . . . ?
O1_15 Al1 O1_12 C1_12 134(2) . . . . ?
Al1 O1_12 C1_12 C4_12 61(3) . . . . ?
Al1 O1_12 C1_12 C3_12 -177.7(19) . . . . ?
Al1 O1_12 C1_12 C2_12 -58(3) . . . . ?
O1_12 C1_12 C2_12 F1_12 -59.8(15) . . . . ?
C4_12 C1_12 C2_12 F1_12 178.8(12) . . . . ?
C3_12 C1_12 C2_12 F1_12 61.7(14) . . . . ?
O1_12 C1_12 C2_12 F2_12 58.2(14) . . . . ?
C4_12 C1_12 C2_12 F2_12 -63.1(13) . . . . ?
C3_12 C1_12 C2_12 F2_12 179.8(10) . . . . ?
O1_12 C1_12 C2_12 C9_12 -179.3(10) . . . . ?
C4_12 C1_12 C2_12 C9_12 59.3(12) . . . . ?
C3_12 C1_12 C2_12 C9_12 -57.8(13) . . . . ?
O1_12 C1_12 C3_12 F4_12 -58.4(13) . . . . ?
C4_12 C1_12 C3_12 F4_12 64.0(12) . . . . ?
C2_12 C1_12 C3_12 F4_12 -179.8(10) . . . . ?
O1_12 C1_12 C3_12 F3_12 58.4(12) . . . . ?
C4_12 C1_12 C3_12 F3_12 -179.2(9) . . . . ?
C2_12 C1_12 C3_12 F3_12 -63.0(12) . . . . ?
O1_12 C1_12 C3_12 C7_12 178.8(10) . . . . ?
C4_12 C1_12 C3_12 C7_12 -58.8(11) . . . . ?
C2_12 C1_12 C3_12 C7_12 57.4(12) . . . . ?
O1_12 C1_12 C4_12 F6_12 -57.9(11) . . . . ?
C3_12 C1_12 C4_12 F6_12 179.9(8) . . . . ?
C2_12 C1_12 C4_12 F6_12 63.2(11) . . . . ?
O1_12 C1_12 C4_12 F5_12 59.5(11) . . . . ?
C3_12 C1_12 C4_12 F5_12 -62.7(11) . . . . ?
C2_12 C1_12 C4_12 F5_12 -179.3(9) . . . . ?
O1_12 C1_12 C4_12 C5_12 178.3(9) . . . . ?
C3_12 C1_12 C4_12 C5_12 56.0(11) . . . . ?
C2_12 C1_12 C4_12 C5_12 -60.6(11) . . . . ?
F6_12 C4_12 C5_12 F7_12 57.5(12) . . . . ?
F5_12 C4_12 C5_12 F7_12 -60.2(13) . . . . ?
C1_12 C4_12 C5_12 F7_12 -178.5(9) . . . . ?
F6_12 C4_12 C5_12 C10_12 -61.4(11) . . . . ?
F5_12 C4_12 C5_12 C10_12 -179.1(10) . . . . ?
C1_12 C4_12 C5_12 C10_12 62.6(11) . . . . ?
F6_12 C4_12 C5_12 C6_12 177.9(10) . . . . ?
F5_12 C4_12 C5_12 C6_12 60.2(13) . . . . ?
C1_12 C4_12 C5_12 C6_12 -58.1(12) . . . . ?
F7_12 C5_12 C6_12 F9_12 -59.8(16) . . . . ?
C10_12 C5_12 C6_12 F9_12 58.9(16) . . . . ?
C4_12 C5_12 C6_12 F9_12 179.6(13) . . . . ?
F7_12 C5_12 C6_12 F8_12 59.1(18) . . . . ?
C10_12 C5_12 C6_12 F8_12 177.8(15) . . . . ?
C4_12 C5_12 C6_12 F8_12 -61.5(18) . . . . ?
F7_12 C5_12 C6_12 C7_12 179.4(10) . . . . ?
C10_12 C5_12 C6_12 C7_12 -61.9(13) . . . . ?
C4_12 C5_12 C6_12 C7_12 58.7(13) . . . . ?
F9_12 C6_12 C7_12 F10_12 60.5(14) . . . . ?
F8_12 C6_12 C7_12 F10_12 -57.7(16) . . . . ?
C5_12 C6_12 C7_12 F10_12 -178.4(10) . . . . ?
F9_12 C6_12 C7_12 C3_12 -179.9(12) . . . . ?
F8_12 C6_12 C7_12 C3_12 61.9(17) . . . . ?
C5_12 C6_12 C7_12 C3_12 -58.8(13) . . . . ?
F9_12 C6_12 C7_12 C8_12 -59.8(14) . . . . ?
F8_12 C6_12 C7_12 C8_12 -178.0(15) . . . . ?
C5_12 C6_12 C7_12 C8_12 61.3(13) . . . . ?
F4_12 C3_12 C7_12 F10_12 57.5(13) . . . . ?
F3_12 C3_12 C7_12 F10_12 -58.0(12) . . . . ?
C1_12 C3_12 C7_12 F10_12 -179.9(10) . . . . ?
F4_12 C3_12 C7_12 C6_12 -61.7(12) . . . . ?
F3_12 C3_12 C7_12 C6_12 -177.3(10) . . . . ?
C1_12 C3_12 C7_12 C6_12 60.8(12) . . . . ?
F4_12 C3_12 C7_12 C8_12 179.2(10) . . . . ?
F3_12 C3_12 C7_12 C8_12 63.6(11) . . . . ?
C1_12 C3_12 C7_12 C8_12 -58.3(12) . . . . ?
F10_12 C7_12 C8_12 F12_12 -57.5(13) . . . . ?
C6_12 C7_12 C8_12 F12_12 61.9(12) . . . . ?
C3_12 C7_12 C8_12 F12_12 -178.7(10) . . . . ?
F10_12 C7_12 C8_12 F11_12 57.6(12) . . . . ?
C6_12 C7_12 C8_12 F11_12 177.0(10) . . . . ?
C3_12 C7_12 C8_12 F11_12 -63.5(12) . . . . ?
F10_12 C7_12 C8_12 C9_12 178.8(10) . . . . ?
C6_12 C7_12 C8_12 C9_12 -61.7(12) . . . . ?
C3_12 C7_12 C8_12 C9_12 57.7(12) . . . . ?
F12_12 C8_12 C9_12 F13_12 58.0(15) . . . . ?
F11_12 C8_12 C9_12 F13_12 -60.3(14) . . . . ?
C7_12 C8_12 C9_12 F13_12 -179.8(12) . . . . ?
F12_12 C8_12 C9_12 C10_12 -60.8(13) . . . . ?
F11_12 C8_12 C9_12 C10_12 -179.2(9) . . . . ?
C7_12 C8_12 C9_12 C10_12 61.3(12) . . . . ?
F12_12 C8_12 C9_12 C2_12 179.1(10) . . . . ?
F11_12 C8_12 C9_12 C2_12 60.7(13) . . . . ?
C7_12 C8_12 C9_12 C2_12 -58.8(13) . . . . ?
F1_12 C2_12 C9_12 F13_12 59.3(15) . . . . ?
F2_12 C2_12 C9_12 F13_12 -55.6(14) . . . . ?
C1_12 C2_12 C9_12 F13_12 -179.4(11) . . . . ?
F1_12 C2_12 C9_12 C8_12 -61.3(15) . . . . ?
F2_12 C2_12 C9_12 C8_12 -176.2(11) . . . . ?
C1_12 C2_12 C9_12 C8_12 60.0(13) . . . . ?
F1_12 C2_12 C9_12 C10_12 179.1(13) . . . . ?
F2_12 C2_12 C9_12 C10_12 64.2(14) . . . . ?
C1_12 C2_12 C9_12 C10_12 -59.6(13) . . . . ?
F7_12 C5_12 C10_12 F14_12 -58.8(12) . . . . ?
C4_12 C5_12 C10_12 F14_12 60.1(12) . . . . ?
C6_12 C5_12 C10_12 F14_12 -177.3(10) . . . . ?
F7_12 C5_12 C10_12 F15_12 58.1(12) . . . . ?
C4_12 C5_12 C10_12 F15_12 177.0(9) . . . . ?
C6_12 C5_12 C10_12 F15_12 -60.4(12) . . . . ?
F7_12 C5_12 C10_12 C9_12 -179.6(10) . . . . ?
C4_12 C5_12 C10_12 C9_12 -60.7(11) . . . . ?
C6_12 C5_12 C10_12 C9_12 61.9(12) . . . . ?
F13_12 C9_12 C10_12 F14_12 58.4(13) . . . . ?
C8_12 C9_12 C10_12 F14_12 177.3(9) . . . . ?
C2_12 C9_12 C10_12 F14_12 -62.0(12) . . . . ?
F13_12 C9_12 C10_12 F15_12 -57.9(14) . . . . ?
C8_12 C9_12 C10_12 F15_12 61.0(12) . . . . ?
C2_12 C9_12 C10_12 F15_12 -178.2(10) . . . . ?
F13_12 C9_12 C10_12 C5_12 179.8(11) . . . . ?
C8_12 C9_12 C10_12 C5_12 -61.3(11) . . . . ?
C2_12 C9_12 C10_12 C5_12 59.4(12) . . . . ?
O1_3 Al1 O1_4 C1_4 134(3) . . . . ?
O1_6 Al1 O1_4 C1_4 11(3) . . . . ?
O1_5 Al1 O1_4 C1_4 -113(3) . . . . ?
Al1 O1_4 C1_4 C3_4 -99(3) . . . . ?
Al1 O1_4 C1_4 C2_4 21(4) . . . . ?
Al1 O1_4 C1_4 C4_4 145(3) . . . . ?
O1_4 C1_4 C2_4 F2_4 52(2) . . . . ?
C3_4 C1_4 C2_4 F2_4 172.7(16) . . . . ?
C4_4 C1_4 C2_4 F2_4 -72.5(18) . . . . ?
O1_4 C1_4 C2_4 F1_4 -58(2) . . . . ?
C3_4 C1_4 C2_4 F1_4 62.2(18) . . . . ?
C4_4 C1_4 C2_4 F1_4 176.9(15) . . . . ?
O1_4 C1_4 C2_4 C9_4 -177.1(15) . . . . ?
C3_4 C1_4 C2_4 C9_4 -56.5(17) . . . . ?
C4_4 C1_4 C2_4 C9_4 58.2(16) . . . . ?
O1_4 C1_4 C3_4 F3_4 63(2) . . . . ?
C2_4 C1_4 C3_4 F3_4 -62(2) . . . . ?
C4_4 C1_4 C3_4 F3_4 -178.0(16) . . . . ?
O1_4 C1_4 C3_4 F4_4 -61.3(18) . . . . ?
C2_4 C1_4 C3_4 F4_4 173.7(14) . . . . ?
C4_4 C1_4 C3_4 F4_4 57.5(17) . . . . ?
O1_4 C1_4 C3_4 C7_4 -177.9(13) . . . . ?
C2_4 C1_4 C3_4 C7_4 57.0(16) . . . . ?
C4_4 C1_4 C3_4 C7_4 -59.2(15) . . . . ?
O1_4 C1_4 C4_4 F6_4 -64.1(19) . . . . ?
C3_4 C1_4 C4_4 F6_4 178.9(15) . . . . ?
C2_4 C1_4 C4_4 F6_4 63.3(18) . . . . ?
O1_4 C1_4 C4_4 F5_4 55.2(18) . . . . ?
C3_4 C1_4 C4_4 F5_4 -61.8(17) . . . . ?
C2_4 C1_4 C4_4 F5_4 -177.4(14) . . . . ?
O1_4 C1_4 C4_4 C5_4 176.4(13) . . . . ?
C3_4 C1_4 C4_4 C5_4 59.3(15) . . . . ?
C2_4 C1_4 C4_4 C5_4 -56.2(16) . . . . ?
F6_4 C4_4 C5_4 F7_4 55.7(19) . . . . ?
F5_4 C4_4 C5_4 F7_4 -60.0(19) . . . . ?
C1_4 C4_4 C5_4 F7_4 178.9(15) . . . . ?
F6_4 C4_4 C5_4 C6_4 174.1(15) . . . . ?
F5_4 C4_4 C5_4 C6_4 58.4(18) . . . . ?
C1_4 C4_4 C5_4 C6_4 -62.7(16) . . . . ?
F6_4 C4_4 C5_4 C10_4 -64.8(18) . . . . ?
F5_4 C4_4 C5_4 C10_4 179.4(15) . . . . ?
C1_4 C4_4 C5_4 C10_4 58.3(16) . . . . ?
F7_4 C5_4 C6_4 F8_4 58(2) . . . . ?
C10_4 C5_4 C6_4 F8_4 179.5(16) . . . . ?
C4_4 C5_4 C6_4 F8_4 -59.5(19) . . . . ?
F7_4 C5_4 C6_4 F9_4 -59.6(19) . . . . ?
C10_4 C5_4 C6_4 F9_4 62.0(18) . . . . ?
C4_4 C5_4 C6_4 F9_4 -177.0(15) . . . . ?
F7_4 C5_4 C6_4 C7_4 180.0(14) . . . . ?
C10_4 C5_4 C6_4 C7_4 -58.4(16) . . . . ?
C4_4 C5_4 C6_4 C7_4 62.6(16) . . . . ?
F3_4 C3_4 C7_4 F10_4 -52.6(17) . . . . ?
F4_4 C3_4 C7_4 F10_4 61.4(17) . . . . ?
C1_4 C3_4 C7_4 F10_4 -179.5(13) . . . . ?
F3_4 C3_4 C7_4 C8_4 67.1(17) . . . . ?
F4_4 C3_4 C7_4 C8_4 -179.0(14) . . . . ?
C1_4 C3_4 C7_4 C8_4 -59.9(16) . . . . ?
F3_4 C3_4 C7_4 C6_4 -171.4(14) . . . . ?
F4_4 C3_4 C7_4 C6_4 -57.5(16) . . . . ?
C1_4 C3_4 C7_4 C6_4 61.6(16) . . . . ?
F8_4 C6_4 C7_4 F10_4 -58.0(19) . . . . ?
F9_4 C6_4 C7_4 F10_4 57.6(19) . . . . ?
C5_4 C6_4 C7_4 F10_4 178.5(14) . . . . ?
F8_4 C6_4 C7_4 C8_4 -176.7(15) . . . . ?
F9_4 C6_4 C7_4 C8_4 -61.1(18) . . . . ?
C5_4 C6_4 C7_4 C8_4 59.8(16) . . . . ?
F8_4 C6_4 C7_4 C3_4 61.8(18) . . . . ?
F9_4 C6_4 C7_4 C3_4 177.4(15) . . . . ?
C5_4 C6_4 C7_4 C3_4 -61.7(16) . . . . ?
F10_4 C7_4 C8_4 F11_4 58(2) . . . . ?
C3_4 C7_4 C8_4 F11_4 -62.7(18) . . . . ?
C6_4 C7_4 C8_4 F11_4 176.9(15) . . . . ?
F10_4 C7_4 C8_4 F12_4 -57.2(19) . . . . ?
C3_4 C7_4 C8_4 F12_4 -177.9(13) . . . . ?
C6_4 C7_4 C8_4 F12_4 61.7(17) . . . . ?
F10_4 C7_4 C8_4 C9_4 179.5(15) . . . . ?
C3_4 C7_4 C8_4 C9_4 58.8(16) . . . . ?
C6_4 C7_4 C8_4 C9_4 -61.6(16) . . . . ?
F11_4 C8_4 C9_4 F13_4 -59(2) . . . . ?
F12_4 C8_4 C9_4 F13_4 54.8(19) . . . . ?
C7_4 C8_4 C9_4 F13_4 177.2(15) . . . . ?
F11_4 C8_4 C9_4 C10_4 -175.6(16) . . . . ?
F12_4 C8_4 C9_4 C10_4 -62.2(16) . . . . ?
C7_4 C8_4 C9_4 C10_4 60.2(16) . . . . ?
F11_4 C8_4 C9_4 C2_4 66.4(18) . . . . ?
F12_4 C8_4 C9_4 C2_4 179.7(14) . . . . ?
C7_4 C8_4 C9_4 C2_4 -57.8(16) . . . . ?
F2_4 C2_4 C9_4 F13_4 -53(2) . . . . ?
F1_4 C2_4 C9_4 F13_4 58(2) . . . . ?
C1_4 C2_4 C9_4 F13_4 179.0(15) . . . . ?
F2_4 C2_4 C9_4 C10_4 67.9(19) . . . . ?
F1_4 C2_4 C9_4 C10_4 178.7(16) . . . . ?
C1_4 C2_4 C9_4 C10_4 -60.1(17) . . . . ?
F2_4 C2_4 C9_4 C8_4 -174.2(16) . . . . ?
F1_4 C2_4 C9_4 C8_4 -63.3(18) . . . . ?
C1_4 C2_4 C9_4 C8_4 57.8(17) . . . . ?
F7_4 C5_4 C10_4 F15_4 58.6(18) . . . . ?
C6_4 C5_4 C10_4 F15_4 -62.4(17) . . . . ?
C4_4 C5_4 C10_4 F15_4 177.7(13) . . . . ?
F7_4 C5_4 C10_4 F14_4 -58.7(19) . . . . ?
C6_4 C5_4 C10_4 F14_4 -179.7(15) . . . . ?
C4_4 C5_4 C10_4 F14_4 60.4(19) . . . . ?
F7_4 C5_4 C10_4 C9_4 -179.4(13) . . . . ?
C6_4 C5_4 C10_4 C9_4 59.6(16) . . . . ?
C4_4 C5_4 C10_4 C9_4 -60.3(16) . . . . ?
F13_4 C9_4 C10_4 F15_4 -55(2) . . . . ?
C8_4 C9_4 C10_4 F15_4 61.1(18) . . . . ?
C2_4 C9_4 C10_4 F15_4 -179.7(15) . . . . ?
F13_4 C9_4 C10_4 F14_4 59.6(19) . . . . ?
C8_4 C9_4 C10_4 F14_4 176.2(14) . . . . ?
C2_4 C9_4 C10_4 F14_4 -64.7(17) . . . . ?
F13_4 C9_4 C10_4 C5_4 -175.6(15) . . . . ?
C8_4 C9_4 C10_4 C5_4 -59.0(16) . . . . ?
C2_4 C9_4 C10_4 C5_4 60.1(16) . . . . ?
O1_3 Al1 O1_6 C1_6 133(3) . . . . ?
O1_4 Al1 O1_6 C1_6 -118(3) . . . . ?
O1_5 Al1 O1_6 C1_6 -11(4) . . . . ?
Al1 O1_6 C1_6 C2_6 74(4) . . . . ?
Al1 O1_6 C1_6 C3_6 -70(4) . . . . ?
Al1 O1_6 C1_6 C4_6 -173(3) . . . . ?
O1_6 C1_6 C2_6 F2_6 47(2) . . . . ?
C3_6 C1_6 C2_6 F2_6 -170.3(14) . . . . ?
C4_6 C1_6 C2_6 F2_6 -60.9(16) . . . . ?
O1_6 C1_6 C2_6 F1_6 -71(2) . . . . ?
C3_6 C1_6 C2_6 F1_6 72.5(17) . . . . ?
C4_6 C1_6 C2_6 F1_6 -178.2(13) . . . . ?
O1_6 C1_6 C2_6 C9_6 168.2(17) . . . . ?
C3_6 C1_6 C2_6 C9_6 -48.7(17) . . . . ?
C4_6 C1_6 C2_6 C9_6 60.7(15) . . . . ?
O1_6 C1_6 C3_6 F4_6 -53(2) . . . . ?
C2_6 C1_6 C3_6 F4_6 156.1(15) . . . . ?
C4_6 C1_6 C3_6 F4_6 44.1(17) . . . . ?
O1_6 C1_6 C3_6 F3_6 63.6(19) . . . . ?
C2_6 C1_6 C3_6 F3_6 -86.8(17) . . . . ?
C4_6 C1_6 C3_6 F3_6 161.2(14) . . . . ?
O1_6 C1_6 C3_6 C7_6 -171.9(15) . . . . ?
C2_6 C1_6 C3_6 C7_6 37.6(18) . . . . ?
C4_6 C1_6 C3_6 C7_6 -74.4(15) . . . . ?
O1_6 C1_6 C4_6 F5_6 43.9(16) . . . . ?
C2_6 C1_6 C4_6 F5_6 175.9(13) . . . . ?
C3_6 C1_6 C4_6 F5_6 -65.8(15) . . . . ?
O1_6 C1_6 C4_6 F6_6 -68.5(17) . . . . ?
C2_6 C1_6 C4_6 F6_6 63.5(16) . . . . ?
C3_6 C1_6 C4_6 F6_6 -178.2(13) . . . . ?
O1_6 C1_6 C4_6 C5_6 168.4(15) . . . . ?
C2_6 C1_6 C4_6 C5_6 -59.6(16) . . . . ?
C3_6 C1_6 C4_6 C5_6 58.8(15) . . . . ?
F5_6 C4_6 C5_6 F7_6 -59.2(18) . . . . ?
F6_6 C4_6 C5_6 F7_6 61.2(19) . . . . ?
C1_6 C4_6 C5_6 F7_6 -177.3(14) . . . . ?
F5_6 C4_6 C5_6 C10_6 -179.8(13) . . . . ?
F6_6 C4_6 C5_6 C10_6 -59.3(18) . . . . ?
C1_6 C4_6 C5_6 C10_6 62.2(16) . . . . ?
F5_6 C4_6 C5_6 C6_6 74.9(19) . . . . ?
F6_6 C4_6 C5_6 C6_6 -164.7(16) . . . . ?
C1_6 C4_6 C5_6 C6_6 -43.2(19) . . . . ?
F7_6 C5_6 C6_6 F8_6 45.4(17) . . . . ?
C4_6 C5_6 C6_6 F8_6 -85.8(17) . . . . ?
C10_6 C5_6 C6_6 F8_6 158.3(12) . . . . ?
F7_6 C5_6 C6_6 F9_6 -62(2) . . . . ?
C4_6 C5_6 C6_6 F9_6 166.9(15) . . . . ?
C10_6 C5_6 C6_6 F9_6 51.0(17) . . . . ?
F7_6 C5_6 C6_6 C7_6 162.6(14) . . . . ?
C4_6 C5_6 C6_6 C7_6 31(2) . . . . ?
C10_6 C5_6 C6_6 C7_6 -84.6(14) . . . . ?
F8_6 C6_6 F9_6 F12_6 149.7(12) . . . . ?
C7_6 C6_6 F9_6 F12_6 30.7(14) . . . . ?
C5_6 C6_6 F9_6 F12_6 -105.7(15) . . . . ?
F4_6 C3_6 C7_6 F10_6 64.4(19) . . . . ?
F3_6 C3_6 C7_6 F10_6 -49(2) . . . . ?
C1_6 C3_6 C7_6 F10_6 -172.3(16) . . . . ?
F4_6 C3_6 C7_6 C8_6 -167.4(15) . . . . ?
F3_6 C3_6 C7_6 C8_6 79.8(18) . . . . ?
C1_6 C3_6 C7_6 C8_6 -44.1(18) . . . . ?
F4_6 C3_6 C7_6 C6_6 -58.4(17) . . . . ?
F3_6 C3_6 C7_6 C6_6 -171.2(15) . . . . ?
C1_6 C3_6 C7_6 C6_6 64.9(17) . . . . ?
F8_6 C6_6 C7_6 F10_6 -54.3(19) . . . . ?
F9_6 C6_6 C7_6 F10_6 58(2) . . . . ?
C5_6 C6_6 C7_6 F10_6 -161.9(16) . . . . ?
F8_6 C6_6 C7_6 C3_6 69.3(17) . . . . ?
F9_6 C6_6 C7_6 C3_6 -178.3(14) . . . . ?
C5_6 C6_6 C7_6 C3_6 -38.3(18) . . . . ?
F8_6 C6_6 C7_6 C8_6 -168.9(14) . . . . ?
F9_6 C6_6 C7_6 C8_6 -56.6(16) . . . . ?
C5_6 C6_6 C7_6 C8_6 83.4(15) . . . . ?
F10_6 C7_6 C8_6 F11_6 59(2) . . . . ?
C3_6 C7_6 C8_6 F11_6 -70.1(19) . . . . ?
C6_6 C7_6 C8_6 F11_6 174.4(15) . . . . ?
F10_6 C7_6 C8_6 F12_6 -49(2) . . . . ?
C3_6 C7_6 C8_6 F12_6 -178.4(15) . . . . ?
C6_6 C7_6 C8_6 F12_6 66.1(17) . . . . ?
F10_6 C7_6 C8_6 C9_6 -172.5(15) . . . . ?
C3_6 C7_6 C8_6 C9_6 58.2(18) . . . . ?
C6_6 C7_6 C8_6 C9_6 -57.3(15) . . . . ?
F11_6 C8_6 F12_6 F9_6 -157.1(13) . . . . ?
C7_6 C8_6 F12_6 F9_6 -40.0(14) . . . . ?
C9_6 C8_6 F12_6 F9_6 82.4(13) . . . . ?
F11_6 C8_6 C9_6 F13_6 -61.3(19) . . . . ?
F12_6 C8_6 C9_6 F13_6 46.2(18) . . . . ?
C7_6 C8_6 C9_6 F13_6 173.1(13) . . . . ?
F11_6 C8_6 C9_6 C2_6 61.7(18) . . . . ?
F12_6 C8_6 C9_6 C2_6 169.2(14) . . . . ?
C7_6 C8_6 C9_6 C2_6 -63.9(15) . . . . ?
F11_6 C8_6 C9_6 C10_6 -179.9(15) . . . . ?
F12_6 C8_6 C9_6 C10_6 -72.3(17) . . . . ?
C7_6 C8_6 C9_6 C10_6 54.5(16) . . . . ?
F2_6 C2_6 C9_6 F13_6 -54.6(16) . . . . ?
F1_6 C2_6 C9_6 F13_6 54.4(17) . . . . ?
C1_6 C2_6 C9_6 F13_6 179.7(13) . . . . ?
F2_6 C2_6 C9_6 C8_6 -172.5(13) . . . . ?
F1_6 C2_6 C9_6 C8_6 -63.6(15) . . . . ?
C1_6 C2_6 C9_6 C8_6 61.8(15) . . . . ?
F2_6 C2_6 C9_6 C10_6 65.0(15) . . . . ?
F1_6 C2_6 C9_6 C10_6 173.9(13) . . . . ?
C1_6 C2_6 C9_6 C10_6 -60.7(16) . . . . ?
F7_6 C5_6 C10_6 F14_6 -56.3(17) . . . . ?
C4_6 C5_6 C10_6 F14_6 62.4(16) . . . . ?
C6_6 C5_6 C10_6 F14_6 -172.7(13) . . . . ?
F7_6 C5_6 C10_6 F15_6 59.8(18) . . . . ?
C4_6 C5_6 C10_6 F15_6 178.6(15) . . . . ?
C6_6 C5_6 C10_6 F15_6 -56.5(15) . . . . ?
F7_6 C5_6 C10_6 C9_6 -179.5(13) . . . . ?
C4_6 C5_6 C10_6 C9_6 -60.7(15) . . . . ?
C6_6 C5_6 C10_6 C9_6 64.2(13) . . . . ?
F13_6 C9_6 C10_6 F14_6 58.9(16) . . . . ?
C8_6 C9_6 C10_6 F14_6 176.8(13) . . . . ?
C2_6 C9_6 C10_6 F14_6 -64.9(16) . . . . ?
F13_6 C9_6 C10_6 F15_6 -59.9(17) . . . . ?
C8_6 C9_6 C10_6 F15_6 58.0(17) . . . . ?
C2_6 C9_6 C10_6 F15_6 176.3(14) . . . . ?
F13_6 C9_6 C10_6 C5_6 -178.7(12) . . . . ?
C8_6 C9_6 C10_6 C5_6 -60.8(15) . . . . ?
C2_6 C9_6 C10_6 C5_6 57.5(15) . . . . ?
O1_6 Al1 O1_3 C1_3 -11.5(17) . . . . ?
O1_4 Al1 O1_3 C1_3 -137.5(15) . . . . ?
O1_5 Al1 O1_3 C1_3 134.2(14) . . . . ?
Al1 O1_3 C1_3 C4_3 159.7(11) . . . . ?
Al1 O1_3 C1_3 C3_3 -81.0(15) . . . . ?
Al1 O1_3 C1_3 C2_3 40.2(17) . . . . ?
O1_3 C1_3 C2_3 F1_3 -61.6(9) . . . . ?
C4_3 C1_3 C2_3 F1_3 178.9(7) . . . . ?
C3_3 C1_3 C2_3 F1_3 61.9(8) . . . . ?
O1_3 C1_3 C2_3 F2_3 55.4(10) . . . . ?
C4_3 C1_3 C2_3 F2_3 -64.1(9) . . . . ?
C3_3 C1_3 C2_3 F2_3 178.9(7) . . . . ?
O1_3 C1_3 C2_3 C9_3 177.8(7) . . . . ?
C4_3 C1_3 C2_3 C9_3 58.3(9) . . . . ?
C3_3 C1_3 C2_3 C9_3 -58.7(9) . . . . ?
O1_3 C1_3 C3_3 F3_3 60.0(8) . . . . ?
C4_3 C1_3 C3_3 F3_3 179.3(7) . . . . ?
C2_3 C1_3 C3_3 F3_3 -63.7(8) . . . . ?
O1_3 C1_3 C3_3 F4_3 -58.3(9) . . . . ?
C4_3 C1_3 C3_3 F4_3 61.0(9) . . . . ?
C2_3 C1_3 C3_3 F4_3 178.0(7) . . . . ?
O1_3 C1_3 C3_3 C7_3 -177.1(7) . . . . ?
C4_3 C1_3 C3_3 C7_3 -57.9(8) . . . . ?
C2_3 C1_3 C3_3 C7_3 59.1(8) . . . . ?
O1_3 C1_3 C4_3 F6_3 -59.0(9) . . . . ?
C3_3 C1_3 C4_3 F6_3 179.6(7) . . . . ?
C2_3 C1_3 C4_3 F6_3 63.0(9) . . . . ?
O1_3 C1_3 C4_3 F5_3 58.7(9) . . . . ?
C3_3 C1_3 C4_3 F5_3 -62.8(9) . . . . ?
C2_3 C1_3 C4_3 F5_3 -179.3(7) . . . . ?
O1_3 C1_3 C4_3 C5_3 -179.4(7) . . . . ?
C3_3 C1_3 C4_3 C5_3 59.1(9) . . . . ?
C2_3 C1_3 C4_3 C5_3 -57.4(9) . . . . ?
F6_3 C4_3 C5_3 F7_3 57.9(10) . . . . ?
F5_3 C4_3 C5_3 F7_3 -58.1(10) . . . . ?
C1_3 C4_3 C5_3 F7_3 179.5(7) . . . . ?
F6_3 C4_3 C5_3 C6_3 178.4(7) . . . . ?
F5_3 C4_3 C5_3 C6_3 62.5(9) . . . . ?
C1_3 C4_3 C5_3 C6_3 -59.9(9) . . . . ?
F6_3 C4_3 C5_3 C10_3 -62.9(9) . . . . ?
F5_3 C4_3 C5_3 C10_3 -178.8(7) . . . . ?
C1_3 C4_3 C5_3 C10_3 58.8(9) . . . . ?
F7_3 C5_3 C6_3 F8_3 57.1(10) . . . . ?
C10_3 C5_3 C6_3 F8_3 177.9(7) . . . . ?
C4_3 C5_3 C6_3 F8_3 -63.5(9) . . . . ?
F7_3 C5_3 C6_3 F9_3 -58.8(9) . . . . ?
C10_3 C5_3 C6_3 F9_3 62.0(9) . . . . ?
C4_3 C5_3 C6_3 F9_3 -179.4(7) . . . . ?
F7_3 C5_3 C6_3 C7_3 179.8(7) . . . . ?
C10_3 C5_3 C6_3 C7_3 -59.4(9) . . . . ?
C4_3 C5_3 C6_3 C7_3 59.2(9) . . . . ?
F8_3 C6_3 C7_3 F10_3 -58.5(10) . . . . ?
F9_3 C6_3 C7_3 F10_3 58.9(10) . . . . ?
C5_3 C6_3 C7_3 F10_3 179.3(7) . . . . ?
F8_3 C6_3 C7_3 C8_3 -177.0(7) . . . . ?
F9_3 C6_3 C7_3 C8_3 -59.7(10) . . . . ?
C5_3 C6_3 C7_3 C8_3 60.7(9) . . . . ?
F8_3 C6_3 C7_3 C3_3 62.9(9) . . . . ?
F9_3 C6_3 C7_3 C3_3 -179.7(8) . . . . ?
C5_3 C6_3 C7_3 C3_3 -59.3(9) . . . . ?
F3_3 C3_3 C7_3 F10_3 -57.6(10) . . . . ?
F4_3 C3_3 C7_3 F10_3 59.5(10) . . . . ?
C1_3 C3_3 C7_3 F10_3 179.4(7) . . . . ?
F3_3 C3_3 C7_3 C8_3 62.3(9) . . . . ?
F4_3 C3_3 C7_3 C8_3 179.4(7) . . . . ?
C1_3 C3_3 C7_3 C8_3 -60.6(9) . . . . ?
F3_3 C3_3 C7_3 C6_3 -178.4(7) . . . . ?
F4_3 C3_3 C7_3 C6_3 -61.3(9) . . . . ?
C1_3 C3_3 C7_3 C6_3 58.6(9) . . . . ?
F10_3 C7_3 C8_3 F12_3 -57.5(10) . . . . ?
C6_3 C7_3 C8_3 F12_3 61.4(9) . . . . ?
C3_3 C7_3 C8_3 F12_3 -178.4(7) . . . . ?
F10_3 C7_3 C8_3 F11_3 60.3(10) . . . . ?
C6_3 C7_3 C8_3 F11_3 179.3(7) . . . . ?
C3_3 C7_3 C8_3 F11_3 -60.5(9) . . . . ?
F10_3 C7_3 C8_3 C9_3 -179.9(8) . . . . ?
C6_3 C7_3 C8_3 C9_3 -61.0(9) . . . . ?
C3_3 C7_3 C8_3 C9_3 59.2(9) . . . . ?
F1_3 C2_3 C9_3 F13_3 58.0(9) . . . . ?
F2_3 C2_3 C9_3 F13_3 -56.7(9) . . . . ?
C1_3 C2_3 C9_3 F13_3 -179.7(7) . . . . ?
F1_3 C2_3 C9_3 C8_3 -62.9(8) . . . . ?
F2_3 C2_3 C9_3 C8_3 -177.6(6) . . . . ?
C1_3 C2_3 C9_3 C8_3 59.5(8) . . . . ?
F1_3 C2_3 C9_3 C10_3 177.5(7) . . . . ?
F2_3 C2_3 C9_3 C10_3 62.8(8) . . . . ?
C1_3 C2_3 C9_3 C10_3 -60.1(9) . . . . ?
F12_3 C8_3 C9_3 F13_3 57.0(8) . . . . ?
F11_3 C8_3 C9_3 F13_3 -59.7(8) . . . . ?
C7_3 C8_3 C9_3 F13_3 180.0(7) . . . . ?
F12_3 C8_3 C9_3 C2_3 178.3(6) . . . . ?
F11_3 C8_3 C9_3 C2_3 61.5(7) . . . . ?
C7_3 C8_3 C9_3 C2_3 -58.8(8) . . . . ?
F12_3 C8_3 C9_3 C10_3 -62.3(8) . . . . ?
F11_3 C8_3 C9_3 C10_3 -179.0(6) . . . . ?
C7_3 C8_3 C9_3 C10_3 60.7(8) . . . . ?
F7_3 C5_3 C10_3 F14_3 -57.9(10) . . . . ?
C6_3 C5_3 C10_3 F14_3 -178.8(7) . . . . ?
C4_3 C5_3 C10_3 F14_3 63.0(9) . . . . ?
F7_3 C5_3 C10_3 F15_3 57.9(10) . . . . ?
C6_3 C5_3 C10_3 F15_3 -62.9(9) . . . . ?
C4_3 C5_3 C10_3 F15_3 178.8(7) . . . . ?
F7_3 C5_3 C10_3 C9_3 179.5(7) . . . . ?
C6_3 C5_3 C10_3 C9_3 58.6(9) . . . . ?
C4_3 C5_3 C10_3 C9_3 -59.7(9) . . . . ?
F13_3 C9_3 C10_3 F14_3 57.5(8) . . . . ?
C2_3 C9_3 C10_3 F14_3 -62.7(8) . . . . ?
C8_3 C9_3 C10_3 F14_3 177.1(6) . . . . ?
F13_3 C9_3 C10_3 F15_3 -56.6(9) . . . . ?
C2_3 C9_3 C10_3 F15_3 -176.8(7) . . . . ?
C8_3 C9_3 C10_3 F15_3 62.9(8) . . . . ?
F13_3 C9_3 C10_3 C5_3 -179.1(6) . . . . ?
C2_3 C9_3 C10_3 C5_3 60.6(9) . . . . ?
C8_3 C9_3 C10_3 C5_3 -59.6(8) . . . . ?
O1_14 Al1 O1_15 C1_15 -153(2) . . . . ?
O1_12 Al1 O1_15 C1_15 -35(3) . . . . ?
O1_13 Al1 O1_15 C1_15 126(2) . . . . ?
Al1 O1_15 C1_15 C4_15 -160(2) . . . . ?
Al1 O1_15 C1_15 C3_15 -40(3) . . . . ?
Al1 O1_15 C1_15 C2_15 80(3) . . . . ?
O1_15 C1_15 C2_15 F1_15 -56.9(18) . . . . ?
C4_15 C1_15 C2_15 F1_15 179.8(13) . . . . ?
C3_15 C1_15 C2_15 F1_15 66.2(16) . . . . ?
O1_15 C1_15 C2_15 F2_15 57.7(18) . . . . ?
C4_15 C1_15 C2_15 F2_15 -65.6(16) . . . . ?
C3_15 C1_15 C2_15 F2_15 -179.1(13) . . . . ?
O1_15 C1_15 C2_15 C9_15 -179.9(13) . . . . ?
C4_15 C1_15 C2_15 C9_15 56.9(16) . . . . ?
C3_15 C1_15 C2_15 C9_15 -56.7(16) . . . . ?
O1_15 C1_15 C3_15 F4_15 -55.8(18) . . . . ?
C4_15 C1_15 C3_15 F4_15 66.1(16) . . . . ?
C2_15 C1_15 C3_15 F4_15 179.4(14) . . . . ?
O1_15 C1_15 C3_15 F3_15 59.0(18) . . . . ?
C4_15 C1_15 C3_15 F3_15 -179.1(14) . . . . ?
C2_15 C1_15 C3_15 F3_15 -65.8(16) . . . . ?
O1_15 C1_15 C3_15 C7_15 -178.6(14) . . . . ?
C4_15 C1_15 C3_15 C7_15 -56.6(16) . . . . ?
C2_15 C1_15 C3_15 C7_15 56.7(16) . . . . ?
O1_15 C1_15 C4_15 F6_15 -59.0(18) . . . . ?
C3_15 C1_15 C4_15 F6_15 178.8(14) . . . . ?
C2_15 C1_15 C4_15 F6_15 66.1(16) . . . . ?
O1_15 C1_15 C4_15 F5_15 58.6(18) . . . . ?
C3_15 C1_15 C4_15 F5_15 -63.6(16) . . . . ?
C2_15 C1_15 C4_15 F5_15 -176.3(13) . . . . ?
O1_15 C1_15 C4_15 C5_15 178.9(14) . . . . ?
C3_15 C1_15 C4_15 C5_15 56.7(16) . . . . ?
C2_15 C1_15 C4_15 C5_15 -56.0(16) . . . . ?
F6_15 C4_15 C5_15 F7_15 58.5(18) . . . . ?
F5_15 C4_15 C5_15 F7_15 -59.4(17) . . . . ?
C1_15 C4_15 C5_15 F7_15 -179.5(14) . . . . ?
F6_15 C4_15 C5_15 C10_15 -62.3(17) . . . . ?
F5_15 C4_15 C5_15 C10_15 179.8(13) . . . . ?
C1_15 C4_15 C5_15 C10_15 59.7(16) . . . . ?
F6_15 C4_15 C5_15 C6_15 178.0(14) . . . . ?
F5_15 C4_15 C5_15 C6_15 60.1(16) . . . . ?
C1_15 C4_15 C5_15 C6_15 -60.0(16) . . . . ?
F7_15 C5_15 C6_15 F8_15 58.1(17) . . . . ?
C10_15 C5_15 C6_15 F8_15 176.7(12) . . . . ?
C4_15 C5_15 C6_15 F8_15 -62.5(16) . . . . ?
F7_15 C5_15 C6_15 F9_15 -58.2(17) . . . . ?
C10_15 C5_15 C6_15 F9_15 60.5(16) . . . . ?
C4_15 C5_15 C6_15 F9_15 -178.8(12) . . . . ?
F7_15 C5_15 C6_15 C7_15 179.9(13) . . . . ?
C10_15 C5_15 C6_15 C7_15 -61.5(15) . . . . ?
C4_15 C5_15 C6_15 C7_15 59.3(15) . . . . ?
F4_15 C3_15 C7_15 F10_15 56.8(19) . . . . ?
F3_15 C3_15 C7_15 F10_15 -55.3(17) . . . . ?
C1_15 C3_15 C7_15 F10_15 179.7(14) . . . . ?
F4_15 C3_15 C7_15 C6_15 -64.7(17) . . . . ?
F3_15 C3_15 C7_15 C6_15 -176.7(13) . . . . ?
C1_15 C3_15 C7_15 C6_15 58.2(16) . . . . ?
F4_15 C3_15 C7_15 C8_15 177.8(15) . . . . ?
F3_15 C3_15 C7_15 C8_15 65.7(16) . . . . ?
C1_15 C3_15 C7_15 C8_15 -59.3(16) . . . . ?
F8_15 C6_15 C7_15 F10_15 -57.2(16) . . . . ?
F9_15 C6_15 C7_15 F10_15 56.6(17) . . . . ?
C5_15 C6_15 C7_15 F10_15 179.5(13) . . . . ?
F8_15 C6_15 C7_15 C3_15 65.5(15) . . . . ?
F9_15 C6_15 C7_15 C3_15 179.2(13) . . . . ?
C5_15 C6_15 C7_15 C3_15 -57.9(15) . . . . ?
F8_15 C6_15 C7_15 C8_15 -176.3(12) . . . . ?
F9_15 C6_15 C7_15 C8_15 -62.5(15) . . . . ?
C5_15 C6_15 C7_15 C8_15 60.4(15) . . . . ?
F10_15 C7_15 C8_15 F11_15 58.2(17) . . . . ?
C3_15 C7_15 C8_15 F11_15 -64.3(16) . . . . ?
C6_15 C7_15 C8_15 F11_15 177.7(13) . . . . ?
F10_15 C7_15 C8_15 F12_15 -57.2(17) . . . . ?
C3_15 C7_15 C8_15 F12_15 -179.7(13) . . . . ?
C6_15 C7_15 C8_15 F12_15 62.3(16) . . . . ?
F10_15 C7_15 C8_15 C9_15 -179.6(13) . . . . ?
C3_15 C7_15 C8_15 C9_15 57.9(15) . . . . ?
C6_15 C7_15 C8_15 C9_15 -60.1(15) . . . . ?
F11_15 C8_15 C9_15 F13_15 -59.1(18) . . . . ?
F12_15 C8_15 C9_15 F13_15 58.3(18) . . . . ?
C7_15 C8_15 C9_15 F13_15 179.8(14) . . . . ?
F11_15 C8_15 C9_15 C2_15 62.9(17) . . . . ?
F12_15 C8_15 C9_15 C2_15 -179.8(13) . . . . ?
C7_15 C8_15 C9_15 C2_15 -58.3(16) . . . . ?
F11_15 C8_15 C9_15 C10_15 -177.9(13) . . . . ?
F12_15 C8_15 C9_15 C10_15 -60.5(16) . . . . ?
C7_15 C8_15 C9_15 C10_15 61.0(15) . . . . ?
F1_15 C2_15 C9_15 F13_15 58.1(19) . . . . ?
F2_15 C2_15 C9_15 F13_15 -57.1(18) . . . . ?
C1_15 C2_15 C9_15 F13_15 -179.0(14) . . . . ?
F1_15 C2_15 C9_15 C8_15 -63.1(17) . . . . ?
F2_15 C2_15 C9_15 C8_15 -178.3(14) . . . . ?
C1_15 C2_15 C9_15 C8_15 59.8(16) . . . . ?
F1_15 C2_15 C9_15 C10_15 177.8(14) . . . . ?
F2_15 C2_15 C9_15 C10_15 62.6(17) . . . . ?
C1_15 C2_15 C9_15 C10_15 -59.3(16) . . . . ?
F7_15 C5_15 C10_15 F14_15 -58.3(17) . . . . ?
C6_15 C5_15 C10_15 F14_15 -176.7(13) . . . . ?
C4_15 C5_15 C10_15 F14_15 63.2(16) . . . . ?
F7_15 C5_15 C10_15 F15_15 57.6(17) . . . . ?
C6_15 C5_15 C10_15 F15_15 -60.7(16) . . . . ?
C4_15 C5_15 C10_15 F15_15 179.2(13) . . . . ?
F7_15 C5_15 C10_15 C9_15 179.6(13) . . . . ?
C6_15 C5_15 C10_15 C9_15 61.2(15) . . . . ?
C4_15 C5_15 C10_15 C9_15 -58.9(16) . . . . ?
F13_15 C9_15 C10_15 F14_15 57.1(18) . . . . ?
C8_15 C9_15 C10_15 F14_15 176.6(14) . . . . ?
C2_15 C9_15 C10_15 F14_15 -63.9(17) . . . . ?
F13_15 C9_15 C10_15 F15_15 -57.8(18) . . . . ?
C8_15 C9_15 C10_15 F15_15 61.7(17) . . . . ?
C2_15 C9_15 C10_15 F15_15 -178.8(13) . . . . ?
F13_15 C9_15 C10_15 C5_15 179.2(14) . . . . ?
C8_15 C9_15 C10_15 C5_15 -61.3(16) . . . . ?
C2_15 C9_15 C10_15 C5_15 58.2(16) . . . . ?
O1_17 Al1 O1_16 C1_16 -12(2) . . . . ?
Al1 O1_16 C1_16 C3_16 -46(2) . . . . ?
Al1 O1_16 C1_16 C2_16 75.0(19) . . . . ?
Al1 O1_16 C1_16 C4_16 -165.3(14) . . . . ?
O1_16 C1_16 C2_16 F1_16 -59.5(12) . . . . ?
C3_16 C1_16 C2_16 F1_16 64.8(11) . . . . ?
C4_16 C1_16 C2_16 F1_16 179.3(8) . . . . ?
O1_16 C1_16 C2_16 F2_16 56.8(12) . . . . ?
C3_16 C1_16 C2_16 F2_16 -178.9(8) . . . . ?
C4_16 C1_16 C2_16 F2_16 -64.4(11) . . . . ?
O1_16 C1_16 C2_16 C9_16 178.0(9) . . . . ?
C3_16 C1_16 C2_16 C9_16 -57.7(11) . . . . ?
C4_16 C1_16 C2_16 C9_16 56.8(11) . . . . ?
O1_16 C1_16 C3_16 F3_16 59.6(12) . . . . ?
C2_16 C1_16 C3_16 F3_16 -64.3(11) . . . . ?
C4_16 C1_16 C3_16 F3_16 -179.2(8) . . . . ?
O1_16 C1_16 C3_16 F4_16 -57.8(12) . . . . ?
C2_16 C1_16 C3_16 F4_16 178.3(8) . . . . ?
C4_16 C1_16 C3_16 F4_16 63.5(11) . . . . ?
O1_16 C1_16 C3_16 C7_16 -178.9(10) . . . . ?
C2_16 C1_16 C3_16 C7_16 57.1(11) . . . . ?
C4_16 C1_16 C3_16 C7_16 -57.7(11) . . . . ?
O1_16 C1_16 C4_16 F5_16 58.4(12) . . . . ?
C3_16 C1_16 C4_16 F5_16 -64.7(11) . . . . ?
C2_16 C1_16 C4_16 F5_16 -179.1(9) . . . . ?
O1_16 C1_16 C4_16 F6_16 -57.2(12) . . . . ?
C3_16 C1_16 C4_16 F6_16 179.7(8) . . . . ?
C2_16 C1_16 C4_16 F6_16 65.3(11) . . . . ?
O1_16 C1_16 C4_16 C5_16 -179.3(9) . . . . ?
C3_16 C1_16 C4_16 C5_16 57.7(11) . . . . ?
C2_16 C1_16 C4_16 C5_16 -56.7(11) . . . . ?
F5_16 C4_16 C5_16 F7_16 -57.1(12) . . . . ?
F6_16 C4_16 C5_16 F7_16 57.9(11) . . . . ?
C1_16 C4_16 C5_16 F7_16 -179.8(9) . . . . ?
F5_16 C4_16 C5_16 C6_16 63.2(11) . . . . ?
F6_16 C4_16 C5_16 C6_16 178.2(9) . . . . ?
C1_16 C4_16 C5_16 C6_16 -59.5(11) . . . . ?
F5_16 C4_16 C5_16 C10_16 -178.2(9) . . . . ?
F6_16 C4_16 C5_16 C10_16 -63.2(11) . . . . ?
C1_16 C4_16 C5_16 C10_16 59.1(11) . . . . ?
F7_16 C5_16 C6_16 F8_16 57.9(13) . . . . ?
C10_16 C5_16 C6_16 F8_16 179.1(9) . . . . ?
C4_16 C5_16 C6_16 F8_16 -62.3(12) . . . . ?
F7_16 C5_16 C6_16 F9_16 -58.8(13) . . . . ?
C10_16 C5_16 C6_16 F9_16 62.4(12) . . . . ?
C4_16 C5_16 C6_16 F9_16 -179.0(9) . . . . ?
F7_16 C5_16 C6_16 C7_16 179.7(9) . . . . ?
C10_16 C5_16 C6_16 C7_16 -59.1(12) . . . . ?
C4_16 C5_16 C6_16 C7_16 59.5(12) . . . . ?
F8_16 C6_16 C7_16 F10_16 -54.2(14) . . . . ?
F9_16 C6_16 C7_16 F10_16 60.8(13) . . . . ?
C5_16 C6_16 C7_16 F10_16 -179.5(11) . . . . ?
F8_16 C6_16 C7_16 C8_16 -174.8(10) . . . . ?
F9_16 C6_16 C7_16 C8_16 -59.8(12) . . . . ?
C5_16 C6_16 C7_16 C8_16 59.9(12) . . . . ?
F8_16 C6_16 C7_16 C3_16 66.0(12) . . . . ?
F9_16 C6_16 C7_16 C3_16 -179.0(9) . . . . ?
C5_16 C6_16 C7_16 C3_16 -59.3(12) . . . . ?
F3_16 C3_16 C7_16 F10_16 -56.3(13) . . . . ?
F4_16 C3_16 C7_16 F10_16 58.2(13) . . . . ?
C1_16 C3_16 C7_16 F10_16 -179.1(11) . . . . ?
F3_16 C3_16 C7_16 C8_16 62.7(11) . . . . ?
F4_16 C3_16 C7_16 C8_16 177.2(9) . . . . ?
C1_16 C3_16 C7_16 C8_16 -60.2(12) . . . . ?
F3_16 C3_16 C7_16 C6_16 -178.6(9) . . . . ?
F4_16 C3_16 C7_16 C6_16 -64.1(11) . . . . ?
C1_16 C3_16 C7_16 C6_16 58.5(12) . . . . ?
F10_16 C7_16 C8_16 F12_16 -59.7(14) . . . . ?
C6_16 C7_16 C8_16 F12_16 63.0(12) . . . . ?
C3_16 C7_16 C8_16 F12_16 -178.7(9) . . . . ?
F10_16 C7_16 C8_16 F11_16 58.9(13) . . . . ?
C6_16 C7_16 C8_16 F11_16 -178.5(9) . . . . ?
C3_16 C7_16 C8_16 F11_16 -60.1(12) . . . . ?
F10_16 C7_16 C8_16 C9_16 178.8(11) . . . . ?
C6_16 C7_16 C8_16 C9_16 -58.5(11) . . . . ?
C3_16 C7_16 C8_16 C9_16 59.8(11) . . . . ?
F12_16 C8_16 C9_16 F13_16 58.5(12) . . . . ?
F11_16 C8_16 C9_16 F13_16 -59.3(11) . . . . ?
C7_16 C8_16 C9_16 F13_16 179.7(9) . . . . ?
F12_16 C8_16 C9_16 C10_16 -61.2(12) . . . . ?
F11_16 C8_16 C9_16 C10_16 -179.0(8) . . . . ?
C7_16 C8_16 C9_16 C10_16 60.0(11) . . . . ?
F12_16 C8_16 C9_16 C2_16 178.6(9) . . . . ?
F11_16 C8_16 C9_16 C2_16 60.7(11) . . . . ?
C7_16 C8_16 C9_16 C2_16 -60.2(11) . . . . ?
F1_16 C2_16 C9_16 F13_16 55.8(11) . . . . ?
F2_16 C2_16 C9_16 F13_16 -58.3(11) . . . . ?
C1_16 C2_16 C9_16 F13_16 179.7(9) . . . . ?
F1_16 C2_16 C9_16 C10_16 176.4(8) . . . . ?
F2_16 C2_16 C9_16 C10_16 62.3(11) . . . . ?
C1_16 C2_16 C9_16 C10_16 -59.7(11) . . . . ?
F1_16 C2_16 C9_16 C8_16 -63.1(11) . . . . ?
F2_16 C2_16 C9_16 C8_16 -177.1(9) . . . . ?
C1_16 C2_16 C9_16 C8_16 60.8(11) . . . . ?
F13_16 C9_16 C10_16 F14_16 59.0(11) . . . . ?
C8_16 C9_16 C10_16 F14_16 177.9(9) . . . . ?
C2_16 C9_16 C10_16 F14_16 -61.9(11) . . . . ?
F13_16 C9_16 C10_16 F15_16 -57.8(12) . . . . ?
C8_16 C9_16 C10_16 F15_16 61.1(11) . . . . ?
C2_16 C9_16 C10_16 F15_16 -178.7(9) . . . . ?
F13_16 C9_16 C10_16 C5_16 -178.9(9) . . . . ?
C8_16 C9_16 C10_16 C5_16 -60.0(11) . . . . ?
C2_16 C9_16 C10_16 C5_16 60.2(11) . . . . ?
F7_16 C5_16 C10_16 F14_16 -57.9(12) . . . . ?
C6_16 C5_16 C10_16 F14_16 -178.8(9) . . . . ?
C4_16 C5_16 C10_16 F14_16 62.7(11) . . . . ?
F7_16 C5_16 C10_16 F15_16 59.2(12) . . . . ?
C6_16 C5_16 C10_16 F15_16 -61.7(12) . . . . ?
C4_16 C5_16 C10_16 F15_16 179.8(9) . . . . ?
F7_16 C5_16 C10_16 C9_16 179.7(9) . . . . ?
C6_16 C5_16 C10_16 C9_16 58.8(11) . . . . ?
C4_16 C5_16 C10_16 C9_16 -59.7(11) . . . . ?
O1_12 Al1 O1_14 C1_14 -77(2) . . . . ?
O1_13 Al1 O1_14 C1_14 146(2) . . . . ?
O1_15 Al1 O1_14 C1_14 48(3) . . . . ?
Al1 O1_14 C1_14 C2_14 -102(3) . . . . ?
Al1 O1_14 C1_14 C4_14 44(3) . . . . ?
Al1 O1_14 C1_14 C3_14 144(2) . . . . ?
O1_14 C1_14 C2_14 F1_14 -38(2) . . . . ?
C4_14 C1_14 C2_14 F1_14 176.7(14) . . . . ?
C3_14 C1_14 C2_14 F1_14 67.1(17) . . . . ?
O1_14 C1_14 C2_14 F2_14 79(2) . . . . ?
C4_14 C1_14 C2_14 F2_14 -65.8(18) . . . . ?
C3_14 C1_14 C2_14 F2_14 -175.4(14) . . . . ?
O1_14 C1_14 C2_14 C9_14 -163.6(17) . . . . ?
C4_14 C1_14 C2_14 C9_14 51.2(18) . . . . ?
C3_14 C1_14 C2_14 C9_14 -58.4(16) . . . . ?
O1_14 C1_14 C3_14 F3_14 61.8(15) . . . . ?
C2_14 C1_14 C3_14 F3_14 -66.8(16) . . . . ?
C4_14 C1_14 C3_14 F3_14 174.2(13) . . . . ?
O1_14 C1_14 C3_14 F4_14 -53.5(15) . . . . ?
C2_14 C1_14 C3_14 F4_14 178.0(13) . . . . ?
C4_14 C1_14 C3_14 F4_14 59.0(14) . . . . ?
O1_14 C1_14 C3_14 C7_14 -174.8(14) . . . . ?
C2_14 C1_14 C3_14 C7_14 56.7(16) . . . . ?
C4_14 C1_14 C3_14 C7_14 -62.4(15) . . . . ?
O1_14 C1_14 C4_14 F6_14 -66.6(18) . . . . ?
C2_14 C1_14 C4_14 F6_14 83.5(17) . . . . ?
C3_14 C1_14 C4_14 F6_14 -161.9(13) . . . . ?
O1_14 C1_14 C4_14 F5_14 54.8(19) . . . . ?
C2_14 C1_14 C4_14 F5_14 -155.1(14) . . . . ?
C3_14 C1_14 C4_14 F5_14 -40.5(16) . . . . ?
O1_14 C1_14 C4_14 C5_14 169.1(14) . . . . ?
C2_14 C1_14 C4_14 C5_14 -40.8(18) . . . . ?
C3_14 C1_14 C4_14 C5_14 73.8(14) . . . . ?
F6_14 C4_14 C5_14 F7_14 49.7(18) . . . . ?
F5_14 C4_14 C5_14 F7_14 -67.6(16) . . . . ?
C1_14 C4_14 C5_14 F7_14 171.5(14) . . . . ?
F6_14 C4_14 C5_14 C6_14 163.1(14) . . . . ?
F5_14 C4_14 C5_14 C6_14 45.8(14) . . . . ?
C1_14 C4_14 C5_14 C6_14 -75.0(14) . . . . ?
F6_14 C4_14 C5_14 C10_14 -68.4(16) . . . . ?
F5_14 C4_14 C5_14 C10_14 174.3(13) . . . . ?
C1_14 C4_14 C5_14 C10_14 53.5(16) . . . . ?
F7_14 C5_14 C6_14 F8_14 54.0(18) . . . . ?
C10_14 C5_14 C6_14 F8_14 -175.4(15) . . . . ?
C4_14 C5_14 C6_14 F8_14 -59.6(15) . . . . ?
F7_14 C5_14 C6_14 F9_14 -60.8(19) . . . . ?
C10_14 C5_14 C6_14 F9_14 69.8(19) . . . . ?
C4_14 C5_14 C6_14 F9_14 -174.4(13) . . . . ?
F7_14 C5_14 C6_14 C7_14 177.7(15) . . . . ?
C10_14 C5_14 C6_14 C7_14 -51.6(19) . . . . ?
C4_14 C5_14 C6_14 C7_14 64.1(14) . . . . ?
F3_14 C3_14 C7_14 F10_14 -61.3(19) . . . . ?
F4_14 C3_14 C7_14 F10_14 63.7(19) . . . . ?
C1_14 C3_14 C7_14 F10_14 -179.5(15) . . . . ?
F3_14 C3_14 C7_14 C8_14 59.5(18) . . . . ?
F4_14 C3_14 C7_14 C8_14 -175.6(14) . . . . ?
C1_14 C3_14 C7_14 C8_14 -58.8(16) . . . . ?
F3_14 C3_14 C7_14 C6_14 176.8(14) . . . . ?
F4_14 C3_14 C7_14 C6_14 -58.2(18) . . . . ?
C1_14 C3_14 C7_14 C6_14 58.5(16) . . . . ?
F8_14 C6_14 C7_14 F10_14 -54(2) . . . . ?
F9_14 C6_14 C7_14 F10_14 57(2) . . . . ?
C5_14 C6_14 C7_14 F10_14 -178.4(16) . . . . ?
F8_14 C6_14 C7_14 C8_14 -177.5(13) . . . . ?
F9_14 C6_14 C7_14 C8_14 -66.5(16) . . . . ?
C5_14 C6_14 C7_14 C8_14 58.2(16) . . . . ?
F8_14 C6_14 C7_14 C3_14 64.3(17) . . . . ?
F9_14 C6_14 C7_14 C3_14 175.3(14) . . . . ?
C5_14 C6_14 C7_14 C3_14 -60.0(16) . . . . ?
F10_14 C7_14 C8_14 F12_14 -55(2) . . . . ?
C3_14 C7_14 C8_14 F12_14 -173.1(13) . . . . ?
C6_14 C7_14 C8_14 F12_14 68.8(16) . . . . ?
F10_14 C7_14 C8_14 F11_14 56.9(19) . . . . ?
C3_14 C7_14 C8_14 F11_14 -61.0(16) . . . . ?
C6_14 C7_14 C8_14 F11_14 -179.1(12) . . . . ?
F10_14 C7_14 C8_14 C9_14 180.0(16) . . . . ?
C3_14 C7_14 C8_14 C9_14 62.2(16) . . . . ?
C6_14 C7_14 C8_14 C9_14 -55.9(16) . . . . ?
F12_14 C8_14 C9_14 F13_14 58.9(16) . . . . ?
F11_14 C8_14 C9_14 F13_14 -58.7(16) . . . . ?
C7_14 C8_14 C9_14 F13_14 -180.0(12) . . . . ?
F12_14 C8_14 C9_14 C2_14 177.3(11) . . . . ?
F11_14 C8_14 C9_14 C2_14 59.7(14) . . . . ?
C7_14 C8_14 C9_14 C2_14 -61.6(14) . . . . ?
F12_14 C8_14 C9_14 C10_14 -73.5(17) . . . . ?
F11_14 C8_14 C9_14 C10_14 168.9(14) . . . . ?
C7_14 C8_14 C9_14 C10_14 47.6(18) . . . . ?
F1_14 C2_14 C9_14 F13_14 50.9(19) . . . . ?
F2_14 C2_14 C9_14 F13_14 -61.3(16) . . . . ?
C1_14 C2_14 C9_14 F13_14 176.9(14) . . . . ?
F1_14 C2_14 C9_14 C8_14 -65.1(17) . . . . ?
F2_14 C2_14 C9_14 C8_14 -177.3(13) . . . . ?
C1_14 C2_14 C9_14 C8_14 60.9(16) . . . . ?
F1_14 C2_14 C9_14 C10_14 166.1(15) . . . . ?
F2_14 C2_14 C9_14 C10_14 53.8(14) . . . . ?
C1_14 C2_14 C9_14 C10_14 -68.0(15) . . . . ?
F7_14 C5_14 C10_14 F15_14 46(2) . . . . ?
C6_14 C5_14 C10_14 F15_14 -83.9(19) . . . . ?
C4_14 C5_14 C10_14 F15_14 163.6(14) . . . . ?
F7_14 C5_14 C10_14 F14_14 -55.2(19) . . . . ?
C6_14 C5_14 C10_14 F14_14 174.7(14) . . . . ?
C4_14 C5_14 C10_14 F14_14 62.2(16) . . . . ?
F7_14 C5_14 C10_14 C9_14 164.4(15) . . . . ?
C6_14 C5_14 C10_14 C9_14 34.2(19) . . . . ?
C4_14 C5_14 C10_14 C9_14 -78.2(14) . . . . ?
F13_14 C9_14 C10_14 F15_14 -41.1(19) . . . . ?
C8_14 C9_14 C10_14 F15_14 89.8(18) . . . . ?
C2_14 C9_14 C10_14 F15_14 -155.9(15) . . . . ?
F13_14 C9_14 C10_14 F14_14 69(2) . . . . ?
C8_14 C9_14 C10_14 F14_14 -160.4(15) . . . . ?
C2_14 C9_14 C10_14 F14_14 -46.1(18) . . . . ?
F13_14 C9_14 C10_14 C5_14 -163.5(13) . . . . ?
C8_14 C9_14 C10_14 C5_14 -32.7(18) . . . . ?
C2_14 C9_14 C10_14 C5_14 81.6(13) . . . . ?
O1_16 Al1 O1_17 C1_17 -85(2) . . . . ?
Al1 O1_17 C1_17 C3_17 32(3) . . . . ?
Al1 O1_17 C1_17 C2_17 150(2) . . . . ?
Al1 O1_17 C1_17 C4_17 -91(2) . . . . ?
O1_17 C1_17 C2_17 F1_17 -62.7(18) . . . . ?
C3_17 C1_17 C2_17 F1_17 61.3(17) . . . . ?
C4_17 C1_17 C2_17 F1_17 176.4(14) . . . . ?
O1_17 C1_17 C2_17 F2_17 57.8(17) . . . . ?
C3_17 C1_17 C2_17 F2_17 -178.1(13) . . . . ?
C4_17 C1_17 C2_17 F2_17 -63.0(16) . . . . ?
O1_17 C1_17 C2_17 C9_17 179.5(13) . . . . ?
C3_17 C1_17 C2_17 C9_17 -56.4(15) . . . . ?
C4_17 C1_17 C2_17 C9_17 58.6(15) . . . . ?
O1_17 C1_17 C3_17 F4_17 -59.7(18) . . . . ?
C2_17 C1_17 C3_17 F4_17 -177.8(13) . . . . ?
C4_17 C1_17 C3_17 F4_17 65.8(15) . . . . ?
O1_17 C1_17 C3_17 F3_17 50(2) . . . . ?
C2_17 C1_17 C3_17 F3_17 -67.7(17) . . . . ?
C4_17 C1_17 C3_17 F3_17 175.9(15) . . . . ?
O1_17 C1_17 C3_17 C7_17 175.9(13) . . . . ?
C2_17 C1_17 C3_17 C7_17 57.8(15) . . . . ?
C4_17 C1_17 C3_17 C7_17 -58.6(15) . . . . ?
O1_17 C1_17 C4_17 F5_17 62.6(16) . . . . ?
C3_17 C1_17 C4_17 F5_17 -64.9(15) . . . . ?
C2_17 C1_17 C4_17 F5_17 179.7(13) . . . . ?
O1_17 C1_17 C4_17 F6_17 -54.9(18) . . . . ?
C3_17 C1_17 C4_17 F6_17 177.5(14) . . . . ?
C2_17 C1_17 C4_17 F6_17 62.2(16) . . . . ?
O1_17 C1_17 C4_17 C5_17 -171.9(12) . . . . ?
C3_17 C1_17 C4_17 C5_17 60.5(14) . . . . ?
C2_17 C1_17 C4_17 C5_17 -54.9(14) . . . . ?
F5_17 C4_17 C5_17 F7_17 -61.3(17) . . . . ?
F6_17 C4_17 C5_17 F7_17 57.4(17) . . . . ?
C1_17 C4_17 C5_17 F7_17 175.4(13) . . . . ?
F5_17 C4_17 C5_17 C10_17 -179.1(12) . . . . ?
F6_17 C4_17 C5_17 C10_17 -60.3(15) . . . . ?
C1_17 C4_17 C5_17 C10_17 57.7(14) . . . . ?
F5_17 C4_17 C5_17 C6_17 60.0(15) . . . . ?
F6_17 C4_17 C5_17 C6_17 178.7(13) . . . . ?
C1_17 C4_17 C5_17 C6_17 -63.3(14) . . . . ?
F7_17 C5_17 C6_17 F9_17 -55.3(18) . . . . ?
C10_17 C5_17 C6_17 F9_17 62.2(16) . . . . ?
C4_17 C5_17 C6_17 F9_17 -176.5(13) . . . . ?
F7_17 C5_17 C6_17 F8_17 61.5(18) . . . . ?
C10_17 C5_17 C6_17 F8_17 179.0(13) . . . . ?
C4_17 C5_17 C6_17 F8_17 -59.7(16) . . . . ?
F7_17 C5_17 C6_17 C7_17 -175.7(14) . . . . ?
C10_17 C5_17 C6_17 C7_17 -58.2(15) . . . . ?
C4_17 C5_17 C6_17 C7_17 63.1(14) . . . . ?
F9_17 C6_17 C7_17 F10_17 58.4(18) . . . . ?
F8_17 C6_17 C7_17 F10_17 -56.3(19) . . . . ?
C5_17 C6_17 C7_17 F10_17 -179.6(15) . . . . ?
F9_17 C6_17 C7_17 C8_17 -63.1(16) . . . . ?
F8_17 C6_17 C7_17 C8_17 -177.8(13) . . . . ?
C5_17 C6_17 C7_17 C8_17 58.9(15) . . . . ?
F9_17 C6_17 C7_17 C3_17 177.5(13) . . . . ?
F8_17 C6_17 C7_17 C3_17 62.8(16) . . . . ?
C5_17 C6_17 C7_17 C3_17 -60.6(14) . . . . ?
F4_17 C3_17 C7_17 F10_17 55.6(17) . . . . ?
F3_17 C3_17 C7_17 F10_17 -54.8(18) . . . . ?
C1_17 C3_17 C7_17 F10_17 179.9(14) . . . . ?
F4_17 C3_17 C7_17 C6_17 -65.1(15) . . . . ?
F3_17 C3_17 C7_17 C6_17 -175.4(13) . . . . ?
C1_17 C3_17 C7_17 C6_17 59.3(15) . . . . ?
F4_17 C3_17 C7_17 C8_17 175.6(13) . . . . ?
F3_17 C3_17 C7_17 C8_17 65.3(16) . . . . ?
C1_17 C3_17 C7_17 C8_17 -60.0(15) . . . . ?
F10_17 C7_17 C8_17 F11_17 56.9(19) . . . . ?
C6_17 C7_17 C8_17 F11_17 179.2(14) . . . . ?
C3_17 C7_17 C8_17 F11_17 -62.3(17) . . . . ?
F10_17 C7_17 C8_17 F12_17 -61.5(18) . . . . ?
C6_17 C7_17 C8_17 F12_17 60.7(16) . . . . ?
C3_17 C7_17 C8_17 F12_17 179.2(13) . . . . ?
F10_17 C7_17 C8_17 C9_17 177.2(14) . . . . ?
C6_17 C7_17 C8_17 C9_17 -60.5(15) . . . . ?
C3_17 C7_17 C8_17 C9_17 58.0(15) . . . . ?
F11_17 C8_17 C9_17 F13_17 -60.6(18) . . . . ?
F12_17 C8_17 C9_17 F13_17 59.1(17) . . . . ?
C7_17 C8_17 C9_17 F13_17 -179.4(13) . . . . ?
F11_17 C8_17 C9_17 C2_17 61.2(17) . . . . ?
F12_17 C8_17 C9_17 C2_17 -179.2(13) . . . . ?
C7_17 C8_17 C9_17 C2_17 -57.7(15) . . . . ?
F11_17 C8_17 C9_17 C10_17 -180.0(13) . . . . ?
F12_17 C8_17 C9_17 C10_17 -60.3(16) . . . . ?
C7_17 C8_17 C9_17 C10_17 61.2(15) . . . . ?
F1_17 C2_17 C9_17 F13_17 55.6(18) . . . . ?
F2_17 C2_17 C9_17 F13_17 -60.0(16) . . . . ?
C1_17 C2_17 C9_17 F13_17 178.2(12) . . . . ?
F1_17 C2_17 C9_17 C8_17 -64.5(17) . . . . ?
F2_17 C2_17 C9_17 C8_17 179.9(13) . . . . ?
C1_17 C2_17 C9_17 C8_17 58.1(15) . . . . ?
F1_17 C2_17 C9_17 C10_17 175.2(15) . . . . ?
F2_17 C2_17 C9_17 C10_17 59.5(15) . . . . ?
C1_17 C2_17 C9_17 C10_17 -62.2(15) . . . . ?
F7_17 C5_17 C10_17 F14_17 -62(2) . . . . ?
C4_17 C5_17 C10_17 F14_17 58.7(18) . . . . ?
C6_17 C5_17 C10_17 F14_17 177.7(15) . . . . ?
F7_17 C5_17 C10_17 F15_17 59.0(18) . . . . ?
C4_17 C5_17 C10_17 F15_17 179.6(13) . . . . ?
C6_17 C5_17 C10_17 F15_17 -61.5(16) . . . . ?
F7_17 C5_17 C10_17 C9_17 178.2(15) . . . . ?
C4_17 C5_17 C10_17 C9_17 -61.2(15) . . . . ?
C6_17 C5_17 C10_17 C9_17 57.7(15) . . . . ?
F13_17 C9_17 C10_17 F14_17 59.2(18) . . . . ?
C8_17 C9_17 C10_17 F14_17 177.8(14) . . . . ?
C2_17 C9_17 C10_17 F14_17 -61.2(16) . . . . ?
F13_17 C9_17 C10_17 F15_17 -59.0(17) . . . . ?
C8_17 C9_17 C10_17 F15_17 59.6(16) . . . . ?
C2_17 C9_17 C10_17 F15_17 -179.4(13) . . . . ?
F13_17 C9_17 C10_17 C5_17 -177.8(13) . . . . ?
C8_17 C9_17 C10_17 C5_17 -59.2(15) . . . . ?
C2_17 C9_17 C10_17 C5_17 61.8(15) . . . . ?
O1_14 Al1 O1_13 C1_13 151.5(19) . . . . ?
O1_12 Al1 O1_13 C1_13 48(2) . . . . ?
O1_15 Al1 O1_13 C1_13 -105.2(19) . . . . ?
Al1 O1_13 C1_13 C2_13 -2(2) . . . . ?
Al1 O1_13 C1_13 C4_13 118.7(17) . . . . ?
Al1 O1_13 C1_13 C3_13 -121.3(17) . . . . ?
O1_13 C1_13 C2_13 F2_13 55.1(15) . . . . ?
C4_13 C1_13 C2_13 F2_13 -66.7(13) . . . . ?
C3_13 C1_13 C2_13 F2_13 177.9(11) . . . . ?
O1_13 C1_13 C2_13 F1_13 -61.4(15) . . . . ?
C4_13 C1_13 C2_13 F1_13 176.7(11) . . . . ?
C3_13 C1_13 C2_13 F1_13 61.4(13) . . . . ?
O1_13 C1_13 C2_13 C9_13 177.9(10) . . . . ?
C4_13 C1_13 C2_13 C9_13 56.0(14) . . . . ?
C3_13 C1_13 C2_13 C9_13 -59.3(13) . . . . ?
O1_13 C1_13 C3_13 F3_13 63.2(15) . . . . ?
C2_13 C1_13 C3_13 F3_13 -61.0(14) . . . . ?
C4_13 C1_13 C3_13 F3_13 -176.2(12) . . . . ?
O1_13 C1_13 C3_13 F4_13 -56.3(14) . . . . ?
C2_13 C1_13 C3_13 F4_13 179.5(11) . . . . ?
C4_13 C1_13 C3_13 F4_13 64.3(13) . . . . ?
O1_13 C1_13 C3_13 C7_13 -175.1(10) . . . . ?
C2_13 C1_13 C3_13 C7_13 60.7(13) . . . . ?
C4_13 C1_13 C3_13 C7_13 -54.5(13) . . . . ?
O1_13 C1_13 C4_13 F5_13 56.4(14) . . . . ?
C2_13 C1_13 C4_13 F5_13 -178.8(11) . . . . ?
C3_13 C1_13 C4_13 F5_13 -65.8(13) . . . . ?
O1_13 C1_13 C4_13 F6_13 -60.3(13) . . . . ?
C2_13 C1_13 C4_13 F6_13 64.5(13) . . . . ?
C3_13 C1_13 C4_13 F6_13 177.5(11) . . . . ?
O1_13 C1_13 C4_13 C5_13 179.3(10) . . . . ?
C2_13 C1_13 C4_13 C5_13 -56.0(13) . . . . ?
C3_13 C1_13 C4_13 C5_13 57.0(13) . . . . ?
F5_13 C4_13 C5_13 F7_13 -60.2(16) . . . . ?
F6_13 C4_13 C5_13 F7_13 58.7(15) . . . . ?
C1_13 C4_13 C5_13 F7_13 177.4(12) . . . . ?
F5_13 C4_13 C5_13 C6_13 61.5(14) . . . . ?
F6_13 C4_13 C5_13 C6_13 -179.7(12) . . . . ?
C1_13 C4_13 C5_13 C6_13 -60.9(13) . . . . ?
F5_13 C4_13 C5_13 C10_13 -177.8(12) . . . . ?
F6_13 C4_13 C5_13 C10_13 -58.9(14) . . . . ?
C1_13 C4_13 C5_13 C10_13 59.9(14) . . . . ?
F7_13 C5_13 C6_13 F8_13 57.4(15) . . . . ?
C4_13 C5_13 C6_13 F8_13 -63.8(14) . . . . ?
C10_13 C5_13 C6_13 F8_13 175.7(11) . . . . ?
F7_13 C5_13 C6_13 F9_13 -58.0(15) . . . . ?
C4_13 C5_13 C6_13 F9_13 -179.2(11) . . . . ?
C10_13 C5_13 C6_13 F9_13 60.3(14) . . . . ?
F7_13 C5_13 C6_13 C7_13 -177.9(11) . . . . ?
C4_13 C5_13 C6_13 C7_13 60.9(13) . . . . ?
C10_13 C5_13 C6_13 C7_13 -59.6(13) . . . . ?
F8_13 C6_13 C7_13 F10_13 -56.5(15) . . . . ?
F9_13 C6_13 C7_13 F10_13 61.1(14) . . . . ?
C5_13 C6_13 C7_13 F10_13 -179.1(11) . . . . ?
F8_13 C6_13 C7_13 C8_13 -177.4(12) . . . . ?
F9_13 C6_13 C7_13 C8_13 -59.9(14) . . . . ?
C5_13 C6_13 C7_13 C8_13 60.0(13) . . . . ?
F8_13 C6_13 C7_13 C3_13 63.5(15) . . . . ?
F9_13 C6_13 C7_13 C3_13 -178.9(11) . . . . ?
C5_13 C6_13 C7_13 C3_13 -59.1(13) . . . . ?
F3_13 C3_13 C7_13 F10_13 -64.2(17) . . . . ?
F4_13 C3_13 C7_13 F10_13 55.4(15) . . . . ?
C1_13 C3_13 C7_13 F10_13 174.4(12) . . . . ?
F3_13 C3_13 C7_13 C6_13 177.6(14) . . . . ?
F4_13 C3_13 C7_13 C6_13 -62.9(14) . . . . ?
C1_13 C3_13 C7_13 C6_13 56.2(14) . . . . ?
F3_13 C3_13 C7_13 C8_13 58.2(16) . . . . ?
F4_13 C3_13 C7_13 C8_13 177.7(11) . . . . ?
C1_13 C3_13 C7_13 C8_13 -63.2(14) . . . . ?
F10_13 C7_13 C8_13 F11_13 58.4(15) . . . . ?
C6_13 C7_13 C8_13 F11_13 176.7(12) . . . . ?
C3_13 C7_13 C8_13 F11_13 -63.2(14) . . . . ?
F10_13 C7_13 C8_13 F12_13 -55.6(14) . . . . ?
C6_13 C7_13 C8_13 F12_13 62.8(13) . . . . ?
C3_13 C7_13 C8_13 F12_13 -177.2(10) . . . . ?
F10_13 C7_13 C8_13 C9_13 -177.9(11) . . . . ?
C6_13 C7_13 C8_13 C9_13 -59.5(13) . . . . ?
C3_13 C7_13 C8_13 C9_13 60.5(13) . . . . ?
F11_13 C8_13 C9_13 F13_13 -57.8(14) . . . . ?
F12_13 C8_13 C9_13 F13_13 57.3(14) . . . . ?
C7_13 C8_13 C9_13 F13_13 179.4(10) . . . . ?
F11_13 C8_13 C9_13 C10_13 -177.6(11) . . . . ?
F12_13 C8_13 C9_13 C10_13 -62.5(13) . . . . ?
C7_13 C8_13 C9_13 C10_13 59.6(13) . . . . ?
F11_13 C8_13 C9_13 C2_13 64.3(14) . . . . ?
F12_13 C8_13 C9_13 C2_13 179.5(10) . . . . ?
C7_13 C8_13 C9_13 C2_13 -58.5(13) . . . . ?
F2_13 C2_13 C9_13 F13_13 -55.9(15) . . . . ?
F1_13 C2_13 C9_13 F13_13 58.1(15) . . . . ?
C1_13 C2_13 C9_13 F13_13 -179.7(12) . . . . ?
F2_13 C2_13 C9_13 C10_13 64.8(14) . . . . ?
F1_13 C2_13 C9_13 C10_13 178.9(11) . . . . ?
C1_13 C2_13 C9_13 C10_13 -58.9(14) . . . . ?
F2_13 C2_13 C9_13 C8_13 -176.1(12) . . . . ?
F1_13 C2_13 C9_13 C8_13 -62.0(14) . . . . ?
C1_13 C2_13 C9_13 C8_13 60.2(13) . . . . ?
F13_13 C9_13 C10_13 F14_13 57.4(14) . . . . ?
C8_13 C9_13 C10_13 F14_13 176.8(10) . . . . ?
C2_13 C9_13 C10_13 F14_13 -65.0(13) . . . . ?
F13_13 C9_13 C10_13 F15_13 -57.8(15) . . . . ?
C8_13 C9_13 C10_13 F15_13 61.6(13) . . . . ?
C2_13 C9_13 C10_13 F15_13 179.8(11) . . . . ?
F13_13 C9_13 C10_13 C5_13 -177.8(11) . . . . ?
C8_13 C9_13 C10_13 C5_13 -58.4(13) . . . . ?
C2_13 C9_13 C10_13 C5_13 59.8(13) . . . . ?
F7_13 C5_13 C10_13 F14_13 -59.0(15) . . . . ?
C6_13 C5_13 C10_13 F14_13 -179.6(11) . . . . ?
C4_13 C5_13 C10_13 F14_13 60.4(14) . . . . ?
F7_13 C5_13 C10_13 F15_13 58.2(15) . . . . ?
C6_13 C5_13 C10_13 F15_13 -62.4(13) . . . . ?
C4_13 C5_13 C10_13 F15_13 177.7(11) . . . . ?
F7_13 C5_13 C10_13 C9_13 179.0(12) . . . . ?
C6_13 C5_13 C10_13 C9_13 58.5(13) . . . . ?
C4_13 C5_13 C10_13 C9_13 -61.5(13) . . . . ?
